data_1569652
loop_
_publ_author_name
'Hou, Baoshan'
'Zheng, Haiyan'
'Zhang, Kunhao'
'Wu, Qi'
'Qin, Chao'
'Sun, Chunyi'
'Pan, Qinhe'
'Kang, Zhenhui'
'Wang, Xinlong'
'Su, Zhongmin'

_publ_section_title
;
 Electron delocalization of robust high-nuclear bismuth-oxo clusters for
 promoted CO<sub>2</sub> electroreduction.
;
_journal_issue 33
_journal_name_full 'Chemical science'
_journal_page_first 8962
_journal_page_last 8969
_journal_paper_doi 10.1039/d3sc02924g
_journal_volume 14
_journal_year 2023
_chemical_formula_moiety 'C264 H312 Bi20 N O47'
_chemical_formula_sum 'C264 H312 Bi20 N O47'
_chemical_formula_weight 8430.73
_space_group_crystal_system monoclinic
_space_group_IT_number 14
_space_group_name_Hall '-P 2ybc'
_space_group_name_H-M_alt 'P 1 21/c 1'
_atom_sites_solution_hydrogens geom
_audit_creation_date 2023-01-13
_audit_creation_method
;
Olex2 1.2
(compiled 2018.05.29 svn.r3508 for OlexSys, GUI svn.r5506)
;
_audit_update_record
;
2023-01-13 deposited with the CCDC.	2023-08-01 downloaded from the CCDC.
;
_cell_angle_alpha 90
_cell_angle_beta 100.421(4)
_cell_angle_gamma 90
_cell_formula_units_Z 4
_cell_length_a 22.208(2)
_cell_length_b 37.888(4)
_cell_length_c 44.949(4)
_cell_measurement_reflns_used 9743
_cell_measurement_temperature 290.56
_cell_measurement_theta_max 63.996
_cell_measurement_theta_min 3.072
_cell_volume 37197(6)
_computing_molecular_graphics 'Olex2 (Dolomanov et al., 2009)'
_computing_publication_material 'Olex2 (Dolomanov et al., 2009)'
_computing_structure_refinement 'ShelXL (Sheldrick, 2015)'
_computing_structure_solution 'SHELXT 2014/5 (Sheldrick, 2014)'
_diffrn_ambient_temperature 290.56
_diffrn_measured_fraction_theta_full 0.993
_diffrn_measured_fraction_theta_max 0.993
_diffrn_measurement_device_type 'CCD area detector'
_diffrn_radiation_type CuK\a
_diffrn_radiation_wavelength 1.54178
_diffrn_reflns_av_R_equivalents 0.0643
_diffrn_reflns_av_unetI/netI 0.0496
_diffrn_reflns_Laue_measured_fraction_full 0.993
_diffrn_reflns_Laue_measured_fraction_max 0.993
_diffrn_reflns_limit_h_max 23
_diffrn_reflns_limit_h_min -25
_diffrn_reflns_limit_k_max 44
_diffrn_reflns_limit_k_min -44
_diffrn_reflns_limit_l_max 52
_diffrn_reflns_limit_l_min -50
_diffrn_reflns_number 297755
_diffrn_reflns_point_group_measured_fraction_full 0.993
_diffrn_reflns_point_group_measured_fraction_max 0.993
_diffrn_reflns_theta_full 64.136
_diffrn_reflns_theta_max 64.136
_diffrn_reflns_theta_min 2.023
_exptl_absorpt_coefficient_mu 18.543
_exptl_crystal_density_diffrn 1.505
_exptl_crystal_description block
_exptl_crystal_F_000 15756
_refine_diff_density_max 3.262
_refine_diff_density_min -6.544
_refine_diff_density_rms 0.242
_refine_ls_extinction_method none
_refine_ls_goodness_of_fit_ref 1.021
_refine_ls_hydrogen_treatment constr
_refine_ls_matrix_type full
_refine_ls_number_parameters 3049
_refine_ls_number_reflns 61522
_refine_ls_number_restraints 11897
_refine_ls_restrained_S_all 0.984
_refine_ls_R_factor_all 0.0740
_refine_ls_R_factor_gt 0.0638
_refine_ls_shift/su_max 0.003
_refine_ls_shift/su_mean 0.000
_refine_ls_structure_factor_coef Fsqd
_refine_ls_weighting_details 'w=1/[\s^2^(Fo^2^)+(0.0826P)^2^+860.1859P] where P=(Fo^2^+2Fc^2^)/3'
_refine_ls_weighting_scheme calc
_refine_ls_wR_factor_gt 0.1712
_refine_ls_wR_factor_ref 0.1794
_reflns_Friedel_coverage 0.000
_reflns_number_gt 51876
_reflns_number_total 61522
_reflns_threshold_expression 'I > 2\s(I)'
_cod_data_source_file d3sc02924g2.cif
_cod_data_source_block 1_sq_CCDC2
_cod_depositor_comments 'Adding full bibliography for 1569648--1569653.cif.'
_cod_database_code 1569652
_shelx_shelxl_version_number 2016/4
_shelx_space_group_comment
;
The symmetry employed for this shelxl refinement is uniquely defined
by the following loop, which should always be used as a source of
symmetry information in preference to the above space-group names.
They are only intended as comments.
;
_olex2_refinement_description
;
1. Fixed Uiso
 At 1.2 times of:
  All C(H) groups, All C(H,H) groups
 At 1.5 times of:
  All C(H,H,H) groups
2. Restrained distances
 N71-O46
 1.5 with sigma of 0.01
 H21D-H163
 1.8 with sigma of 0.02
 H26H-H252
 1.8 with sigma of 0.02
 H21P-H56
 1.8 with sigma of 0.02
 HA-H117
 1.8 with sigma of 0.02
 C190-C179 \\sim C195-C190 \\sim C206-C190 \\sim C230-C191 \\sim C191-C181
\\sim C248-C191 \\sim C93-
 C240 \\sim C93-C239 \\sim C93-C256 \\sim C244-C224 \\sim C224-C209 \\sim
C254-C224 \\sim C91-C169 ~
 C91-C188 \\sim C91-C220 \\sim C237-C168 \\sim C241-C168 \\sim C226-C168 \\sim
C89-C218 \\sim C89-C233
 \\sim C89-C235 \\sim C255-C147 \\sim C227-C147 \\sim C262-C147 \\sim C234-C194
\\sim C243-C194 \\sim C259-
 C194 \\sim C251-C192 \\sim C205-C192 \\sim C225-C192 \\sim C223-C214 \\sim
C242-C214 \\sim C253-C214 ~
 C94-C236 \\sim C94-C204 \\sim C95-C94 \\sim C187-C142 \\sim C166-C142 \\sim
C167-C142 \\sim C258-C118
 \\sim C264-C118 \\sim C228-C118 \\sim C189-C160 \\sim C215-C160 \\sim
C212-C160 \\sim C238-C213 \\sim C229-
 C213 \\sim C221-C213 \\sim C265-C197 \\sim C257-C197 \\sim C261-C197 \\sim
C260-C217 \\sim C263-C217 ~
 C90-C217 \\sim C222-C186 \\sim C232-C186 \\sim C199-C186 \\sim C266-C170 \\sim
C216-C170 \\sim C185-
 C170 \\sim C231-C148 \\sim C201-C148 \\sim C203-C148 \\sim C250-C136 \\sim
C246-C136 \\sim C198-C136 ~
 C247-C146 \\sim C245-C146 \\sim C249-C146 \\sim C211-C155 \\sim C210-C155
\\sim C202-C155
 with sigma of 0.02
 C254-C209 \\sim C254-C244 \\sim C244-C209 \\sim C256-C240 \\sim C256-C239
\\sim C240-C239 \\sim C206-
 C179 \\sim C195-C179 \\sim C206-C195 \\sim C230-C181 \\sim C248-C181 \\sim
C248-C230 \\sim C220-C169 ~
 C188-C169 \\sim C220-C188 \\sim C235-C218 \\sim C233-C218 \\sim C235-C233
\\sim C249-C245 \\sim C249-
 C247 \\sim C247-C245 \\sim C250-C246 \\sim C250-C198 \\sim C246-C198 \\sim
C222-C199 \\sim C232-C222 ~
 C232-C199 \\sim C231-C201 \\sim C203-C201 \\sim C231-C203 \\sim C265-C257
\\sim C261-C257 \\sim C265-
 C261 \\sim C229-C221 \\sim C238-C229 \\sim C238-C221 \\sim C215-C212 \\sim
C215-C189 \\sim C212-C189 ~
 C264-C258 \\sim C258-C228 \\sim C264-C228 \\sim C210-C202 \\sim C211-C210
\\sim C211-C202 \\sim C187-
 C167 \\sim C187-C166 \\sim C167-C166 \\sim C237-C226 \\sim C241-C237 \\sim
C241-C226 \\sim C259-C234 ~
 C259-C243 \\sim C243-C234 \\sim C225-C205 \\sim C251-C205 \\sim C251-C225
\\sim C266-C185 \\sim C216-
 C185 \\sim C266-C216 \\sim C263-C260 \\sim C90-C263 \\sim C90-C260 \\sim
C255-C227 \\sim C262-C255 ~
 C262-C227 \\sim C242-C223 \\sim C253-C223 \\sim C253-C242 \\sim C236-C204
\\sim C95-C204 \\sim C95-C236
 with sigma of 0.02
3. Uiso/Uaniso restraints and constraints
C1 \\sim C2 \\sim C3 \\sim C4 \\sim C5 \\sim C6 \\sim C7 \\sim C8 \\sim C9
\\sim C10 \\sim C11 \\sim C12 \\sim C13 \\sim C14 \\sim C15 \\sim C16 \\sim C17
\\sim C18 \\sim C19 \\sim C20 \\sim C21 \\sim C22 \\sim C23 \\sim C24 \\sim C25
\\sim C26 \\sim C27 \\sim C28 \\sim C29 \\sim C30 \\sim C31 \\sim C32 \\sim C33
\\sim C34 \\sim C35 \\sim C36 \\sim C37 \\sim C38 \\sim C39 \\sim C40 \\sim C41
\\sim C42 \\sim C43 \\sim C44 \\sim C45 \\sim C267 \\sim C47 \\sim C48 \\sim
C49 \\sim C50 \\sim C51 \\sim C52 \\sim C53 \\sim C54 \\sim C55 \\sim C56 \\sim
C57 \\sim C58 \\sim C59 \\sim C60 \\sim C61 \\sim C62 \\sim C63 \\sim C64 \\sim
C65 \\sim C67 \\sim C68 \\sim C69 \\sim C70 \\sim C72 \\sim C73 \\sim C74 \\sim
C75 \\sim C76 \\sim C77 \\sim C78 \\sim C79 \\sim C80 \\sim C81 \\sim C82 \\sim
C83 \\sim C84 \\sim C85 \\sim C86 \\sim C87 \\sim C88 \\sim C89 \\sim C90 \\sim
C91 \\sim C92 \\sim C93 \\sim C94 \\sim C95 \\sim C96 \\sim C97 \\sim C98 \\sim
C99 \\sim C100 \\sim C101 \\sim C102 \\sim C103 \\sim C104 \\sim C105 \\sim
C106 \\sim C107 \\sim C108 \\sim C109 \\sim C110 \\sim C111 \\sim C112 \\sim
C113 \\sim C114 \\sim C115 \\sim C116 \\sim C117 \\sim C118 \\sim C119 \\sim
C120 \\sim C121 \\sim C122 \\sim C123 \\sim C124 \\sim C125 \\sim C126 \\sim
C127 \\sim C128 \\sim C129 \\sim C130 \\sim C131 \\sim C132 \\sim C133 \\sim
C134 \\sim C135 \\sim C136 \\sim C137 \\sim C138 \\sim C139 \\sim C140 \\sim
C141 \\sim C142 \\sim C143 \\sim C144 \\sim C145 \\sim C146 \\sim C147 \\sim
C148 \\sim C149 \\sim C150 \\sim C151 \\sim C152 \\sim C153 \\sim C154 \\sim
C155 \\sim C156 \\sim C157 \\sim C158 \\sim C159 \\sim C160 \\sim C161 \\sim
C162 \\sim C163 \\sim C164 \\sim C165 \\sim C166 \\sim C167 \\sim C168 \\sim
C169 \\sim C170 \\sim C171 \\sim C172 \\sim C173 \\sim C174 \\sim C175 \\sim
C176 \\sim C177 \\sim C178 \\sim C179 \\sim C180 \\sim C181 \\sim C182 \\sim
C183 \\sim C184 \\sim C185 \\sim C186 \\sim C187 \\sim C188 \\sim C189 \\sim
C190 \\sim C191 \\sim C192 \\sim C193 \\sim C194 \\sim C195 \\sim C196 \\sim
C197 \\sim C198 \\sim C199 \\sim C200 \\sim C201 \\sim C202 \\sim C203 \\sim
C204 \\sim C205 \\sim C206 \\sim C207 \\sim C208 \\sim C209 \\sim C210 \\sim
C211 \\sim C212 \\sim C213 \\sim C214 \\sim C215 \\sim C216 \\sim C217 \\sim
C218 \\sim C219 \\sim C220 \\sim C221 \\sim C222 \\sim C223 \\sim C224 \\sim
C225 \\sim C226 \\sim C227 \\sim C228 \\sim C229 \\sim C230 \\sim C231 \\sim
C232 \\sim C233 \\sim C234 \\sim C235 \\sim C236 \\sim C237 \\sim C238 \\sim
C239 \\sim C240 \\sim C241 \\sim C242 \\sim C243 \\sim C244 \\sim C245 \\sim
C246 \\sim C247 \\sim C248 \\sim C249 \\sim C250 \\sim C251 \\sim C252 \\sim
C253 \\sim C254 \\sim C255 \\sim C256 \\sim C257 \\sim C258 \\sim C259 \\sim
C260 \\sim C261 \\sim C262 \\sim C263 \\sim C264 \\sim C265 \\sim C266: within
3.8A with sigma of 0.01 and sigma for terminal atoms of 0.03
Uanis(N71) \\sim Ueq, Uanis(O46) \\sim Ueq: with sigma of 0.01 and sigma for
terminal atoms of 0.005
4.a Secondary CH2 refined with riding coordinates:
 C2(H2A,H2B), C11(H11A,H11B), C25(H25A,H25B), C34(H34A,H34B), C38(H38A,H38B),
 C53(H53A,H53B), C57(H57A,H57B), C65(H65A,H65B), C69(H69A,H69B), C104(H10A,
 H10B), C105(H10C,H10D), C107(H10E,H10F), C111(H11C,H11D), C113(H11E,H11F),
 C121(H12A,H12B), C122(H12C,H12D), C127(H12E,H12F), C132(H13A,H13B), C134(H13C,
 H13D), C153(H15A,H15B), C156(H15C,H15D), C159(H15E,H15F), C177(H17A,H17B),
 C200(H20A,H20B)
4.b Aromatic/amide H refined with riding coordinates:
 C18(H18), C26(H26), C36(H36), C40(H40), C44(H44), C47(H47), C50(H50),
 C52(H52), C55(H55), C56(H56), C60(H60), C67(H67), C68(H68), C74(H74), C77(H77),
  C78(H78), C80(H80), C82(H82), C83(H83), C86(H86), C88(H88), C98(H98),
 C102(H102), C112(H112), C114(H114), C116(H116), C117(H117), C124(H124),
 C125(H125), C128(H128), C130(H130), C131(H131), C133(H133), C140(H140),
 C141(H141), C144(H144), C150(H150), C154(H154), C157(H157), C163(H163),
 C164(H164), C174(H174), C176(H176), C178(H178), C193(H193), C208(H208),
 C219(H219), C252(H252)
4.c Fitted hexagon refined as free rotating group:
 C171(C172,C173,C174,C175,C176)
4.d Idealised Me refined as rotating group:
 C90(H90A,H90B,H90C), C95(H95A,H95B,H95C), C166(H16A,H16B,H16C), C167(H16D,
 H16E,H16F), C169(H16G,H16H,H16I), C179(H17C,H17D,H17E), C181(H18A,H18B,H18C),
 C185(H18D,H18E,H18F), C187(H18G,H18H,H18I), C188(H18J,H18K,H18L), C189(H18M,
 H18N,H18O), C195(H19A,H19B,H19C), C198(H19D,H19E,H19F), C199(H19G,H19H,H19I),
 C201(H20C,H20D,H20E), C202(H20F,H20G,H20H), C203(H20I,H20J,H20K), C204(H20L,
 H20M,H20N), C205(H20O,H20P,H20Q), C206(H20R,H20S,H20T), C209(H20U,H20V,H20W),
 C210(H21A,H21B,H21C), C211(H21D,H21E,H21F), C212(H21G,H21H,H21I), C215(H21J,
 H21K,H21L), C216(H21M,H21N,H21O), C218(H21P,H21Q,H21R), C220(H22A,H22B,H22C),
 C221(H22D,H22E,H22F), C222(H22G,H22H,H22I), C223(H22J,H22K,H22L), C225(H22M,
 H22N,H22O), C226(H22P,H22Q,H22R), C227(H22S,H22T,H22U), C228(H22V,H22W,H22X),
 C229(H22Y,H,HA), C230(H23A,H23B,H23C), C231(H23D,H23E,H23F), C232(H23G,H23H,
 H23I), C233(H23J,H23K,H23L), C234(H23M,H23N,H23O), C235(H23P,H23Q,H23R),
 C236(H23S,H23T,H23U), C237(H23V,H23W,H23X), C238(H23Y,HB,HC), C239(H23Z,HD,HE),
  C240(H24A,H24B,H24C), C241(H24D,H24E,H24F), C242(H24G,H24H,H24I), C243(H24J,
 H24K,H24L), C244(H24M,H24N,H24O), C245(H24P,H24Q,H24R), C246(H24S,H24T,H24U),
 C247(H24V,H24W,H24X), C248(H24Y,HF,HG), C249(H24Z,HH,HI), C250(H25C,H25D,H25E),
  C251(H25F,H25G,H25H), C253(H25I,H25J,H25K), C254(H25L,H25M,H25N), C255(H25O,
 H25P,H25Q), C256(H25R,H25S,H25T), C257(H25U,H25V,H25W), C258(H25X,H25Y,HJ),
 C259(H25Z,HK,HL), C260(H26A,H26B,H26C), C261(H26D,H26E,H26F), C262(H26G,H26H,
 H26I), C263(H26J,H26K,H26L), C264(H26M,H26N,H26O), C265(H26P,H26Q,H26R),
 C266(H26S,H26T,H26U)
;
_olex2_submission_special_instructions 'No special instructions were received'

loop_
_space_group_symop_operation_xyz
'x, y, z'
'-x, y+1/2, -z+1/2'
'-x, -y, -z'
'x, -y-1/2, z-1/2'

loop_
_atom_site_label
_atom_site_type_symbol
_atom_site_fract_x
_atom_site_fract_y
_atom_site_fract_z
_atom_site_U_iso_or_equiv
_atom_site_adp_type
_atom_site_occupancy
_atom_site_site_symmetry_order
_atom_site_calc_flag
_atom_site_refinement_flags_posn
_atom_site_refinement_flags_adp
_atom_site_refinement_flags_occupancy
_atom_site_disorder_assembly
_atom_site_disorder_group
Bi1 Bi 0.43525(2) 0.46345(2) 0.21818(2) 0.03202(11) Uani 1 1 d . . . . .
Bi2 Bi 0.37237(2) 0.52413(2) 0.12746(2) 0.03557(11) Uani 1 1 d . . . . .
Bi3 Bi 0.58816(2) 0.50363(2) 0.29656(2) 0.03656(11) Uani 1 1 d . . . . .
Bi4 Bi 0.50125(2) 0.56336(2) 0.24120(2) 0.03440(11) Uani 1 1 d . . . . .
Bi5 Bi 0.37797(2) 0.62688(2) 0.18575(2) 0.03689(11) Uani 1 1 d . . . . .
Bi6 Bi 0.33967(2) 0.54190(2) 0.22105(2) 0.03506(11) Uani 1 1 d . . . . .
Bi7 Bi 0.28572(2) 0.45550(2) 0.23794(2) 0.03808(12) Uani 1 1 d . . . . .
Bi8 Bi 0.24657(2) 0.54845(2) 0.28002(2) 0.03854(12) Uani 1 1 d . . . . .
Bi9 Bi 0.25950(2) 0.47032(2) 0.15803(2) 0.03680(11) Uani 1 1 d . . . . .
Bi10 Bi 0.22822(2) 0.56381(2) 0.13938(2) 0.04070(12) Uani 1 1 d . . . . .
Bi11 Bi 0.29997(2) 0.48491(2) 0.34254(2) 0.04124(12) Uani 1 1 d . . . . .
Bi12 Bi 0.53169(2) 0.65409(2) 0.26616(2) 0.04367(13) Uani 1 1 d . . . . .
Bi13 Bi 0.14342(2) 0.51716(2) 0.19123(2) 0.04254(13) Uani 1 1 d . . . . .
Bi14 Bi 0.25310(3) 0.63699(2) 0.31767(2) 0.04551(13) Uani 1 1 d . . . . .
Bi15 Bi 0.23004(3) 0.61384(2) 0.20604(2) 0.04771(14) Uani 1 1 d . . . . .
Bi16 Bi 0.11030(2) 0.49471(2) 0.10911(2) 0.04552(13) Uani 1 1 d . . . . .
Bi17 Bi 0.41319(3) 0.51006(2) 0.29441(2) 0.05279(15) Uani 1 1 d . . . . .
Bi18 Bi 0.37317(3) 0.61423(2) 0.27194(2) 0.06530(19) Uani 1 1 d . . . . .
Bi19 Bi 0.37524(3) 0.57295(2) 0.34868(2) 0.06041(16) Uani 1 1 d . . . . .
Bi20 Bi 0.51759(3) 0.58529(2) 0.32416(2) 0.06954(19) Uani 1 1 d . . . . .
O1 O 0.3380(4) 0.4675(2) 0.20318(17) 0.0325(18) Uani 1 1 d . . . . .
O2 O 0.3014(4) 0.5238(2) 0.15356(17) 0.0344(18) Uani 1 1 d . . . . .
O3 O 0.5149(4) 0.5397(2) 0.28683(17) 0.0317(17) Uani 1 1 d . . . . .
O4 O 0.3057(4) 0.5058(2) 0.25546(16) 0.0343(18) Uani 1 1 d . . . . .
O5 O 0.2800(4) 0.5842(2) 0.24113(17) 0.0348(18) Uani 1 1 d . . . . .
O6 O 0.1830(4) 0.5101(2) 0.14338(18) 0.0375(19) Uani 1 1 d . . . . .
O7 O 0.3302(4) 0.5264(2) 0.31715(17) 0.0360(19) Uani 1 1 d . . . . .
O8 O 0.2912(4) 0.6007(2) 0.17589(19) 0.041(2) Uani 1 1 d . . . . .
O9 O 0.4632(4) 0.6604(2) 0.2231(2) 0.040(2) Uani 1 1 d . . . . .
O10 O 0.4890(4) 0.6057(2) 0.27335(18) 0.0373(19) Uani 1 1 d . . . . .
O11 O 0.4535(5) 0.5449(3) 0.3337(2) 0.053(3) Uani 1 1 d . . . . .
O12 O 0.5301(4) 0.4660(2) 0.26348(19) 0.0370(19) Uani 1 1 d . . . . .
O13 O 0.5976(4) 0.5311(2) 0.25099(19) 0.040(2) Uani 1 1 d . . . . .
O14 O 0.5705(4) 0.6108(2) 0.2356(2) 0.046(2) Uani 1 1 d . . . . .
O15 O 0.3242(4) 0.4691(2) 0.11731(18) 0.043(2) Uani 1 1 d . . . . .
O16 O 0.3008(4) 0.5608(3) 0.10093(19) 0.046(2) Uani 1 1 d . . . . .
O17 O 0.0639(4) 0.5372(3) 0.1301(2) 0.053(2) Uani 1 1 d . . . . .
O18 O 0.0872(4) 0.4662(3) 0.14783(19) 0.045(2) Uani 1 1 d . . . . .
O19 O 0.2207(4) 0.4837(3) 0.20021(19) 0.052(2) Uani 1 1 d . . . . .
O20 O 0.2084(4) 0.5105(3) 0.3144(2) 0.054(3) Uani 1 1 d . . . . .
O21 O 0.4283(4) 0.6090(3) 0.32351(19) 0.053(3) Uani 1 1 d . . . . .
O22 O 0.3913(4) 0.4435(3) 0.2563(2) 0.047(2) Uani 1 1 d . . . . .
O23 O 0.1586(4) 0.5445(3) 0.0906(2) 0.054(3) Uani 1 1 d . . . . .
O24 O 0.4080(4) 0.5759(2) 0.15380(19) 0.039(2) Uani 1 1 d . . . . .
O25 O 0.4567(5) 0.6760(3) 0.2857(2) 0.052(2) Uani 1 1 d . . . . .
O26 O 0.3391(4) 0.6654(3) 0.3175(2) 0.050(2) Uani 1 1 d . . . . .
O27 O 0.3216(4) 0.6510(3) 0.2168(2) 0.052(2) Uani 1 1 d . . . . .
O28 O 0.1985(5) 0.5625(3) 0.18478(19) 0.048(2) Uani 1 1 d . . . . .
O29 O 0.1835(4) 0.4492(3) 0.1143(2) 0.053(2) Uani 1 1 d . . . . .
O30 O 0.5709(5) 0.6340(3) 0.3173(2) 0.064(3) Uani 1 1 d . . . . .
O31 O 0.3380(5) 0.5322(3) 0.37666(18) 0.051(2) Uani 1 1 d . . . . .
O32 O 0.3136(6) 0.6123(3) 0.3647(2) 0.063(3) Uani 1 1 d . . . . .
O33 O 0.1613(5) 0.5311(3) 0.2413(2) 0.065(3) Uani 1 1 d . . . . .
O34 O 0.6047(4) 0.5528(3) 0.3330(2) 0.051(2) Uani 1 1 d . . . . .
O35 O 0.4445(7) 0.5867(3) 0.3888(2) 0.075(3) Uani 1 1 d . . . . .
O36 O 0.5334(5) 0.5958(4) 0.3719(3) 0.073(3) Uani 1 1 d . . . . .
O37 O 0.2902(5) 0.4523(3) 0.30075(19) 0.049(2) Uani 1 1 d . . . . .
O38 O 0.1822(4) 0.5912(3) 0.2981(2) 0.058(3) Uani 1 1 d . . . . .
O39 O 0.4362(4) 0.4970(2) 0.17094(19) 0.040(2) Uani 1 1 d . . . . .
O40 O 0.2372(4) 0.6509(3) 0.2694(2) 0.051(2) Uani 1 1 d . . . . .
O41 O 0.4029(4) 0.5907(2) 0.22090(17) 0.0358(19) Uani 1 1 d . . . . .
O42 O 0.3067(4) 0.5953(2) 0.30595(18) 0.040(2) Uani 1 1 d . . . . .
O43 O 0.4315(4) 0.5133(2) 0.23558(17) 0.0320(18) Uani 1 1 d . . . . .
O44 O 0.5310(4) 0.4824(2) 0.3278(2) 0.044(2) Uani 1 1 d . . . . .
O45 O 0.3857(4) 0.55806(19) 0.26954(17) 0.0312(17) Uani 1 1 d . . . . .
O46 O 0.5295(12) 0.6022(7) 0.4232(4) 0.187(10) Uani 1 1 d D U . . .
N71 N 0.5037(10) 0.5952(5) 0.3909(4) 0.085(5) Uani 1 1 d D U . . .
C1 C 0.4833(7) 0.4860(4) 0.1564(3) 0.0484(18) Uani 1 1 d . U . . .
C2 C 0.6906(8) 0.5844(4) 0.2579(4) 0.063(2) Uani 1 1 d . U . . .
H2A H 0.728241 0.589765 0.271831 0.076 Uiso 1 1 calc R . . . .
H2B H 0.657602 0.583611 0.269415 0.076 Uiso 1 1 calc R . . . .
C3 C 0.4791(8) 0.6891(4) 0.2082(4) 0.062(2) Uani 1 1 d . U . . .
C4 C 0.6490(7) 0.5242(4) 0.2389(4) 0.0575(19) Uani 1 1 d . U . . .
C5 C 0.4493(7) 0.5884(4) 0.1369(3) 0.0518(18) Uani 1 1 d . U . . .
C6 C 0.4826(7) 0.4533(4) 0.1432(3) 0.0511(19) Uani 1 1 d . U . . .
C7 C -0.0423(7) 0.5207(5) 0.1238(4) 0.060(2) Uani 1 1 d . U . . .
C8 C 0.1313(7) 0.5522(5) 0.0618(3) 0.059(2) Uani 1 1 d . U . . .
C9 C 0.6167(8) 0.6222(4) 0.2222(4) 0.060(2) Uani 1 1 d . U . . .
C10 C 0.0377(7) 0.4443(5) 0.1418(4) 0.060(2) Uani 1 1 d . U . . .
C11 C -0.0319(7) 0.4964(5) 0.1497(4) 0.059(2) Uani 1 1 d . U . . .
H11A H -0.066994 0.497476 0.159703 0.070 Uiso 1 1 calc R . . . .
H11B H 0.003424 0.504583 0.163933 0.070 Uiso 1 1 calc R . . . .
C12 C 0.1929(8) 0.4188(5) 0.0696(4) 0.060(2) Uani 1 1 d . U . . .
C13 C 0.1628(7) 0.5437(5) 0.0384(3) 0.059(2) Uani 1 1 d . U . . .
C14 C 0.0055(7) 0.5402(5) 0.1148(4) 0.061(2) Uani 1 1 d . U . . .
C15 C 0.5052(9) 0.7201(5) 0.3204(4) 0.074(2) Uani 1 1 d . U . . .
C16 C -0.0211(7) 0.4575(5) 0.1419(4) 0.061(2) Uani 1 1 d . U . . .
C17 C 0.5158(8) 0.6867(4) 0.1875(4) 0.0618(19) Uani 1 1 d . U . . .
C18 C -0.0050(7) 0.3867(5) 0.1291(4) 0.066(2) Uani 1 1 d . U . . .
H18 H 0.000612 0.362959 0.125011 0.079 Uiso 1 1 calc R . . . .
C19 C 0.2659(9) 0.4201(5) 0.3073(4) 0.073(2) Uani 1 1 d . U . . .
C20 C 0.0735(7) 0.5689(5) 0.0554(4) 0.0619(19) Uani 1 1 d . U . . .
C21 C 0.3925(7) 0.4198(4) 0.1133(3) 0.0545(19) Uani 1 1 d . U . . .
C22 C 0.1679(7) 0.4216(5) 0.0963(4) 0.059(2) Uani 1 1 d . U . . .
C23 C 0.3002(7) 0.5790(4) 0.0751(3) 0.0550(19) Uani 1 1 d . U . . .
C24 C 0.1974(9) 0.6791(5) 0.2656(4) 0.070(2) Uani 1 1 d . U . . .
C25 C 0.3731(9) 0.3980(5) 0.3289(4) 0.068(2) Uani 1 1 d . U . . .
H25A H 0.386721 0.414855 0.315253 0.081 Uiso 1 1 calc R . . . .
H25B H 0.391841 0.375497 0.325793 0.081 Uiso 1 1 calc R . . . .
C26 C 0.1800(9) 0.7415(5) 0.2664(4) 0.078(2) Uani 1 1 d . U . . .
H26 H 0.194575 0.764447 0.269289 0.093 Uiso 1 1 calc R . . . .
C27 C 0.6963(8) 0.5495(5) 0.2437(4) 0.061(2) Uani 1 1 d . U . . .
C28 C 0.7595(8) 0.5098(5) 0.2188(4) 0.070(2) Uani 1 1 d . U . . .
C29 C 0.3385(9) 0.6995(5) 0.3295(4) 0.069(2) Uani 1 1 d . U . . .
C30 C 0.6037(8) 0.6437(5) 0.1959(4) 0.063(2) Uani 1 1 d . U . . .
C31 C 0.0440(7) 0.4090(5) 0.1343(4) 0.063(2) Uani 1 1 d . U . . .
C32 C 0.3088(9) 0.5470(5) 0.4239(4) 0.068(2) Uani 1 1 d . U . . .
C33 C 0.2223(9) 0.7143(5) 0.2697(4) 0.071(2) Uani 1 1 d . U . . .
C34 C 0.4297(7) 0.4278(4) 0.1436(3) 0.053(2) Uani 1 1 d . U . . .
H34A H 0.446004 0.405846 0.152824 0.063 Uiso 1 1 calc R . . . .
H34B H 0.402899 0.437683 0.156291 0.063 Uiso 1 1 calc R . . . .
C35 C 0.1304(7) 0.3938(5) 0.1042(4) 0.0610(19) Uani 1 1 d . U . . .
C36 C 0.4097(8) 0.3922(5) 0.0966(4) 0.061(2) Uani 1 1 d . U . . .
H36 H 0.444085 0.378958 0.104568 0.073 Uiso 1 1 calc R . . . .
C37 C 0.1232(9) 0.5967(5) 0.3009(5) 0.075(2) Uani 1 1 d . U . . .
C38 C 0.2390(7) 0.4433(5) 0.0638(4) 0.060(2) Uani 1 1 d . U . . .
H38A H 0.233686 0.465591 0.073673 0.072 Uiso 1 1 calc R . . . .
H38B H 0.233707 0.447715 0.042209 0.072 Uiso 1 1 calc R . . . .
C39 C 0.1528(9) 0.4990(6) 0.3195(5) 0.080(2) Uani 1 1 d . U . . .
C40 C -0.0707(8) 0.4340(5) 0.1360(4) 0.065(2) Uani 1 1 d . U . . .
H40 H -0.109726 0.442731 0.136283 0.077 Uiso 1 1 calc R . . . .
C41 C 0.1346(9) 0.6727(5) 0.2583(4) 0.074(2) Uani 1 1 d . U . . .
C42 C 0.3402(7) 0.4396(4) 0.1021(3) 0.0558(19) Uani 1 1 d . U . . .
C43 C -0.0079(7) 0.5634(5) 0.0899(4) 0.064(2) Uani 1 1 d . U . . .
C44 C -0.1021(7) 0.5256(5) 0.1066(4) 0.066(2) Uani 1 1 d . U . . .
H44 H -0.133996 0.512343 0.111706 0.080 Uiso 1 1 calc R . . . .
C45 C 0.3622(9) 0.7043(5) 0.3600(4) 0.0716(19) Uani 1 1 d . U . . .
C267 C 0.2036(10) 0.4154(5) 0.3014(5) 0.079(2) Uani 1 1 d . U . . .
C47 C 0.4034(9) 0.3845(5) 0.3842(4) 0.070(2) Uani 1 1 d . U . . .
H47 H 0.393578 0.361213 0.378852 0.084 Uiso 1 1 calc R . . . .
C48 C 0.3976(9) 0.4100(5) 0.3615(4) 0.065(2) Uani 1 1 d . U . . .
C49 C 0.3036(8) 0.4297(4) 0.0751(3) 0.0576(19) Uani 1 1 d . U . . .
C50 C 0.3322(8) 0.6304(5) 0.0494(3) 0.061(2) Uani 1 1 d . U . . .
H50 H 0.352734 0.651853 0.050308 0.073 Uiso 1 1 calc R . . . .
C51 C 0.6696(9) 0.6421(5) 0.3469(4) 0.078(2) Uani 1 1 d . U . . .
C52 C -0.0648(7) 0.5677(5) 0.0748(4) 0.067(2) Uani 1 1 d . U . . .
H52 H -0.071686 0.583358 0.058527 0.081 Uiso 1 1 calc R . . . .
C53 C 0.1088(9) 0.6352(5) 0.2542(5) 0.076(2) Uani 1 1 d . U . . .
H53A H 0.074651 0.635458 0.237330 0.091 Uiso 1 1 calc R . . . .
H53B H 0.140076 0.620080 0.248590 0.091 Uiso 1 1 calc R . . . .
C54 C 0.3467(9) 0.5287(5) 0.4080(4) 0.066(2) Uani 1 1 d . U . . .
C55 C 0.3240(8) 0.4017(5) 0.0585(4) 0.063(2) Uani 1 1 d . U . . .
H55 H 0.299628 0.395525 0.040161 0.076 Uiso 1 1 calc R . . . .
C56 C 0.2711(8) 0.5863(5) 0.0212(3) 0.061(2) Uani 1 1 d . U . . .
H56 H 0.250373 0.577553 0.002855 0.073 Uiso 1 1 calc DR . . . .
C57 C 0.0437(7) 0.5847(5) 0.0807(4) 0.063(2) Uani 1 1 d . U . . .
H57A H 0.075289 0.587987 0.098394 0.075 Uiso 1 1 calc R . . . .
H57B H 0.027896 0.607872 0.074203 0.075 Uiso 1 1 calc R . . . .
C58 C 0.4545(9) 0.7360(5) 0.2699(4) 0.0686(19) Uani 1 1 d . U . . .
C59 C 0.4293(9) 0.4547(5) 0.3981(4) 0.064(2) Uani 1 1 d . U . . .
C60 C 0.6553(8) 0.6578(5) 0.1845(4) 0.068(2) Uani 1 1 d . U . . .
H60 H 0.647770 0.672655 0.167719 0.081 Uiso 1 1 calc R . . . .
C61 C 0.1001(9) 0.5822(6) 0.3249(5) 0.078(2) Uani 1 1 d . U . . .
C62 C 0.2684(7) 0.5669(5) 0.0472(3) 0.0564(19) Uani 1 1 d . U . . .
C63 C 0.3763(8) 0.3835(5) 0.0674(4) 0.064(2) Uani 1 1 d . U . . .
C64 C 0.1309(10) 0.4655(6) 0.3079(5) 0.083(2) Uani 1 1 d . U . . .
C65 C 0.1097(7) 0.3937(5) 0.1351(4) 0.064(2) Uani 1 1 d . U . . .
H65A H 0.138583 0.407404 0.149313 0.076 Uiso 1 1 calc R . . . .
H65B H 0.110803 0.369636 0.142570 0.076 Uiso 1 1 calc R . . . .
O66 O 0.3948(5) 0.4698(3) 0.3464(2) 0.049(2) Uani 1 1 d . . . . .
C67 C 0.1150(8) 0.3659(5) 0.0841(4) 0.066(2) Uani 1 1 d . U . . .
H67 H 0.090262 0.348052 0.089532 0.080 Uiso 1 1 calc R . . . .
C68 C 0.0449(8) 0.5696(5) 0.0257(4) 0.066(2) Uani 1 1 d . U . . .
H68 H 0.005236 0.578398 0.021374 0.079 Uiso 1 1 calc R . . . .
C69 C 0.1603(10) 0.4447(5) 0.2873(5) 0.082(2) Uani 1 1 d . U . . .
H69A H 0.183174 0.460731 0.276645 0.098 Uiso 1 1 calc R . . . .
H69B H 0.128479 0.434149 0.272269 0.098 Uiso 1 1 calc R . . . .
C70 C 0.3042(9) 0.3940(5) 0.3199(4) 0.072(2) Uani 1 1 d . U . . .
C72 C 0.1149(9) 0.7364(5) 0.2586(5) 0.080(2) Uani 1 1 d . U . . .
C73 C 0.4690(9) 0.7106(5) 0.2913(4) 0.0685(19) Uani 1 1 d . U . . .
C74 C 0.1303(8) 0.5463(5) 0.0089(4) 0.064(2) Uani 1 1 d . U . . .
H74 H 0.149979 0.539678 -0.006838 0.076 Uiso 1 1 calc R . . . .
C75 C 0.3146(9) 0.7265(5) 0.3118(4) 0.070(2) Uani 1 1 d . U . . .
C76 C 0.3024(8) 0.6176(5) 0.0208(3) 0.063(2) Uani 1 1 d . U . . .
C77 C 0.1789(10) 0.3842(5) 0.3069(5) 0.083(2) Uani 1 1 d . U . . .
H77 H 0.136776 0.381171 0.301677 0.100 Uiso 1 1 calc R . . . .
C78 C 0.3615(9) 0.7369(5) 0.3725(4) 0.077(2) Uani 1 1 d . U . . .
H78 H 0.378655 0.740147 0.392771 0.092 Uiso 1 1 calc R . . . .
C79 C 0.1193(9) 0.5194(6) 0.3369(5) 0.081(2) Uani 1 1 d . U . . .
C80 C 0.4733(9) 0.7706(5) 0.2760(4) 0.074(2) Uani 1 1 d . U . . .
H80 H 0.461872 0.787538 0.261053 0.089 Uiso 1 1 calc R . . . .
C81 C 0.3360(9) 0.7655(5) 0.3556(4) 0.076(2) Uani 1 1 d . U . . .
C82 C 0.4352(9) 0.4287(5) 0.4199(4) 0.070(2) Uani 1 1 d . U . . .
H82 H 0.448373 0.435437 0.439874 0.084 Uiso 1 1 calc R . . . .
C83 C 0.3125(9) 0.7607(5) 0.3248(4) 0.075(2) Uani 1 1 d . U . . .
H83 H 0.295725 0.779629 0.312994 0.090 Uiso 1 1 calc R . . . .
C84 C 0.0416(10) 0.4712(6) 0.3327(5) 0.091(2) Uani 1 1 d . U . . .
C85 C 0.4230(9) 0.3925(5) 0.4141(4) 0.071(2) Uani 1 1 d . U . . .
C86 C 0.2786(10) 0.3610(5) 0.3280(4) 0.077(2) Uani 1 1 d . U . . .
H86 H 0.303973 0.343605 0.338035 0.093 Uiso 1 1 calc R . . . .
C87 C 0.2163(10) 0.3555(5) 0.3207(5) 0.082(2) Uani 1 1 d . U . . .
C88 C 0.0953(9) 0.7019(5) 0.2547(5) 0.079(2) Uani 1 1 d . U . . .
H88 H 0.053510 0.697739 0.249259 0.095 Uiso 1 1 calc R . . . .
C89 C 0.3086(7) 0.6361(4) -0.0081(3) 0.075(3) Uani 1 1 d D U . . .
C90 C 0.5727(10) 0.8263(6) 0.3344(4) 0.116(6) Uani 1 1 d D U . . .
H90A H 0.549205 0.826877 0.350360 0.174 Uiso 1 1 calc GR . . . .
H90B H 0.592588 0.848615 0.333351 0.174 Uiso 1 1 calc GR . . . .
H90C H 0.603038 0.807983 0.338483 0.174 Uiso 1 1 calc GR . . . .
C91 C 0.3985(7) 0.3533(4) 0.0488(3) 0.074(3) Uani 1 1 d D U . . .
C92 C 0.5076(9) 0.7808(5) 0.3028(5) 0.077(2) Uani 1 1 d . U . . .
C93 C -0.1788(7) 0.5550(5) 0.0650(4) 0.077(3) Uani 1 1 d D U . . .
C94 C 0.3327(8) 0.8020(4) 0.3707(4) 0.087(3) Uani 1 1 d D U . . .
C95 C 0.3088(10) 0.8292(5) 0.3495(4) 0.108(5) Uani 1 1 d D U . . .
H95A H 0.336169 0.832841 0.335561 0.162 Uiso 1 1 calc GR . . . .
H95B H 0.304903 0.850779 0.360280 0.162 Uiso 1 1 calc GR . . . .
H95C H 0.269330 0.822274 0.338654 0.162 Uiso 1 1 calc GR . . . .
C96 C 0.5692(7) 0.4381(4) 0.2621(3) 0.0519(19) Uani 1 1 d . U . . .
C97 C 0.6064(7) 0.4371(4) 0.2397(4) 0.0565(19) Uani 1 1 d . U . . .
C98 C 0.5747(7) 0.4999(4) 0.1372(3) 0.0562(18) Uani 1 1 d . U . . .
H98 H 0.605207 0.516037 0.135171 0.067 Uiso 1 1 calc R . . . .
C99 C 0.5093(7) 0.5746(4) 0.1413(3) 0.0525(18) Uani 1 1 d . U . . .
C100 C 0.0877(9) 0.6193(5) 0.2802(5) 0.076(2) Uani 1 1 d . U . . .
C101 C 0.6988(9) 0.5792(5) 0.3570(4) 0.072(2) Uani 1 1 d . U . . .
C102 C 0.4732(7) 0.6245(5) 0.0963(4) 0.0587(19) Uani 1 1 d . U . . .
H102 H 0.460751 0.641077 0.081217 0.070 Uiso 1 1 calc R . . . .
C103 C 0.4549(8) 0.7227(4) 0.2144(4) 0.063(2) Uani 1 1 d . U . . .
C104 C 0.4179(8) 0.7272(5) 0.2389(4) 0.066(2) Uani 1 1 d . U . . .
H10A H 0.395295 0.705555 0.240418 0.079 Uiso 1 1 calc R . . . .
H10B H 0.388238 0.745835 0.232944 0.079 Uiso 1 1 calc R . . . .
C105 C 0.2895(8) 0.7218(5) 0.2787(4) 0.069(2) Uani 1 1 d . U . . .
H10C H 0.298373 0.743128 0.268315 0.083 Uiso 1 1 calc R . . . .
H10D H 0.311718 0.702687 0.271260 0.083 Uiso 1 1 calc R . . . .
C106 C 0.1341(8) 0.3632(5) 0.0569(4) 0.068(2) Uani 1 1 d . U . . .
C107 C 0.5430(8) 0.6507(4) 0.1803(4) 0.0613(18) Uani 1 1 d . U . . .
H10E H 0.516365 0.632076 0.185174 0.074 Uiso 1 1 calc R . . . .
H10F H 0.542803 0.649529 0.158737 0.074 Uiso 1 1 calc R . . . .
C108 C 0.6535(8) 0.4942(4) 0.2231(4) 0.0593(19) Uani 1 1 d . U . . .
C109 C 0.6506(8) 0.5542(5) 0.3569(4) 0.068(2) Uani 1 1 d . U . . .
C110 C 0.5320(8) 0.6131(5) 0.1005(4) 0.060(2) Uani 1 1 d . U . . .
C111 C 0.3662(7) 0.6263(4) 0.1056(3) 0.055(2) Uani 1 1 d . U . . .
H11C H 0.367004 0.651882 0.104497 0.066 Uiso 1 1 calc R . . . .
H11D H 0.344532 0.619874 0.121689 0.066 Uiso 1 1 calc R . . . .
C112 C 0.3172(9) 0.5428(5) 0.4551(4) 0.071(2) Uani 1 1 d . U . . .
H112 H 0.291486 0.555131 0.465590 0.085 Uiso 1 1 calc R . . . .
C113 C 0.2295(7) 0.5338(5) 0.0449(3) 0.058(2) Uani 1 1 d . U . . .
H11E H 0.238944 0.518758 0.028875 0.070 Uiso 1 1 calc R . . . .
H11F H 0.238602 0.520713 0.063772 0.070 Uiso 1 1 calc R . . . .
C114 C 0.0263(9) 0.6261(6) 0.2842(5) 0.081(2) Uani 1 1 d . U . . .
H114 H 0.002854 0.641665 0.270812 0.098 Uiso 1 1 calc R . . . .
C115 C 0.3318(7) 0.6120(4) 0.0760(3) 0.0560(19) Uani 1 1 d . U . . .
C116 C 0.0659(10) 0.5040(6) 0.3438(5) 0.088(2) Uani 1 1 d . U . . .
H116 H 0.045057 0.516431 0.356614 0.105 Uiso 1 1 calc R . . . .
C117 C 0.7489(9) 0.5768(5) 0.3800(4) 0.078(2) Uani 1 1 d . U . . .
H117 H 0.781338 0.592289 0.379948 0.093 Uiso 1 1 calc DR . . . .
C118 C 0.4268(8) 0.3652(4) 0.4394(4) 0.081(3) Uani 1 1 d D U . . .
C119 C 0.0712(8) 0.5580(5) 0.0017(4) 0.068(2) Uani 1 1 d . U . . .
C120 C 0.5773(8) 0.4674(5) 0.1244(4) 0.059(2) Uani 1 1 d . U . . .
C121 C 0.5194(9) 0.6930(5) 0.3451(4) 0.076(2) Uani 1 1 d . U . . .
H12A H 0.494204 0.672316 0.339271 0.091 Uiso 1 1 calc R . . . .
H12B H 0.508202 0.702426 0.363377 0.091 Uiso 1 1 calc R . . . .
C122 C 0.3897(9) 0.6735(5) 0.3810(4) 0.073(2) Uani 1 1 d . U . . .
H12C H 0.401519 0.654611 0.368673 0.087 Uiso 1 1 calc R . . . .
H12D H 0.426463 0.681769 0.394213 0.087 Uiso 1 1 calc R . . . .
C123 C 0.6093(9) 0.6531(5) 0.3381(4) 0.077(2) Uani 1 1 d . U . . .
C124 C 0.7496(8) 0.5416(5) 0.2332(4) 0.067(2) Uani 1 1 d . U . . .
H124 H 0.780697 0.558367 0.235923 0.080 Uiso 1 1 calc R . . . .
C125 C 0.4024(9) 0.5060(5) 0.4539(4) 0.068(2) Uani 1 1 d . U . . .
H125 H 0.434645 0.492548 0.464217 0.082 Uiso 1 1 calc R . . . .
C126 C -0.1153(8) 0.5493(5) 0.0827(4) 0.069(2) Uani 1 1 d . U . . .
C127 C 0.4411(9) 0.4930(4) 0.4066(4) 0.065(2) Uani 1 1 d . U . . .
H12E H 0.481684 0.494833 0.418877 0.078 Uiso 1 1 calc R . . . .
H12F H 0.441302 0.506357 0.388236 0.078 Uiso 1 1 calc R . . . .
C128 C 0.4703(8) 0.7517(5) 0.1992(4) 0.070(2) Uani 1 1 d . U . . .
H128 H 0.455808 0.773833 0.203581 0.084 Uiso 1 1 calc R . . . .
C129 C 0.3969(9) 0.5096(5) 0.4233(3) 0.065(2) Uani 1 1 d . U . . .
C130 C 0.5237(9) 0.7549(5) 0.3248(5) 0.081(2) Uani 1 1 d . U . . .
H130 H 0.547725 0.761263 0.343189 0.097 Uiso 1 1 calc R . . . .
C131 C 0.7246(8) 0.6278(5) 0.2222(4) 0.069(2) Uani 1 1 d . U . . .
H131 H 0.764680 0.622546 0.231175 0.083 Uiso 1 1 calc R . . . .
C132 C 0.1370(9) 0.5561(5) 0.3463(5) 0.078(2) Uani 1 1 d . U . . .
H13A H 0.180278 0.559513 0.346280 0.094 Uiso 1 1 calc R . . . .
H13B H 0.129858 0.560108 0.366689 0.094 Uiso 1 1 calc R . . . .
C133 C 0.5304(7) 0.4441(5) 0.1289(3) 0.0582(19) Uani 1 1 d . U . . .
H133 H 0.531607 0.421098 0.121744 0.070 Uiso 1 1 calc R . . . .
C134 C 0.5313(7) 0.5478(4) 0.1654(3) 0.050(2) Uani 1 1 d . U . . .
H13C H 0.506184 0.549239 0.180861 0.060 Uiso 1 1 calc R . . . .
H13D H 0.573076 0.553458 0.174724 0.060 Uiso 1 1 calc R . . . .
C135 C 0.4304(7) 0.6130(4) 0.1132(3) 0.0538(19) Uani 1 1 d . U . . .
C136 C 0.5798(7) 0.6244(4) 0.0814(3) 0.073(3) Uani 1 1 d D U . . .
C137 C 0.7151(8) 0.6506(5) 0.1970(4) 0.071(2) Uani 1 1 d . U . . .
C138 C 0.6780(8) 0.6127(5) 0.2345(4) 0.0624(19) Uani 1 1 d . U . . .
C139 C 0.4083(8) 0.4439(5) 0.3685(4) 0.063(2) Uani 1 1 d . U . . .
C140 C 0.5293(8) 0.7162(5) 0.1709(4) 0.069(2) Uani 1 1 d . U . . .
H140 H 0.552709 0.713349 0.155902 0.082 Uiso 1 1 calc R . . . .
C141 C 0.6262(10) 0.7011(6) 0.3732(5) 0.086(2) Uani 1 1 d . U . . .
H141 H 0.612380 0.720965 0.382049 0.104 Uiso 1 1 calc R . . . .
C142 C 0.3705(7) 0.5175(4) 0.5054(3) 0.077(3) Uani 1 1 d D U . . .
C143 C -0.0650(8) 0.3997(5) 0.1299(4) 0.067(2) Uani 1 1 d . U . . .
C144 C 0.7084(8) 0.4870(5) 0.2124(4) 0.066(2) Uani 1 1 d . U . . .
H144 H 0.710975 0.466763 0.200955 0.080 Uiso 1 1 calc R . . . .
C145 C 0.5857(9) 0.6816(5) 0.3520(4) 0.077(2) Uani 1 1 d . U . . .
C146 C 0.6267(7) 0.4548(4) 0.1082(4) 0.071(3) Uani 1 1 d D U . . .
C147 C -0.0083(9) 0.4549(5) 0.3457(5) 0.104(3) Uani 1 1 d D U . . .
C148 C 0.8156(8) 0.5032(4) 0.2054(4) 0.082(3) Uani 1 1 d D U . . .
C149 C 0.6524(8) 0.3831(5) 0.2610(4) 0.062(2) Uani 1 1 d . U . . .
C150 C 0.6135(8) 0.3831(4) 0.2820(4) 0.060(2) Uani 1 1 d . U . . .
H150 H 0.615408 0.364705 0.295859 0.073 Uiso 1 1 calc R . . . .
C151 C 0.5665(8) 0.4228(4) 0.3375(3) 0.057(2) Uani 1 1 d . U . . .
C152 C 0.5653(8) 0.4589(4) 0.3459(3) 0.057(2) Uani 1 1 d . U . . .
C153 C 0.6024(7) 0.4661(4) 0.2166(3) 0.0549(18) Uani 1 1 d . U . . .
H15A H 0.563157 0.477835 0.215301 0.066 Uiso 1 1 calc R . . . .
H15B H 0.603341 0.455584 0.197012 0.066 Uiso 1 1 calc R . . . .
C154 C 0.6054(8) 0.4000(5) 0.3569(4) 0.064(2) Uani 1 1 d . U . . .
H154 H 0.606428 0.376378 0.351455 0.077 Uiso 1 1 calc R . . . .
C155 C 0.7045(7) 0.3550(4) 0.2621(3) 0.070(3) Uani 1 1 d D U . . .
C156 C 0.5979(8) 0.5082(5) 0.3837(4) 0.064(2) Uani 1 1 d . U . . .
H15C H 0.561707 0.518969 0.371951 0.076 Uiso 1 1 calc R . . . .
H15D H 0.592743 0.508179 0.404680 0.076 Uiso 1 1 calc R . . . .
C157 C 0.5498(8) 0.5872(4) 0.1233(3) 0.0574(18) Uani 1 1 d . U . . .
H157 H 0.589538 0.578437 0.126327 0.069 Uiso 1 1 calc R . . . .
C158 C 0.6511(8) 0.5308(5) 0.3813(4) 0.064(2) Uani 1 1 d . U . . .
C159 C 0.6947(9) 0.6085(5) 0.3356(4) 0.075(2) Uani 1 1 d . U . . .
H15E H 0.668601 0.601581 0.316769 0.090 Uiso 1 1 calc R . . . .
H15F H 0.735130 0.613284 0.331206 0.090 Uiso 1 1 calc R . . . .
C160 C 0.6806(8) 0.3827(4) 0.4030(3) 0.076(3) Uani 1 1 d D U . . .
C161 C 0.6415(8) 0.4104(5) 0.3833(4) 0.066(2) Uani 1 1 d . U . . .
C162 C 0.5716(7) 0.4106(4) 0.2826(3) 0.0550(19) Uani 1 1 d . U . . .
C163 C 0.6482(8) 0.4096(4) 0.2397(4) 0.060(2) Uani 1 1 d . U . . .
H163 H 0.673307 0.409108 0.225277 0.072 Uiso 1 1 calc DR . . . .
C164 C 0.7053(9) 0.5307(5) 0.4039(4) 0.074(2) Uani 1 1 d . U . . .
H164 H 0.707183 0.514819 0.419799 0.088 Uiso 1 1 calc R . . . .
C165 C 0.5293(7) 0.5106(4) 0.1533(3) 0.0502(18) Uani 1 1 d . U . . .
C166 C 0.4151(9) 0.5431(5) 0.5195(5) 0.110(5) Uani 1 1 d D U . . .
H16A H 0.411395 0.546048 0.540343 0.165 Uiso 1 1 calc GR . . . .
H16B H 0.407832 0.565276 0.509191 0.165 Uiso 1 1 calc GR . . . .
H16C H 0.455516 0.534918 0.518426 0.165 Uiso 1 1 calc GR . . . .
C167 C 0.3935(10) 0.4832(4) 0.5162(5) 0.109(5) Uani 1 1 d D U . . .
H16D H 0.430106 0.478016 0.508510 0.164 Uiso 1 1 calc GR . . . .
H16E H 0.363106 0.465550 0.509305 0.164 Uiso 1 1 calc GR . . . .
H16F H 0.402397 0.483246 0.537903 0.164 Uiso 1 1 calc GR . . . .
C168 C 0.1844(8) 0.3214(5) 0.3261(4) 0.091(3) Uani 1 1 d D U . . .
C169 C 0.3608(9) 0.3483(6) 0.0192(4) 0.112(6) Uani 1 1 d D U . . .
H16G H 0.329580 0.331187 0.020496 0.168 Uiso 1 1 calc GR . . . .
H16H H 0.385909 0.340136 0.005275 0.168 Uiso 1 1 calc GR . . . .
H16I H 0.342089 0.370332 0.012089 0.168 Uiso 1 1 calc GR . . . .
C170 C 0.5249(8) 0.7810(4) 0.1598(4) 0.085(3) Uani 1 1 d D U . . .
C171 C 0.2837(6) 0.6117(3) 0.4132(2) 0.070(2) Uani 1 1 d . U . . .
C172 C 0.3171(6) 0.6268(3) 0.3931(2) 0.070(2) Uani 1 1 d G U . . .
C173 C 0.3467(6) 0.6589(3) 0.4001(2) 0.072(2) Uani 1 1 d G U . . .
C174 C 0.3429(6) 0.6758(3) 0.4272(3) 0.078(2) Uani 1 1 d G U . . .
H174 H 0.362758 0.697263 0.431847 0.094 Uiso 1 1 calc R . . . .
C175 C 0.3095(6) 0.6607(3) 0.4472(2) 0.079(2) Uani 1 1 d G U . . .
C176 C 0.2799(6) 0.6286(3) 0.4402(2) 0.075(2) Uani 1 1 d G U . . .
H176 H 0.257577 0.618495 0.453618 0.090 Uiso 1 1 calc R . . . .
C177 C 0.5336(7) 0.4108(4) 0.3073(3) 0.056(2) Uani 1 1 d . U . . .
H17A H 0.498527 0.426072 0.301029 0.067 Uiso 1 1 calc R . . . .
H17B H 0.518295 0.387149 0.309345 0.067 Uiso 1 1 calc R . . . .
C178 C 0.0382(9) 0.5898(6) 0.3269(5) 0.082(2) Uani 1 1 d . U . . .
H178 H 0.022312 0.579889 0.342777 0.098 Uiso 1 1 calc R . . . .
C179 C -0.1792(8) 0.3912(6) 0.1148(5) 0.117(6) Uani 1 1 d D U . . .
H17C H -0.188327 0.406407 0.130411 0.175 Uiso 1 1 calc GR . . . .
H17D H -0.210770 0.373722 0.110010 0.175 Uiso 1 1 calc GR . . . .
H17E H -0.176963 0.404884 0.097014 0.175 Uiso 1 1 calc GR . . . .
C180 C 0.0001(9) 0.6112(6) 0.3065(5) 0.083(2) Uani 1 1 d . U . . .
C181 C 0.0954(10) 0.3447(6) 0.0039(4) 0.114(6) Uani 1 1 d D U . . .
H18A H 0.088287 0.324886 -0.009589 0.171 Uiso 1 1 calc GR . . . .
H18B H 0.124545 0.360321 -0.002625 0.171 Uiso 1 1 calc GR . . . .
H18C H 0.057606 0.357109 0.003682 0.171 Uiso 1 1 calc GR . . . .
C182 C 0.7533(9) 0.5517(5) 0.4037(4) 0.076(2) Uani 1 1 d . U . . .
C183 C 0.5084(9) 0.7487(5) 0.1766(4) 0.071(2) Uani 1 1 d . U . . .
C184 C 0.6892(10) 0.6904(6) 0.3814(5) 0.088(2) Uani 1 1 d . U . . .
C185 C 0.5034(10) 0.8152(5) 0.1665(5) 0.113(5) Uani 1 1 d D U . . .
H18D H 0.459559 0.814883 0.163919 0.169 Uiso 1 1 calc GR . . . .
H18E H 0.515783 0.832282 0.152978 0.169 Uiso 1 1 calc GR . . . .
H18F H 0.520491 0.821377 0.186964 0.169 Uiso 1 1 calc GR . . . .
C186 C 0.7693(7) 0.6662(4) 0.1847(4) 0.081(3) Uani 1 1 d D U . . .
C187 C 0.3148(8) 0.5240(6) 0.5169(5) 0.106(5) Uani 1 1 d D U . . .
H18G H 0.317752 0.513198 0.536408 0.159 Uiso 1 1 calc GR . . . .
H18H H 0.280758 0.514101 0.503225 0.159 Uiso 1 1 calc GR . . . .
H18I H 0.309004 0.548952 0.518596 0.159 Uiso 1 1 calc GR . . . .
C188 C 0.4601(8) 0.3591(6) 0.0443(5) 0.112(5) Uani 1 1 d D U . . .
H18J H 0.463241 0.382293 0.036048 0.168 Uiso 1 1 calc GR . . . .
H18K H 0.470501 0.341785 0.030526 0.168 Uiso 1 1 calc GR . . . .
H18L H 0.487622 0.357233 0.063323 0.168 Uiso 1 1 calc GR . . . .
C189 C 0.6428(9) 0.3586(6) 0.4169(5) 0.124(6) Uani 1 1 d D U . . .
H18M H 0.617413 0.371880 0.428058 0.186 Uiso 1 1 calc GR . . . .
H18N H 0.668577 0.342978 0.430440 0.186 Uiso 1 1 calc GR . . . .
H18O H 0.617402 0.345090 0.401478 0.186 Uiso 1 1 calc GR . . . .
C190 C -0.1213(7) 0.3740(4) 0.1250(3) 0.076(3) Uani 1 1 d D U . . .
C191 C 0.1190(7) 0.3325(4) 0.0341(4) 0.078(3) Uani 1 1 d D U . . .
C192 C 0.0737(8) 0.7696(5) 0.2537(4) 0.092(3) Uani 1 1 d D U . . .
C193 C 0.7079(10) 0.6622(6) 0.3684(5) 0.085(2) Uani 1 1 d . U . . .
H193 H 0.748636 0.655421 0.373800 0.102 Uiso 1 1 calc R . . . .
C194 C -0.0633(8) 0.6200(5) 0.3110(4) 0.092(3) Uani 1 1 d D U . . .
C195 C -0.1148(10) 0.3474(6) 0.1026(5) 0.115(6) Uani 1 1 d D U . . .
H19A H -0.114833 0.358617 0.083416 0.172 Uiso 1 1 calc GR . . . .
H19B H -0.148335 0.331111 0.100765 0.172 Uiso 1 1 calc GR . . . .
H19C H -0.076948 0.334972 0.108717 0.172 Uiso 1 1 calc GR . . . .
C196 C 0.3605(9) 0.5220(5) 0.4708(4) 0.072(2) Uani 1 1 d . U . . .
C197 C 0.7328(9) 0.7117(5) 0.4060(4) 0.102(3) Uani 1 1 d D U . . .
C198 C 0.6328(10) 0.6405(6) 0.0998(5) 0.124(6) Uani 1 1 d D U . . .
H19D H 0.629785 0.665727 0.097927 0.186 Uiso 1 1 calc GR . . . .
H19E H 0.669179 0.632581 0.093119 0.186 Uiso 1 1 calc GR . . . .
H19F H 0.634587 0.633944 0.120564 0.186 Uiso 1 1 calc GR . . . .
C199 C 0.7520(10) 0.6947(5) 0.1639(5) 0.119(6) Uani 1 1 d D U . . .
H19G H 0.727978 0.685683 0.145534 0.179 Uiso 1 1 calc GR . . . .
H19H H 0.788132 0.705898 0.159374 0.179 Uiso 1 1 calc GR . . . .
H19I H 0.728354 0.711660 0.172714 0.179 Uiso 1 1 calc GR . . . .
C200 C 0.2603(9) 0.5737(5) 0.4085(4) 0.071(2) Uani 1 1 d . U . . .
H20A H 0.250432 0.568684 0.386970 0.086 Uiso 1 1 calc R . . . .
H20B H 0.223227 0.571111 0.416795 0.086 Uiso 1 1 calc R . . . .
C201 C 0.8241(10) 0.4677(4) 0.1957(5) 0.112(6) Uani 1 1 d D U . . .
H20C H 0.804438 0.464920 0.174995 0.167 Uiso 1 1 calc GR . . . .
H20D H 0.806549 0.451447 0.208144 0.167 Uiso 1 1 calc GR . . . .
H20E H 0.867103 0.462904 0.197514 0.167 Uiso 1 1 calc GR . . . .
C202 C 0.7471(10) 0.3570(6) 0.2907(4) 0.112(6) Uani 1 1 d D U . . .
H20F H 0.751028 0.381116 0.297335 0.168 Uiso 1 1 calc GR . . . .
H20G H 0.786402 0.348313 0.287989 0.168 Uiso 1 1 calc GR . . . .
H20H H 0.732149 0.342954 0.305523 0.168 Uiso 1 1 calc GR . . . .
C203 C 0.8189(11) 0.5267(5) 0.1799(5) 0.118(6) Uani 1 1 d D U . . .
H20I H 0.860756 0.533147 0.180093 0.177 Uiso 1 1 calc GR . . . .
H20J H 0.795243 0.547595 0.181631 0.177 Uiso 1 1 calc GR . . . .
H20K H 0.802791 0.514830 0.161325 0.177 Uiso 1 1 calc GR . . . .
C204 C 0.3925(8) 0.8116(6) 0.3862(5) 0.126(6) Uani 1 1 d D U . . .
H20L H 0.413739 0.790985 0.394943 0.189 Uiso 1 1 calc GR . . . .
H20M H 0.389008 0.828272 0.401906 0.189 Uiso 1 1 calc GR . . . .
H20N H 0.414977 0.822154 0.372124 0.189 Uiso 1 1 calc GR . . . .
C205 C 0.0099(9) 0.7608(7) 0.2504(6) 0.135(6) Uani 1 1 d D U . . .
H20O H 0.001802 0.739707 0.238475 0.203 Uiso 1 1 calc GR . . . .
H20P H -0.014303 0.779830 0.240401 0.203 Uiso 1 1 calc GR . . . .
H20Q H -0.000466 0.757002 0.269937 0.203 Uiso 1 1 calc GR . . . .
C206 C -0.1249(10) 0.3554(6) 0.1525(4) 0.120(6) Uani 1 1 d D U . . .
H20R H -0.088118 0.341940 0.158758 0.180 Uiso 1 1 calc GR . . . .
H20S H -0.159477 0.339730 0.149133 0.180 Uiso 1 1 calc GR . . . .
H20T H -0.129520 0.372022 0.168046 0.180 Uiso 1 1 calc GR . . . .
C207 C 0.6004(8) 0.4699(5) 0.3735(4) 0.062(2) Uani 1 1 d . U . . .
C208 C 0.6390(8) 0.4450(5) 0.3910(4) 0.066(2) Uani 1 1 d . U . . .
H208 H 0.663944 0.452686 0.408737 0.080 Uiso 1 1 calc R . . . .
C209 C -0.0288(7) 0.5579(6) -0.0332(5) 0.104(5) Uani 1 1 d D U . . .
H20U H -0.041000 0.533736 -0.036664 0.156 Uiso 1 1 calc GR . . . .
H20V H -0.047444 0.572026 -0.050081 0.156 Uiso 1 1 calc GR . . . .
H20W H -0.041586 0.566243 -0.015141 0.156 Uiso 1 1 calc GR . . . .
C210 C 0.6796(10) 0.3199(5) 0.2593(5) 0.118(6) Uani 1 1 d D U . . .
H21A H 0.650015 0.317405 0.272286 0.176 Uiso 1 1 calc GR . . . .
H21B H 0.711941 0.303108 0.264949 0.176 Uiso 1 1 calc GR . . . .
H21C H 0.660154 0.315843 0.238690 0.176 Uiso 1 1 calc GR . . . .
C211 C 0.7411(10) 0.3594(6) 0.2387(4) 0.118(6) Uani 1 1 d D U . . .
H21D H 0.742976 0.383920 0.233701 0.177 Uiso 1 1 calc DGR . . . .
H21E H 0.722877 0.346350 0.221037 0.177 Uiso 1 1 calc GR . . . .
H21F H 0.781758 0.350683 0.245905 0.177 Uiso 1 1 calc GR . . . .
C212 C 0.7236(10) 0.3980(5) 0.4273(4) 0.117(6) Uani 1 1 d D U . . .
H21G H 0.735776 0.420891 0.421281 0.175 Uiso 1 1 calc GR . . . .
H21H H 0.759009 0.383089 0.431941 0.175 Uiso 1 1 calc GR . . . .
H21I H 0.704937 0.400355 0.444835 0.175 Uiso 1 1 calc GR . . . .
C213 C 0.8091(8) 0.5515(5) 0.4306(4) 0.089(3) Uani 1 1 d D U . . .
C214 C 0.3067(8) 0.6814(4) 0.4769(4) 0.087(3) Uani 1 1 d D U . . .
C215 C 0.7138(10) 0.3613(6) 0.3850(4) 0.117(6) Uani 1 1 d D U . . .
H21J H 0.688816 0.341628 0.376848 0.175 Uiso 1 1 calc GR . . . .
H21K H 0.750706 0.352732 0.397357 0.175 Uiso 1 1 calc GR . . . .
H21L H 0.723881 0.375164 0.368712 0.175 Uiso 1 1 calc GR . . . .
C216 C 0.5871(7) 0.7832(6) 0.1552(6) 0.113(5) Uani 1 1 d D U . . .
H21M H 0.613186 0.770389 0.170913 0.169 Uiso 1 1 calc GR . . . .
H21N H 0.599605 0.807531 0.155818 0.169 Uiso 1 1 calc GR . . . .
H21O H 0.590203 0.773312 0.135910 0.169 Uiso 1 1 calc GR . . . .
C217 C 0.5332(8) 0.8193(5) 0.3064(4) 0.091(3) Uani 1 1 d D U . . .
C218 C 0.2739(10) 0.6198(5) -0.0347(4) 0.114(6) Uani 1 1 d D U . . .
H21P H 0.240585 0.606622 -0.029322 0.171 Uiso 1 1 calc DGR . . . .
H21Q H 0.300004 0.604136 -0.043463 0.171 Uiso 1 1 calc GR . . . .
H21R H 0.258124 0.637656 -0.049190 0.171 Uiso 1 1 calc GR . . . .
C219 C 0.1737(8) 0.3898(5) 0.0499(4) 0.065(2) Uani 1 1 d . U . . .
H219 H 0.187845 0.388404 0.031690 0.077 Uiso 1 1 calc R . . . .
C220 C 0.3978(10) 0.3203(5) 0.0649(4) 0.110(5) Uani 1 1 d D U . . .
H22A H 0.428243 0.320907 0.082995 0.165 Uiso 1 1 calc GR . . . .
H22B H 0.406544 0.301238 0.052240 0.165 Uiso 1 1 calc GR . . . .
H22C H 0.358148 0.316801 0.070080 0.165 Uiso 1 1 calc GR . . . .
C221 C 0.8289(12) 0.5163(4) 0.4399(6) 0.132(6) Uani 1 1 d D U . . .
H22D H 0.797324 0.504670 0.448222 0.199 Uiso 1 1 calc GR . . . .
H22E H 0.865517 0.517557 0.454903 0.199 Uiso 1 1 calc GR . . . .
H22F H 0.836941 0.503285 0.422704 0.199 Uiso 1 1 calc GR . . . .
C222 C 0.7955(11) 0.6390(5) 0.1679(5) 0.117(6) Uani 1 1 d D U . . .
H22G H 0.820914 0.623602 0.181792 0.175 Uiso 1 1 calc GR . . . .
H22H H 0.819687 0.649920 0.154777 0.175 Uiso 1 1 calc GR . . . .
H22I H 0.763111 0.625580 0.156019 0.175 Uiso 1 1 calc GR . . . .
C223 C 0.2629(10) 0.6662(6) 0.4933(5) 0.125(6) Uani 1 1 d D U . . .
H22J H 0.226027 0.660515 0.479438 0.188 Uiso 1 1 calc GR . . . .
H22K H 0.253833 0.682927 0.507941 0.188 Uiso 1 1 calc GR . . . .
H22L H 0.279714 0.645189 0.503443 0.188 Uiso 1 1 calc GR . . . .
C224 C 0.0364(7) 0.5605(4) -0.0297(3) 0.074(3) Uani 1 1 d D U . . .
C225 C 0.0871(11) 0.7949(7) 0.2783(5) 0.139(6) Uani 1 1 d D U . . .
H22M H 0.070670 0.786478 0.295378 0.209 Uiso 1 1 calc GR . . . .
H22N H 0.068808 0.817213 0.271879 0.209 Uiso 1 1 calc GR . . . .
H22O H 0.130613 0.797712 0.284053 0.209 Uiso 1 1 calc GR . . . .
C226 C 0.2212(10) 0.3021(7) 0.3506(5) 0.129(6) Uani 1 1 d D U . . .
H22P H 0.199552 0.281329 0.354897 0.193 Uiso 1 1 calc GR . . . .
H22Q H 0.229547 0.316724 0.368247 0.193 Uiso 1 1 calc GR . . . .
H22R H 0.259139 0.295296 0.344750 0.193 Uiso 1 1 calc GR . . . .
C227 C -0.0468(12) 0.4784(6) 0.3588(6) 0.140(6) Uani 1 1 d D U . . .
H22S H -0.088795 0.474504 0.349615 0.210 Uiso 1 1 calc GR . . . .
H22T H -0.035764 0.502357 0.355424 0.210 Uiso 1 1 calc GR . . . .
H22U H -0.041780 0.474063 0.380166 0.210 Uiso 1 1 calc GR . . . .
C228 C 0.4859(8) 0.3483(7) 0.4412(6) 0.127(6) Uani 1 1 d D U . . .
H22V H 0.481102 0.323203 0.442341 0.190 Uiso 1 1 calc GR . . . .
H22W H 0.513032 0.356444 0.459000 0.190 Uiso 1 1 calc GR . . . .
H22X H 0.502650 0.354148 0.423617 0.190 Uiso 1 1 calc GR . . . .
C229 C 0.8608(10) 0.5709(6) 0.4243(5) 0.134(6) Uani 1 1 d D U . . .
H22Y H 0.895795 0.555622 0.426426 0.201 Uiso 1 1 calc GR . . . .
H H 0.869394 0.590199 0.438291 0.201 Uiso 1 1 calc GR . . . .
HA H 0.851869 0.579926 0.404031 0.201 Uiso 1 1 calc DGR . . . .
C230 C 0.0749(9) 0.3082(6) 0.0423(5) 0.123(6) Uani 1 1 d D U . . .
H23A H 0.038372 0.320780 0.044364 0.185 Uiso 1 1 calc GR . . . .
H23B H 0.091745 0.297068 0.061145 0.185 Uiso 1 1 calc GR . . . .
H23C H 0.065265 0.290579 0.026827 0.185 Uiso 1 1 calc GR . . . .
C231 C 0.8690(10) 0.5122(6) 0.2278(5) 0.124(6) Uani 1 1 d D U . . .
H23D H 0.877478 0.493379 0.242300 0.187 Uiso 1 1 calc GR . . . .
H23E H 0.861172 0.533534 0.238016 0.187 Uiso 1 1 calc GR . . . .
H23F H 0.903538 0.515581 0.218062 0.187 Uiso 1 1 calc GR . . . .
C232 C 0.8184(10) 0.6778(6) 0.2081(4) 0.121(6) Uani 1 1 d D U . . .
H23G H 0.805435 0.698058 0.218112 0.182 Uiso 1 1 calc GR . . . .
H23H H 0.853289 0.683937 0.199281 0.182 Uiso 1 1 calc GR . . . .
H23I H 0.829359 0.659141 0.222526 0.182 Uiso 1 1 calc GR . . . .
C233 C 0.2891(11) 0.6719(5) -0.0067(5) 0.121(6) Uani 1 1 d D U . . .
H23J H 0.251307 0.672554 0.000760 0.181 Uiso 1 1 calc GR . . . .
H23K H 0.283164 0.682060 -0.026601 0.181 Uiso 1 1 calc GR . . . .
H23L H 0.319756 0.684995 0.006570 0.181 Uiso 1 1 calc GR . . . .
C234 C -0.1020(12) 0.6021(6) 0.2864(5) 0.140(6) Uani 1 1 d D U . . .
H23M H -0.123958 0.619289 0.272893 0.210 Uiso 1 1 calc GR . . . .
H23N H -0.130504 0.587346 0.294247 0.210 Uiso 1 1 calc GR . . . .
H23O H -0.077214 0.587935 0.275652 0.210 Uiso 1 1 calc GR . . . .
C235 C 0.3719(7) 0.6363(6) -0.0125(5) 0.120(6) Uani 1 1 d D U . . .
H23P H 0.397334 0.646649 0.004842 0.180 Uiso 1 1 calc GR . . . .
H23Q H 0.375143 0.649805 -0.030202 0.180 Uiso 1 1 calc GR . . . .
H23R H 0.385017 0.612499 -0.015019 0.180 Uiso 1 1 calc GR . . . .
C236 C 0.2925(10) 0.7996(6) 0.3927(5) 0.118(6) Uani 1 1 d D U . . .
H23S H 0.251883 0.793776 0.382548 0.178 Uiso 1 1 calc GR . . . .
H23T H 0.291835 0.821878 0.402804 0.178 Uiso 1 1 calc GR . . . .
H23U H 0.307150 0.781618 0.407239 0.178 Uiso 1 1 calc GR . . . .
C237 C 0.1764(12) 0.2993(7) 0.2995(4) 0.137(6) Uani 1 1 d D U . . .
H23V H 0.211448 0.284189 0.300372 0.206 Uiso 1 1 calc GR . . . .
H23W H 0.172255 0.313841 0.281737 0.206 Uiso 1 1 calc GR . . . .
H23X H 0.140316 0.285104 0.298601 0.206 Uiso 1 1 calc GR . . . .
C238 C 0.7924(11) 0.5682(6) 0.4572(5) 0.134(6) Uani 1 1 d D U . . .
H23Y H 0.790426 0.593288 0.454348 0.201 Uiso 1 1 calc GR . . . .
HB H 0.822539 0.562617 0.474668 0.201 Uiso 1 1 calc GR . . . .
HC H 0.753130 0.559570 0.459967 0.201 Uiso 1 1 calc GR . . . .
C239 C -0.1812(11) 0.5555(6) 0.0325(4) 0.119(6) Uani 1 1 d D U . . .
H23Z H -0.140914 0.551417 0.028259 0.178 Uiso 1 1 calc GR . . . .
HD H -0.195850 0.578006 0.024551 0.178 Uiso 1 1 calc GR . . . .
HE H -0.208323 0.537259 0.023247 0.178 Uiso 1 1 calc GR . . . .
C240 C -0.2200(11) 0.5278(6) 0.0708(5) 0.133(6) Uani 1 1 d D U . . .
H24A H -0.212385 0.506752 0.060204 0.199 Uiso 1 1 calc GR . . . .
H24B H -0.261447 0.535405 0.063864 0.199 Uiso 1 1 calc GR . . . .
H24C H -0.213818 0.523163 0.092084 0.199 Uiso 1 1 calc GR . . . .
C241 C 0.1242(9) 0.3260(7) 0.3332(6) 0.139(6) Uani 1 1 d D U . . .
H24D H 0.096173 0.310025 0.321213 0.208 Uiso 1 1 calc GR . . . .
H24E H 0.110805 0.349836 0.328830 0.208 Uiso 1 1 calc GR . . . .
H24F H 0.125364 0.321171 0.354267 0.208 Uiso 1 1 calc GR . . . .
C242 C 0.2921(11) 0.7178(5) 0.4714(5) 0.123(6) Uani 1 1 d D U . . .
H24G H 0.324840 0.729200 0.463786 0.185 Uiso 1 1 calc GR . . . .
H24H H 0.286658 0.728940 0.489905 0.185 Uiso 1 1 calc GR . . . .
H24I H 0.254970 0.719781 0.456747 0.185 Uiso 1 1 calc GR . . . .
C243 C -0.0773(12) 0.6572(5) 0.3085(6) 0.133(6) Uani 1 1 d D U . . .
H24J H -0.084893 0.665833 0.327512 0.200 Uiso 1 1 calc GR . . . .
H24K H -0.112988 0.660773 0.293192 0.200 Uiso 1 1 calc GR . . . .
H24L H -0.043275 0.669654 0.303000 0.200 Uiso 1 1 calc GR . . . .
C244 C 0.0569(9) 0.5365(6) -0.0506(5) 0.115(6) Uani 1 1 d D U . . .
H24M H 0.100845 0.536947 -0.047623 0.173 Uiso 1 1 calc GR . . . .
H24N H 0.040267 0.543551 -0.070894 0.173 Uiso 1 1 calc GR . . . .
H24O H 0.043424 0.513047 -0.047097 0.173 Uiso 1 1 calc GR . . . .
C245 C 0.6690(11) 0.4818(5) 0.1040(5) 0.121(6) Uani 1 1 d D U . . .
H24P H 0.647163 0.501579 0.094015 0.182 Uiso 1 1 calc GR . . . .
H24Q H 0.696983 0.472835 0.091887 0.182 Uiso 1 1 calc GR . . . .
H24R H 0.691343 0.489069 0.123346 0.182 Uiso 1 1 calc GR . . . .
C246 C 0.5556(10) 0.6484(6) 0.0575(5) 0.124(6) Uani 1 1 d D U . . .
H24S H 0.527829 0.635957 0.042156 0.186 Uiso 1 1 calc GR . . . .
H24T H 0.588533 0.657982 0.048856 0.186 Uiso 1 1 calc GR . . . .
H24U H 0.534196 0.667141 0.065439 0.186 Uiso 1 1 calc GR . . . .
C247 C 0.6616(11) 0.4284(6) 0.1280(5) 0.125(6) Uani 1 1 d D U . . .
H24V H 0.703258 0.436111 0.133667 0.187 Uiso 1 1 calc GR . . . .
H24W H 0.660383 0.406305 0.117541 0.187 Uiso 1 1 calc GR . . . .
H24X H 0.643903 0.425609 0.145859 0.187 Uiso 1 1 calc GR . . . .
C248 C 0.1742(8) 0.3125(6) 0.0327(5) 0.119(6) Uani 1 1 d D U . . .
H24Y H 0.172899 0.304099 0.012442 0.179 Uiso 1 1 calc GR . . . .
HF H 0.176808 0.292788 0.046286 0.179 Uiso 1 1 calc GR . . . .
HG H 0.209375 0.327382 0.038441 0.179 Uiso 1 1 calc GR . . . .
C249 C 0.6059(11) 0.4366(6) 0.0802(4) 0.128(6) Uani 1 1 d D U . . .
H24Z H 0.603282 0.411757 0.084081 0.192 Uiso 1 1 calc GR . . . .
HH H 0.634310 0.440485 0.066787 0.192 Uiso 1 1 calc GR . . . .
HI H 0.566287 0.445292 0.071070 0.192 Uiso 1 1 calc GR . . . .
C250 C 0.6042(11) 0.5940(5) 0.0675(5) 0.122(6) Uani 1 1 d D U . . .
H25C H 0.604685 0.573832 0.080513 0.183 Uiso 1 1 calc GR . . . .
H25D H 0.645062 0.599045 0.064633 0.183 Uiso 1 1 calc GR . . . .
H25E H 0.578752 0.589092 0.048326 0.183 Uiso 1 1 calc GR . . . .
C251 C 0.0817(12) 0.7890(7) 0.2268(5) 0.136(6) Uani 1 1 d D U . . .
H25F H 0.123574 0.787339 0.224250 0.203 Uiso 1 1 calc GR . . . .
H25G H 0.071248 0.813350 0.229018 0.203 Uiso 1 1 calc GR . . . .
H25H H 0.055519 0.779194 0.209470 0.203 Uiso 1 1 calc GR . . . .
C252 C 0.0734(10) 0.4529(6) 0.3155(5) 0.090(2) Uani 1 1 d . U . . .
H252 H 0.058164 0.431227 0.307908 0.108 Uiso 1 1 calc DR . . . .
C253 C 0.3655(8) 0.6792(6) 0.4961(5) 0.126(6) Uani 1 1 d D U . . .
H25I H 0.362344 0.665505 0.513736 0.189 Uiso 1 1 calc GR . . . .
H25J H 0.379728 0.702475 0.502100 0.189 Uiso 1 1 calc GR . . . .
H25K H 0.393941 0.668034 0.485317 0.189 Uiso 1 1 calc GR . . . .
C254 C 0.0492(11) 0.5960(5) -0.0397(6) 0.127(6) Uani 1 1 d D U . . .
H25L H 0.073689 0.608528 -0.023225 0.190 Uiso 1 1 calc GR . . . .
H25M H 0.011362 0.608349 -0.046089 0.190 Uiso 1 1 calc GR . . . .
H25N H 0.070976 0.594402 -0.056222 0.190 Uiso 1 1 calc GR . . . .
C255 C 0.0096(12) 0.4265(6) 0.3671(5) 0.141(6) Uani 1 1 d D U . . .
H25O H 0.040181 0.434795 0.383427 0.212 Uiso 1 1 calc GR . . . .
H25P H 0.025909 0.407289 0.357036 0.212 Uiso 1 1 calc GR . . . .
H25Q H -0.025526 0.418453 0.374871 0.212 Uiso 1 1 calc GR . . . .
C256 C -0.2039(12) 0.5888(5) 0.0720(5) 0.134(6) Uani 1 1 d D U . . .
H25R H -0.210455 0.588671 0.092507 0.200 Uiso 1 1 calc GR . . . .
H25S H -0.242179 0.592802 0.058582 0.200 Uiso 1 1 calc GR . . . .
H25T H -0.175723 0.607300 0.069440 0.200 Uiso 1 1 calc GR . . . .
C257 C 0.7843(11) 0.7219(7) 0.3923(5) 0.142(6) Uani 1 1 d D U . . .
H25U H 0.811407 0.702114 0.392381 0.213 Uiso 1 1 calc GR . . . .
H25V H 0.805849 0.740981 0.403536 0.213 Uiso 1 1 calc GR . . . .
H25W H 0.769832 0.729274 0.371809 0.213 Uiso 1 1 calc GR . . . .
C258 C 0.3814(10) 0.3379(6) 0.4335(5) 0.126(6) Uani 1 1 d D U . . .
H25X H 0.387726 0.324361 0.416228 0.188 Uiso 1 1 calc GR . . . .
H25Y H 0.341333 0.348333 0.429398 0.188 Uiso 1 1 calc GR . . . .
HJ H 0.384685 0.322714 0.450774 0.188 Uiso 1 1 calc GR . . . .
C259 C -0.0792(12) 0.6077(7) 0.3386(4) 0.133(6) Uani 1 1 d D U . . .
H25Z H -0.073989 0.582548 0.339986 0.199 Uiso 1 1 calc GR . . . .
HK H -0.121077 0.613539 0.339009 0.199 Uiso 1 1 calc GR . . . .
HL H -0.053115 0.618720 0.355412 0.199 Uiso 1 1 calc GR . . . .
C260 C 0.5661(11) 0.8288(7) 0.2822(5) 0.133(6) Uani 1 1 d D U . . .
H26A H 0.546742 0.848859 0.271419 0.200 Uiso 1 1 calc GR . . . .
H26B H 0.565386 0.809262 0.268574 0.200 Uiso 1 1 calc GR . . . .
H26C H 0.607722 0.834555 0.290760 0.200 Uiso 1 1 calc GR . . . .
C261 C 0.7097(11) 0.7433(6) 0.4177(6) 0.145(6) Uani 1 1 d D U . . .
H26D H 0.698947 0.760086 0.401589 0.217 Uiso 1 1 calc GR . . . .
H26E H 0.740688 0.753234 0.433097 0.217 Uiso 1 1 calc GR . . . .
H26F H 0.674166 0.737744 0.426146 0.217 Uiso 1 1 calc GR . . . .
C262 C -0.0432(13) 0.4393(7) 0.3192(5) 0.146(6) Uani 1 1 d D U . . .
H26G H -0.048706 0.414599 0.322618 0.219 Uiso 1 1 calc GR . . . .
H26H H -0.021894 0.442215 0.302547 0.219 Uiso 1 1 calc DGR . . . .
H26I H -0.082467 0.450599 0.314457 0.219 Uiso 1 1 calc GR . . . .
C263 C 0.4811(8) 0.8427(6) 0.3026(6) 0.132(6) Uani 1 1 d D U . . .
H26J H 0.468284 0.845935 0.321679 0.198 Uiso 1 1 calc GR . . . .
H26K H 0.448098 0.832540 0.288368 0.198 Uiso 1 1 calc GR . . . .
H26L H 0.492082 0.865065 0.295124 0.198 Uiso 1 1 calc GR . . . .
C264 C 0.4249(12) 0.3802(6) 0.4686(4) 0.124(6) Uani 1 1 d D U . . .
H26M H 0.433362 0.362155 0.483787 0.186 Uiso 1 1 calc GR . . . .
H26N H 0.384962 0.389902 0.468679 0.186 Uiso 1 1 calc GR . . . .
H26O H 0.455026 0.398539 0.472877 0.186 Uiso 1 1 calc GR . . . .
C265 C 0.7570(13) 0.6897(6) 0.4315(5) 0.144(7) Uani 1 1 d D U . . .
H26P H 0.725245 0.684538 0.442740 0.215 Uiso 1 1 calc GR . . . .
H26Q H 0.789819 0.701882 0.444259 0.215 Uiso 1 1 calc GR . . . .
H26R H 0.772118 0.668129 0.424428 0.215 Uiso 1 1 calc GR . . . .
C266 C 0.4885(10) 0.7708(7) 0.1309(5) 0.144(6) Uani 1 1 d D U . . .
H26S H 0.477528 0.746297 0.131537 0.215 Uiso 1 1 calc GR . . . .
H26T H 0.511890 0.774328 0.115133 0.215 Uiso 1 1 calc GR . . . .
H26U H 0.452036 0.784871 0.126857 0.215 Uiso 1 1 calc GR . . . .

loop_
_atom_site_aniso_label
_atom_site_aniso_U_11
_atom_site_aniso_U_22
_atom_site_aniso_U_33
_atom_site_aniso_U_23
_atom_site_aniso_U_13
_atom_site_aniso_U_12
Bi1 0.0346(2) 0.0363(2) 0.0245(2) -0.00374(18) 0.00352(18) 0.00232(19)
Bi2 0.0334(2) 0.0509(3) 0.0226(2) 0.00118(19) 0.00562(18) -0.0022(2)
Bi3 0.0342(2) 0.0431(3) 0.0320(2) -0.0003(2) 0.00502(19) 0.0058(2)
Bi4 0.0374(3) 0.0410(3) 0.0247(2) -0.00030(19) 0.00539(19) -0.0020(2)
Bi5 0.0420(3) 0.0395(3) 0.0288(2) 0.00576(19) 0.0056(2) -0.0049(2)
Bi6 0.0333(2) 0.0515(3) 0.0203(2) -0.00302(19) 0.00454(18) -0.0007(2)
Bi7 0.0439(3) 0.0410(3) 0.0301(2) 0.00038(19) 0.0089(2) -0.0081(2)
Bi8 0.0367(3) 0.0522(3) 0.0275(2) 0.0018(2) 0.00798(19) 0.0033(2)
Bi9 0.0360(3) 0.0472(3) 0.0268(2) -0.0025(2) 0.00449(19) -0.0040(2)
Bi10 0.0339(3) 0.0548(3) 0.0320(3) 0.0078(2) 0.0021(2) 0.0015(2)
Bi11 0.0474(3) 0.0520(3) 0.0265(2) 0.0060(2) 0.0124(2) 0.0005(2)
Bi12 0.0475(3) 0.0414(3) 0.0412(3) -0.0025(2) 0.0055(2) -0.0103(2)
Bi13 0.0308(2) 0.0606(3) 0.0365(3) 0.0033(2) 0.0069(2) -0.0011(2)
Bi14 0.0509(3) 0.0500(3) 0.0376(3) -0.0023(2) 0.0133(2) 0.0158(2)
Bi15 0.0494(3) 0.0560(3) 0.0396(3) 0.0106(2) 0.0130(2) 0.0208(3)
Bi16 0.0323(3) 0.0726(4) 0.0289(2) -0.0038(2) -0.0018(2) -0.0070(2)
Bi17 0.0728(4) 0.0390(3) 0.0560(3) 0.0101(2) 0.0367(3) 0.0160(3)
Bi18 0.0565(4) 0.0378(3) 0.1074(5) 0.0162(3) 0.0304(4) 0.0105(3)
Bi19 0.0679(4) 0.0673(4) 0.0486(3) -0.0036(3) 0.0173(3) 0.0082(3)
Bi20 0.0618(4) 0.0770(5) 0.0688(4) 0.0062(3) 0.0092(3) 0.0013(3)
O1 0.037(4) 0.040(5) 0.023(4) 0.006(3) 0.011(3) 0.005(4)
O2 0.030(4) 0.050(5) 0.022(4) 0.004(3) 0.001(3) -0.003(4)
O3 0.032(4) 0.037(5) 0.026(4) -0.002(3) 0.005(3) 0.002(3)
O4 0.044(5) 0.038(5) 0.018(4) 0.001(3) 0.001(3) -0.006(4)
O5 0.039(5) 0.041(5) 0.025(4) 0.005(3) 0.005(3) 0.012(4)
O6 0.026(4) 0.059(6) 0.025(4) -0.005(4) 0.000(3) -0.001(4)
O7 0.037(5) 0.052(5) 0.022(4) 0.006(4) 0.013(3) 0.010(4)
O8 0.043(5) 0.044(5) 0.034(5) 0.002(4) 0.005(4) -0.003(4)
O9 0.044(5) 0.031(4) 0.046(5) -0.002(4) 0.009(4) -0.013(4)
O10 0.054(5) 0.029(4) 0.030(4) 0.000(3) 0.010(4) -0.006(4)
O11 0.065(6) 0.067(7) 0.029(5) -0.020(4) 0.012(4) -0.029(5)
O12 0.042(5) 0.034(5) 0.037(5) 0.007(4) 0.012(4) 0.006(4)
O13 0.034(5) 0.046(5) 0.041(5) 0.008(4) 0.010(4) 0.006(4)
O14 0.048(5) 0.040(5) 0.052(6) -0.001(4) 0.015(4) -0.009(4)
O15 0.057(6) 0.048(5) 0.027(4) -0.010(4) 0.016(4) -0.005(4)
O16 0.047(5) 0.064(6) 0.028(4) 0.017(4) 0.011(4) 0.004(5)
O17 0.037(5) 0.077(7) 0.043(5) -0.006(5) 0.004(4) -0.002(5)
O18 0.041(5) 0.060(6) 0.031(5) 0.001(4) -0.002(4) -0.007(4)
O19 0.050(6) 0.079(7) 0.027(5) 0.005(4) 0.010(4) 0.013(5)
O20 0.030(5) 0.072(7) 0.062(6) 0.019(5) 0.017(4) 0.004(4)
O21 0.050(6) 0.074(7) 0.027(5) 0.013(4) -0.016(4) -0.006(5)
O22 0.058(6) 0.054(6) 0.034(5) 0.001(4) 0.017(4) -0.005(5)
O23 0.036(5) 0.091(8) 0.030(5) 0.011(5) -0.005(4) -0.007(5)
O24 0.037(5) 0.046(5) 0.035(5) 0.010(4) 0.010(4) -0.002(4)
O25 0.056(6) 0.058(6) 0.042(5) -0.005(5) 0.009(5) -0.005(5)
O26 0.049(6) 0.051(6) 0.051(6) 0.001(4) 0.016(5) 0.009(4)
O27 0.045(5) 0.064(6) 0.046(6) -0.013(5) 0.005(4) -0.002(5)
O28 0.064(6) 0.056(6) 0.027(4) -0.011(4) 0.014(4) -0.015(5)
O29 0.050(6) 0.067(7) 0.035(5) -0.013(5) -0.007(4) -0.004(5)
O30 0.062(7) 0.067(7) 0.049(6) -0.012(5) -0.021(5) 0.005(5)
O31 0.067(6) 0.063(6) 0.020(4) -0.004(4) 0.004(4) 0.020(5)
O32 0.100(9) 0.067(7) 0.025(5) -0.005(4) 0.022(5) 0.031(6)
O33 0.067(7) 0.099(9) 0.029(5) -0.018(5) 0.006(5) -0.011(6)
O34 0.047(6) 0.060(6) 0.041(5) 0.000(4) -0.007(4) -0.005(5)
O35 0.106(10) 0.078(8) 0.047(6) 0.000(6) 0.029(7) 0.013(7)
O36 0.060(7) 0.087(9) 0.071(8) -0.002(7) 0.009(6) -0.011(6)
O37 0.069(7) 0.055(6) 0.023(4) 0.005(4) 0.003(4) -0.008(5)
O38 0.045(6) 0.073(7) 0.059(6) 0.004(5) 0.019(5) 0.020(5)
O39 0.035(5) 0.057(6) 0.032(5) 0.001(4) 0.015(4) 0.006(4)
O40 0.051(6) 0.064(6) 0.040(5) 0.009(5) 0.016(4) 0.006(5)
O41 0.047(5) 0.039(5) 0.020(4) 0.000(3) 0.004(3) -0.009(4)
O42 0.041(5) 0.050(5) 0.030(4) -0.012(4) 0.011(4) 0.000(4)
O43 0.030(4) 0.041(5) 0.025(4) -0.006(3) 0.004(3) 0.000(3)
O44 0.044(5) 0.050(5) 0.037(5) 0.004(4) 0.004(4) 0.012(4)
O45 0.044(5) 0.019(4) 0.030(4) -0.004(3) 0.008(4) 0.008(3)
O46 0.189(11) 0.186(11) 0.184(11) -0.001(5) 0.027(5) 0.001(5)
N71 0.101(9) 0.081(8) 0.065(7) -0.011(7) -0.007(7) 0.001(7)
C1 0.053(3) 0.059(4) 0.038(3) -0.003(3) 0.021(3) 0.000(3)
C2 0.059(4) 0.066(4) 0.068(4) 0.002(4) 0.022(3) -0.001(3)
C3 0.067(4) 0.054(4) 0.068(4) 0.001(3) 0.020(3) -0.002(4)
C4 0.056(4) 0.063(4) 0.060(4) 0.002(3) 0.026(3) 0.002(3)
C5 0.055(3) 0.063(4) 0.042(3) 0.003(3) 0.020(3) -0.002(3)
C6 0.054(4) 0.061(4) 0.042(3) -0.005(3) 0.020(3) 0.001(3)
C7 0.043(4) 0.086(4) 0.052(4) 0.002(4) 0.014(3) -0.003(4)
C8 0.049(4) 0.083(4) 0.044(4) 0.005(4) 0.010(3) -0.004(4)
C9 0.059(4) 0.060(4) 0.069(4) 0.005(3) 0.029(3) -0.003(3)
C10 0.047(4) 0.082(4) 0.051(4) 0.005(4) 0.008(3) -0.010(4)
C11 0.042(4) 0.086(5) 0.050(4) 0.001(4) 0.014(4) -0.008(4)
C12 0.059(4) 0.068(4) 0.050(4) -0.005(3) 0.004(3) -0.003(4)
C13 0.052(4) 0.082(4) 0.041(3) 0.005(3) 0.008(3) -0.002(4)
C14 0.045(4) 0.087(4) 0.052(4) 0.003(4) 0.011(3) -0.002(4)
C15 0.080(4) 0.065(4) 0.072(4) -0.017(4) 0.003(4) 0.000(4)
C16 0.045(4) 0.085(4) 0.053(4) 0.005(4) 0.012(3) -0.011(4)
C17 0.065(4) 0.055(4) 0.069(4) 0.003(3) 0.024(3) 0.000(3)
C18 0.053(4) 0.083(4) 0.059(4) 0.006(4) 0.006(3) -0.012(4)
C19 0.082(4) 0.069(4) 0.070(4) 0.007(4) 0.022(4) -0.001(4)
C20 0.049(4) 0.089(4) 0.047(3) 0.005(3) 0.007(3) 0.000(3)
C21 0.060(4) 0.063(4) 0.043(3) -0.008(3) 0.018(3) -0.002(3)
C22 0.054(4) 0.071(4) 0.049(4) -0.002(4) -0.001(3) -0.002(4)
C23 0.057(4) 0.072(4) 0.038(3) 0.010(3) 0.012(3) 0.000(3)
C24 0.070(4) 0.069(4) 0.074(4) 0.007(4) 0.018(4) 0.017(4)
C25 0.084(4) 0.065(4) 0.058(4) 0.002(4) 0.022(4) 0.009(4)
C26 0.077(4) 0.073(4) 0.083(4) 0.007(4) 0.014(4) 0.018(4)
C27 0.057(4) 0.066(4) 0.067(4) 0.003(4) 0.026(3) 0.002(3)
C28 0.062(4) 0.077(4) 0.076(4) -0.001(4) 0.027(4) 0.002(4)
C29 0.080(4) 0.062(4) 0.065(4) -0.005(3) 0.017(3) 0.019(3)
C30 0.064(4) 0.061(4) 0.071(4) 0.005(4) 0.028(3) -0.003(4)
C31 0.050(4) 0.081(4) 0.055(4) 0.004(4) 0.004(3) -0.010(4)
C32 0.091(4) 0.071(4) 0.043(3) 0.001(3) 0.019(3) 0.019(4)
C33 0.074(4) 0.067(4) 0.074(4) 0.006(4) 0.018(4) 0.017(4)
C34 0.058(4) 0.061(4) 0.042(4) -0.006(4) 0.018(4) -0.002(4)
C35 0.052(4) 0.075(4) 0.053(4) 0.000(3) 0.003(3) -0.005(3)
C36 0.066(4) 0.068(4) 0.050(4) -0.010(3) 0.016(3) -0.001(4)
C37 0.064(4) 0.083(4) 0.083(4) 0.011(4) 0.027(4) 0.010(4)
C38 0.061(4) 0.070(4) 0.049(4) -0.005(3) 0.006(3) -0.002(3)
C39 0.074(4) 0.084(4) 0.087(4) 0.016(4) 0.026(4) 0.001(4)
C40 0.047(4) 0.087(4) 0.059(4) 0.005(4) 0.011(3) -0.011(4)
C41 0.068(4) 0.076(4) 0.081(4) 0.009(4) 0.019(4) 0.015(4)
C42 0.061(4) 0.065(4) 0.044(4) -0.008(3) 0.017(3) -0.003(3)
C43 0.047(3) 0.091(4) 0.054(4) 0.004(4) 0.011(3) -0.001(3)
C44 0.047(4) 0.093(4) 0.060(4) 0.003(4) 0.015(3) -0.004(4)
C45 0.086(4) 0.066(4) 0.063(3) -0.008(3) 0.014(3) 0.018(3)
C267 0.082(4) 0.077(4) 0.082(4) 0.011(4) 0.022(4) -0.003(4)
C47 0.090(4) 0.066(4) 0.056(4) 0.002(4) 0.017(4) 0.012(4)
C48 0.083(4) 0.064(4) 0.052(4) 0.002(3) 0.021(3) 0.011(4)
C49 0.062(4) 0.066(4) 0.046(3) -0.007(3) 0.012(3) -0.003(3)
C50 0.066(4) 0.075(4) 0.042(3) 0.013(3) 0.013(3) 0.000(4)
C51 0.079(4) 0.075(4) 0.071(4) -0.008(4) -0.007(4) -0.004(4)
C52 0.050(4) 0.094(4) 0.058(4) 0.005(4) 0.009(3) -0.001(4)
C53 0.066(4) 0.081(4) 0.082(4) 0.009(4) 0.020(4) 0.012(4)
C54 0.090(4) 0.070(4) 0.041(4) 0.001(3) 0.017(4) 0.016(4)
C55 0.068(4) 0.071(4) 0.050(4) -0.010(3) 0.013(3) -0.003(4)
C56 0.062(4) 0.081(4) 0.039(3) 0.010(3) 0.008(3) 0.001(4)
C57 0.047(4) 0.090(4) 0.052(4) 0.003(4) 0.010(4) -0.001(4)
C58 0.075(4) 0.058(3) 0.071(4) -0.009(3) 0.011(3) 0.002(3)
C59 0.085(4) 0.064(4) 0.044(4) 0.000(3) 0.017(4) 0.016(4)
C60 0.066(4) 0.067(4) 0.076(4) 0.009(4) 0.028(4) -0.006(4)
C61 0.067(4) 0.087(4) 0.085(4) 0.013(4) 0.027(4) 0.009(4)
C62 0.056(4) 0.077(4) 0.037(3) 0.009(3) 0.012(3) 0.001(4)
C63 0.071(4) 0.070(4) 0.052(4) -0.011(4) 0.016(4) 0.000(4)
C64 0.078(4) 0.084(4) 0.090(4) 0.015(4) 0.025(4) -0.001(4)
C65 0.054(4) 0.079(5) 0.055(4) 0.005(4) 0.001(4) -0.008(4)
O66 0.068(6) 0.050(6) 0.032(5) 0.006(4) 0.018(4) 0.008(5)
C67 0.059(4) 0.077(4) 0.059(4) -0.001(4) 0.001(4) -0.006(4)
C68 0.053(4) 0.093(4) 0.050(4) 0.005(4) 0.006(3) 0.002(4)
C69 0.081(4) 0.081(4) 0.084(4) 0.012(4) 0.021(4) -0.005(4)
C70 0.082(4) 0.070(4) 0.066(4) 0.003(4) 0.022(4) 0.003(4)
C72 0.075(5) 0.077(5) 0.088(5) 0.007(4) 0.014(4) 0.020(4)
C73 0.076(4) 0.060(3) 0.069(4) -0.012(3) 0.011(3) 0.003(3)
C74 0.057(4) 0.089(4) 0.044(4) 0.004(4) 0.005(3) 0.000(4)
C75 0.076(4) 0.066(4) 0.070(4) -0.001(3) 0.017(3) 0.015(3)
C76 0.069(4) 0.081(5) 0.040(4) 0.015(4) 0.010(4) 0.001(4)
C77 0.086(4) 0.079(4) 0.086(4) 0.010(4) 0.019(4) -0.005(4)
C78 0.092(4) 0.068(4) 0.069(4) -0.008(4) 0.014(4) 0.021(4)
C79 0.071(4) 0.088(4) 0.090(4) 0.016(4) 0.029(4) 0.005(4)
C80 0.080(4) 0.061(4) 0.079(4) -0.013(4) 0.006(4) -0.002(4)
C81 0.089(4) 0.065(4) 0.073(4) -0.007(4) 0.013(4) 0.021(4)
C82 0.092(4) 0.068(4) 0.050(4) 0.002(3) 0.015(4) 0.015(4)
C83 0.084(4) 0.066(4) 0.074(4) -0.002(4) 0.015(4) 0.018(4)
C84 0.081(5) 0.095(5) 0.100(5) 0.014(4) 0.028(4) -0.002(4)
C85 0.093(4) 0.068(4) 0.053(4) 0.003(4) 0.018(4) 0.015(4)
C86 0.086(4) 0.072(4) 0.075(4) 0.007(4) 0.020(4) 0.001(4)
C87 0.089(4) 0.075(4) 0.083(4) 0.006(4) 0.019(4) -0.003(4)
C88 0.072(4) 0.079(4) 0.087(4) 0.009(4) 0.015(4) 0.016(4)
C89 0.082(6) 0.091(6) 0.049(5) 0.020(5) 0.006(5) -0.002(5)
C90 0.115(11) 0.084(10) 0.131(11) -0.024(10) -0.028(10) -0.004(10)
C91 0.082(6) 0.082(6) 0.060(5) -0.018(5) 0.015(5) 0.001(5)
C92 0.084(4) 0.063(4) 0.081(4) -0.017(4) 0.003(4) 0.001(4)
C93 0.053(5) 0.102(5) 0.073(5) 0.002(5) 0.006(5) 0.002(5)
C94 0.101(6) 0.073(6) 0.083(6) -0.010(5) 0.009(5) 0.025(5)
C95 0.129(11) 0.067(9) 0.119(11) -0.024(9) -0.004(10) 0.027(9)
C96 0.055(4) 0.055(4) 0.048(4) -0.004(3) 0.014(3) 0.007(3)
C97 0.058(4) 0.061(4) 0.053(4) -0.003(3) 0.017(3) 0.006(3)
C98 0.058(3) 0.065(4) 0.051(3) -0.003(3) 0.023(3) 0.000(3)
C99 0.056(3) 0.061(4) 0.045(3) 0.001(3) 0.021(3) -0.001(3)
C100 0.066(4) 0.081(4) 0.084(4) 0.011(4) 0.021(4) 0.011(4)
C101 0.072(4) 0.075(4) 0.062(4) -0.006(4) -0.003(4) -0.001(4)
C102 0.062(4) 0.071(4) 0.047(4) 0.009(3) 0.022(3) -0.001(3)
C103 0.069(4) 0.053(4) 0.069(4) -0.002(4) 0.018(4) -0.001(4)
C104 0.071(4) 0.056(4) 0.071(4) -0.005(4) 0.014(4) 0.000(4)
C105 0.076(4) 0.063(4) 0.070(4) 0.002(4) 0.017(4) 0.012(4)
C106 0.064(4) 0.076(5) 0.061(4) -0.007(4) -0.001(4) -0.004(4)
C107 0.063(3) 0.061(3) 0.065(3) 0.005(3) 0.025(3) -0.003(3)
C108 0.057(4) 0.064(4) 0.061(4) 0.001(3) 0.022(3) 0.005(3)
C109 0.069(4) 0.072(4) 0.058(4) -0.004(4) 0.000(4) 0.003(4)
C110 0.061(4) 0.073(4) 0.052(4) 0.007(4) 0.022(4) -0.002(4)
C111 0.058(4) 0.067(4) 0.043(4) 0.008(4) 0.017(4) 0.003(4)
C112 0.095(4) 0.076(4) 0.043(4) 0.001(3) 0.019(4) 0.020(4)
C113 0.056(4) 0.077(4) 0.041(4) 0.005(4) 0.008(4) 0.002(4)
C114 0.068(4) 0.090(4) 0.089(4) 0.012(4) 0.021(4) 0.012(4)
C115 0.059(4) 0.071(4) 0.039(3) 0.009(3) 0.012(3) 0.001(3)
C116 0.077(4) 0.093(4) 0.098(4) 0.015(4) 0.029(4) 0.003(4)
C117 0.076(4) 0.080(4) 0.070(4) -0.003(4) -0.004(4) -0.002(4)
C118 0.107(6) 0.072(6) 0.062(5) 0.005(5) 0.013(5) 0.015(5)
C119 0.058(4) 0.094(5) 0.050(4) 0.003(4) 0.004(4) -0.001(4)
C120 0.061(4) 0.068(4) 0.055(4) -0.005(4) 0.025(4) 0.002(4)
C121 0.085(4) 0.068(4) 0.070(4) -0.013(4) 0.003(4) 0.006(4)
C122 0.091(4) 0.067(4) 0.060(4) -0.009(3) 0.012(3) 0.021(4)
C123 0.079(4) 0.073(4) 0.071(4) -0.011(4) -0.005(4) -0.002(4)
C124 0.060(4) 0.073(4) 0.074(4) 0.001(4) 0.028(3) 0.000(4)
C125 0.093(4) 0.072(4) 0.042(4) 0.001(3) 0.015(4) 0.017(4)
C126 0.050(4) 0.096(5) 0.061(4) 0.002(4) 0.010(4) -0.002(4)
C127 0.085(4) 0.066(4) 0.044(4) 0.002(4) 0.016(4) 0.014(4)
C128 0.077(4) 0.057(4) 0.078(4) 0.001(4) 0.021(4) 0.000(4)
C129 0.088(4) 0.067(4) 0.041(4) 0.001(3) 0.015(4) 0.015(4)
C130 0.086(4) 0.069(4) 0.081(4) -0.016(4) 0.000(4) 0.001(4)
C131 0.062(4) 0.072(4) 0.079(4) 0.006(4) 0.027(4) -0.004(4)
C132 0.073(4) 0.088(4) 0.080(4) 0.013(4) 0.028(4) 0.010(4)
C133 0.063(4) 0.067(4) 0.050(4) -0.007(3) 0.023(3) 0.002(3)
C134 0.051(4) 0.060(4) 0.044(4) -0.001(4) 0.021(3) -0.002(4)
C135 0.057(4) 0.066(4) 0.041(3) 0.005(3) 0.019(3) -0.002(3)
C136 0.074(5) 0.085(6) 0.065(5) 0.012(5) 0.028(5) -0.005(5)
C137 0.067(4) 0.071(4) 0.080(4) 0.009(4) 0.029(4) -0.005(4)
C138 0.059(4) 0.064(4) 0.070(4) 0.004(3) 0.026(3) -0.002(3)
C139 0.081(4) 0.063(4) 0.047(4) 0.002(3) 0.021(4) 0.015(4)
C140 0.073(4) 0.061(4) 0.076(4) 0.006(4) 0.028(4) 0.000(4)
C141 0.090(4) 0.079(4) 0.081(4) -0.015(4) -0.008(4) -0.001(4)
C142 0.104(6) 0.084(6) 0.044(5) -0.001(5) 0.016(5) 0.020(5)
C143 0.051(4) 0.089(5) 0.062(4) 0.009(4) 0.009(4) -0.015(4)
C144 0.061(4) 0.072(4) 0.070(4) -0.001(4) 0.025(3) 0.005(4)
C145 0.084(4) 0.070(4) 0.072(4) -0.013(4) -0.003(4) 0.000(4)
C146 0.072(5) 0.077(6) 0.070(5) -0.007(5) 0.028(5) 0.000(5)
C147 0.092(6) 0.106(6) 0.117(6) 0.013(6) 0.027(6) -0.007(6)
C148 0.073(6) 0.088(6) 0.090(6) -0.005(5) 0.028(5) 0.002(5)
C149 0.065(4) 0.062(4) 0.058(4) -0.005(4) 0.010(4) 0.008(4)
C150 0.064(4) 0.060(4) 0.056(4) -0.002(3) 0.010(3) 0.009(3)
C151 0.064(4) 0.062(4) 0.047(4) 0.004(3) 0.012(3) 0.006(4)
C152 0.064(4) 0.064(4) 0.045(4) 0.004(3) 0.013(3) 0.008(4)
C153 0.057(3) 0.061(3) 0.050(3) -0.003(3) 0.019(3) 0.005(3)
C154 0.073(4) 0.065(4) 0.052(4) 0.005(3) 0.008(3) 0.008(4)
C155 0.071(5) 0.067(5) 0.070(5) -0.004(5) 0.010(5) 0.017(5)
C156 0.068(4) 0.071(4) 0.050(4) 0.001(4) 0.007(4) 0.006(4)
C157 0.059(3) 0.067(4) 0.051(3) 0.004(3) 0.024(3) -0.002(3)
C158 0.067(4) 0.070(4) 0.053(4) -0.002(4) 0.003(4) 0.003(4)
C159 0.075(4) 0.077(4) 0.068(4) -0.005(4) -0.001(4) -0.005(4)
C160 0.088(6) 0.073(6) 0.061(5) 0.008(5) -0.001(5) 0.012(5)
C161 0.076(4) 0.069(4) 0.051(4) 0.006(4) 0.005(4) 0.010(4)
C162 0.059(4) 0.058(4) 0.050(3) -0.002(3) 0.014(3) 0.005(3)
C163 0.059(4) 0.063(4) 0.059(4) -0.004(3) 0.015(3) 0.008(3)
C164 0.074(4) 0.079(4) 0.063(4) 0.002(4) -0.002(4) 0.002(4)
C165 0.053(3) 0.059(4) 0.042(3) 0.000(3) 0.019(3) 0.001(3)
C166 0.131(11) 0.123(11) 0.068(9) -0.002(9) -0.004(9) 0.006(10)
C167 0.147(11) 0.115(11) 0.064(9) 0.012(9) 0.014(9) 0.024(10)
C168 0.093(5) 0.084(5) 0.097(5) 0.010(5) 0.019(5) -0.006(5)
C169 0.123(12) 0.118(11) 0.097(11) -0.042(10) 0.021(10) 0.017(10)
C170 0.091(6) 0.072(6) 0.096(6) 0.010(5) 0.027(5) 0.001(5)
C171 0.093(4) 0.072(4) 0.048(3) -0.003(3) 0.018(3) 0.023(4)
C172 0.092(4) 0.069(4) 0.050(4) -0.006(4) 0.017(4) 0.024(4)
C173 0.092(4) 0.068(4) 0.055(4) -0.009(4) 0.016(4) 0.024(4)
C174 0.101(4) 0.073(4) 0.060(4) -0.007(4) 0.014(4) 0.021(4)
C175 0.103(4) 0.079(4) 0.056(4) -0.005(4) 0.015(4) 0.024(4)
C176 0.099(4) 0.076(4) 0.052(4) -0.002(4) 0.018(4) 0.023(4)
C177 0.061(4) 0.058(4) 0.050(4) 0.002(4) 0.014(4) 0.003(4)
C178 0.068(4) 0.092(4) 0.090(4) 0.013(4) 0.028(4) 0.008(4)
C179 0.081(10) 0.129(12) 0.133(12) 0.006(11) 0.001(10) -0.029(10)
C180 0.068(4) 0.092(5) 0.091(5) 0.012(4) 0.023(4) 0.010(4)
C181 0.123(11) 0.114(11) 0.090(10) -0.025(10) -0.023(10) -0.013(10)
C182 0.076(4) 0.081(4) 0.066(4) 0.001(4) -0.005(4) -0.001(4)
C183 0.078(4) 0.060(4) 0.080(4) 0.007(4) 0.025(4) -0.001(4)
C184 0.090(4) 0.081(4) 0.083(4) -0.013(4) -0.011(4) -0.003(4)
C185 0.121(11) 0.088(10) 0.134(11) 0.023(10) 0.035(10) 0.009(10)
C186 0.072(6) 0.085(6) 0.092(6) 0.012(5) 0.029(5) -0.009(5)
C187 0.132(11) 0.131(11) 0.055(8) 0.015(9) 0.016(9) 0.011(10)
C188 0.116(11) 0.116(11) 0.105(10) -0.038(10) 0.021(10) 0.009(10)
C189 0.135(11) 0.119(11) 0.107(11) 0.028(10) -0.008(10) 0.012(11)
C190 0.059(5) 0.095(6) 0.073(6) 0.005(5) 0.009(5) -0.017(5)
C191 0.076(6) 0.080(6) 0.071(6) -0.008(5) 0.000(5) -0.006(5)
C192 0.085(6) 0.088(6) 0.097(6) 0.005(6) 0.006(6) 0.019(6)
C193 0.086(4) 0.081(4) 0.079(4) -0.012(4) -0.010(4) -0.002(4)
C194 0.074(6) 0.103(6) 0.101(6) 0.013(6) 0.023(5) 0.010(6)
C195 0.090(10) 0.122(11) 0.130(11) -0.006(10) 0.011(10) -0.032(10)
C196 0.096(4) 0.077(4) 0.042(4) 0.002(4) 0.015(4) 0.016(4)
C197 0.100(6) 0.094(6) 0.098(6) -0.018(6) -0.016(6) -0.001(6)
C198 0.116(11) 0.148(12) 0.109(11) 0.022(10) 0.026(10) -0.029(10)
C199 0.107(11) 0.119(11) 0.137(11) 0.026(10) 0.035(10) -0.026(10)
C200 0.091(4) 0.077(4) 0.049(4) 0.003(4) 0.018(4) 0.020(4)
C201 0.090(10) 0.116(12) 0.137(12) -0.013(11) 0.043(10) 0.009(10)
C202 0.105(11) 0.102(10) 0.122(11) -0.014(10) 0.000(10) 0.022(10)
C203 0.107(11) 0.128(11) 0.129(11) -0.004(10) 0.044(10) 0.016(10)
C204 0.144(12) 0.088(10) 0.133(11) -0.018(10) -0.013(11) 0.025(10)
C205 0.111(11) 0.123(11) 0.162(12) -0.002(11) 0.000(11) 0.022(11)
C206 0.096(10) 0.141(11) 0.117(11) 0.026(10) 0.004(10) -0.047(10)
C207 0.068(4) 0.068(4) 0.049(4) 0.002(3) 0.009(3) 0.009(4)
C208 0.073(4) 0.071(4) 0.053(4) 0.004(4) 0.006(4) 0.008(4)
C209 0.089(10) 0.136(11) 0.077(9) -0.007(10) -0.013(9) 0.010(10)
C210 0.109(11) 0.100(10) 0.134(11) -0.015(10) -0.004(10) 0.027(10)
C211 0.115(11) 0.111(11) 0.127(12) 0.004(11) 0.020(11) 0.035(10)
C212 0.120(11) 0.110(11) 0.105(11) 0.009(10) -0.020(10) 0.028(10)
C213 0.085(6) 0.091(6) 0.080(6) 0.005(6) -0.009(6) -0.003(6)
C214 0.115(6) 0.086(6) 0.061(5) -0.007(5) 0.018(5) 0.024(6)
C215 0.122(11) 0.116(11) 0.102(11) 0.015(10) -0.009(10) 0.034(10)
C216 0.109(11) 0.093(10) 0.140(11) 0.032(10) 0.033(10) -0.009(10)
C217 0.095(6) 0.072(6) 0.097(6) -0.021(5) -0.003(6) -0.001(5)
C218 0.130(11) 0.134(11) 0.073(9) 0.028(9) 0.006(9) -0.010(10)
C219 0.064(4) 0.074(4) 0.053(4) -0.006(4) 0.004(3) -0.002(4)
C220 0.127(11) 0.102(10) 0.101(10) -0.034(9) 0.022(10) 0.017(10)
C221 0.120(11) 0.129(11) 0.129(11) 0.019(11) -0.030(11) -0.006(11)
C222 0.105(10) 0.118(11) 0.137(11) 0.009(10) 0.047(10) -0.016(10)
C223 0.164(12) 0.120(11) 0.094(10) -0.025(10) 0.031(10) 0.021(11)
C224 0.066(5) 0.099(5) 0.053(5) 0.004(5) -0.001(5) 0.004(5)
C225 0.127(11) 0.127(11) 0.155(12) -0.012(11) 0.001(11) 0.033(11)
C226 0.129(11) 0.113(11) 0.140(12) 0.022(11) 0.013(11) -0.028(10)
C227 0.122(11) 0.146(12) 0.158(12) 0.010(11) 0.042(11) -0.016(11)
C228 0.143(12) 0.122(11) 0.110(11) 0.031(10) 0.010(11) 0.019(11)
C229 0.119(11) 0.139(12) 0.126(11) 0.023(11) -0.029(11) -0.011(11)
C230 0.128(11) 0.124(11) 0.111(11) -0.024(10) 0.003(10) -0.019(10)
C231 0.098(10) 0.139(11) 0.141(11) -0.023(11) 0.032(10) 0.019(10)
C232 0.104(11) 0.128(11) 0.133(11) 0.018(10) 0.022(10) -0.032(10)
C233 0.143(11) 0.132(11) 0.085(10) 0.025(10) 0.012(10) 0.009(11)
C234 0.109(11) 0.160(12) 0.151(12) -0.006(11) 0.023(11) 0.010(11)
C235 0.128(11) 0.141(11) 0.090(10) 0.035(10) 0.018(10) -0.010(11)
C236 0.144(11) 0.092(10) 0.115(11) -0.021(10) 0.010(10) 0.036(10)
C237 0.144(12) 0.122(11) 0.137(12) 0.008(11) 0.003(11) -0.019(11)
C238 0.132(11) 0.144(12) 0.107(11) 0.002(11) -0.027(11) -0.008(11)
C239 0.090(10) 0.151(12) 0.106(11) 0.020(10) -0.007(10) -0.001(10)
C240 0.096(11) 0.158(12) 0.131(11) 0.027(11) -0.015(10) -0.016(11)
C241 0.137(12) 0.118(11) 0.160(12) 0.022(11) 0.024(11) -0.011(11)
C242 0.169(12) 0.111(11) 0.090(10) -0.015(10) 0.022(10) 0.023(11)
C243 0.107(11) 0.143(12) 0.151(12) 0.008(11) 0.027(11) 0.020(11)
C244 0.106(11) 0.148(11) 0.077(10) -0.013(10) -0.025(9) 0.017(10)
C245 0.120(11) 0.125(11) 0.131(11) -0.011(10) 0.058(10) 0.006(10)
C246 0.116(11) 0.144(12) 0.118(11) 0.024(10) 0.036(10) -0.003(11)
C247 0.114(11) 0.131(11) 0.131(11) 0.002(11) 0.027(10) 0.015(10)
C248 0.122(11) 0.112(11) 0.114(11) -0.028(10) -0.005(10) 0.001(10)
C249 0.126(11) 0.145(12) 0.119(11) -0.016(11) 0.040(10) -0.001(11)
C250 0.117(11) 0.140(12) 0.117(11) 0.018(10) 0.043(10) -0.006(10)
C251 0.129(11) 0.126(11) 0.146(12) 0.014(11) 0.007(11) 0.025(11)
C252 0.083(4) 0.091(4) 0.098(4) 0.014(4) 0.025(4) -0.003(4)
C253 0.157(12) 0.129(11) 0.089(10) -0.017(10) 0.014(10) 0.014(11)
C254 0.124(11) 0.150(12) 0.097(10) 0.009(10) -0.006(10) -0.007(11)
C255 0.119(11) 0.156(12) 0.152(12) 0.027(11) 0.035(11) -0.011(11)
C256 0.101(11) 0.156(12) 0.133(11) 0.000(11) -0.009(10) 0.012(11)
C257 0.143(12) 0.134(12) 0.135(12) -0.031(11) -0.013(11) -0.024(11)
C258 0.157(12) 0.112(11) 0.099(10) 0.026(10) -0.001(11) -0.005(11)
C259 0.104(11) 0.161(12) 0.138(12) 0.007(11) 0.033(10) 0.019(11)
C260 0.142(12) 0.097(11) 0.147(12) -0.018(11) -0.008(11) -0.023(10)
C261 0.137(12) 0.135(12) 0.144(12) -0.038(11) -0.022(11) -0.010(11)
C262 0.126(12) 0.159(12) 0.152(12) 0.009(11) 0.021(11) -0.012(11)
C263 0.132(11) 0.090(10) 0.153(12) -0.024(10) -0.033(11) -0.003(10)
C264 0.170(12) 0.115(11) 0.084(10) 0.029(10) 0.015(10) 0.006(11)
C265 0.148(12) 0.134(12) 0.127(11) -0.022(11) -0.033(11) -0.008(11)
C266 0.148(12) 0.124(11) 0.153(12) 0.015(11) 0.011(11) 0.003(11)

loop_
_atom_type_symbol
_atom_type_description
_atom_type_scat_dispersion_real
_atom_type_scat_dispersion_imag
_atom_type_scat_source
C C 0.0181 0.0091 'International Tables Vol C Tables 4.2.6.8 and 6.1.1.4'
H H 0.0000 0.0000 'International Tables Vol C Tables 4.2.6.8 and 6.1.1.4'
Bi Bi -4.0111 8.9310 'International Tables Vol C Tables 4.2.6.8 and 6.1.1.4'
N N 0.0311 0.0180 'International Tables Vol C Tables 4.2.6.8 and 6.1.1.4'
O O 0.0492 0.0322 'International Tables Vol C Tables 4.2.6.8 and 6.1.1.4'

loop_
_geom_angle_atom_site_label_1
_geom_angle_atom_site_label_2
_geom_angle_atom_site_label_3
_geom_angle
_geom_angle_site_symmetry_1
_geom_angle_site_symmetry_3
_geom_angle_publ_flag
Bi7 Bi1 Bi6 59.594(14) . . ?
O1 Bi1 Bi6 53.0(2) . . ?
O1 Bi1 Bi7 33.28(19) . . ?
O1 Bi1 O12 148.4(3) . . ?
O1 Bi1 O22 73.3(3) . . ?
O1 Bi1 O39 81.9(3) . . ?
O12 Bi1 Bi6 109.12(18) . . ?
O12 Bi1 Bi7 116.92(17) . . ?
O22 Bi1 Bi6 85.0(3) . . ?
O22 Bi1 Bi7 40.4(3) . . ?
O22 Bi1 O12 79.7(3) . . ?
O22 Bi1 O39 153.7(3) . . ?
O39 Bi1 Bi6 73.08(19) . . ?
O39 Bi1 Bi7 113.91(19) . . ?
O39 Bi1 O12 120.7(3) . . ?
O43 Bi1 Bi6 34.6(2) . . ?
O43 Bi1 Bi7 83.1(2) . . ?
O43 Bi1 O1 86.9(3) . . ?
O43 Bi1 O12 75.8(3) . . ?
O43 Bi1 O22 88.1(3) . . ?
O43 Bi1 O39 82.0(3) . . ?
Bi10 Bi2 Bi9 60.064(15) . . ?
O2 Bi2 Bi9 33.8(2) . . ?
O2 Bi2 Bi10 33.7(2) . . ?
O2 Bi2 O15 75.2(3) . . ?
O2 Bi2 O16 77.1(3) . . ?
O2 Bi2 O24 86.8(3) . . ?
O2 Bi2 O39 86.4(3) . . ?
O15 Bi2 Bi9 42.7(2) . . ?
O15 Bi2 Bi10 90.8(2) . . ?
O15 Bi2 O24 159.6(3) . . ?
O15 Bi2 O39 87.7(3) . . ?
O16 Bi2 Bi9 94.3(2) . . ?
O16 Bi2 Bi10 44.0(2) . . ?
O16 Bi2 O15 100.9(3) . . ?
O16 Bi2 O24 83.9(3) . . ?
O16 Bi2 O39 158.5(3) . . ?
O24 Bi2 Bi9 117.61(19) . . ?
O24 Bi2 Bi10 78.9(2) . . ?
O24 Bi2 O39 81.6(3) . . ?
O39 Bi2 Bi9 78.6(2) . . ?
O39 Bi2 Bi10 117.05(19) . . ?
O3 Bi3 Bi4 33.2(2) . . ?
O3 Bi3 O12 86.9(3) . . ?
O3 Bi3 O13 73.6(3) . . ?
O3 Bi3 O34 70.4(3) . . ?
O3 Bi3 O44 81.8(3) . . ?
O12 Bi3 Bi4 77.1(2) . . ?
O12 Bi3 O13 80.7(3) . . ?
O12 Bi3 O34 154.7(3) . . ?
O13 Bi3 Bi4 41.2(2) . . ?
O13 Bi3 O34 102.6(3) . . ?
O34 Bi3 Bi4 88.9(2) . . ?
O44 Bi3 Bi4 111.5(2) . . ?
O44 Bi3 O12 82.2(3) . . ?
O44 Bi3 O13 150.7(3) . . ?
O44 Bi3 O34 83.5(3) . . ?
Bi6 Bi4 Bi3 114.101(17) . . ?
Bi6 Bi4 Bi12 114.096(17) . . ?
Bi12 Bi4 Bi3 109.253(17) . . ?
O3 Bi4 Bi3 31.5(2) . . ?
O3 Bi4 Bi6 96.0(2) . . ?
O3 Bi4 Bi12 96.4(2) . . ?
O3 Bi4 O13 70.1(3) . . ?
O3 Bi4 O14 114.7(3) . . ?
O3 Bi4 O41 118.9(3) . . ?
O3 Bi4 O43 76.0(3) . . ?
O10 Bi4 Bi3 96.7(2) . . ?
O10 Bi4 Bi6 95.3(2) . . ?
O10 Bi4 Bi12 31.9(2) . . ?
O10 Bi4 O3 72.5(3) . . ?
O10 Bi4 O13 117.0(3) . . ?
O10 Bi4 O14 71.5(3) . . ?
O10 Bi4 O41 74.2(3) . . ?
O10 Bi4 O43 118.9(3) . . ?
O13 Bi4 Bi3 39.3(2) . . ?
O13 Bi4 Bi6 136.9(2) . . ?
O13 Bi4 Bi12 108.1(2) . . ?
O13 Bi4 O41 168.2(3) . . ?
O14 Bi4 Bi3 105.4(2) . . ?
O14 Bi4 Bi6 139.6(2) . . ?
O14 Bi4 Bi12 40.6(2) . . ?
O14 Bi4 O13 80.6(3) . . ?
O14 Bi4 O41 100.9(3) . . ?
O14 Bi4 O43 167.8(3) . . ?
O41 Bi4 Bi3 147.76(18) . . ?
O41 Bi4 Bi6 39.14(19) . . ?
O41 Bi4 Bi12 79.53(19) . . ?
O43 Bi4 Bi3 80.50(19) . . ?
O43 Bi4 Bi6 38.55(19) . . ?
O43 Bi4 Bi12 147.94(18) . . ?
O43 Bi4 O13 98.6(3) . . ?
O43 Bi4 O41 77.4(3) . . ?
O8 Bi5 Bi15 32.9(2) . . ?
O8 Bi5 O9 151.2(3) . . ?
O8 Bi5 O24 81.4(3) . . ?
O8 Bi5 O27 74.6(3) . . ?
O9 Bi5 Bi15 119.41(19) . . ?
O24 Bi5 Bi15 112.36(18) . . ?
O24 Bi5 O9 119.5(3) . . ?
O27 Bi5 Bi15 42.0(3) . . ?
O27 Bi5 O9 79.8(3) . . ?
O27 Bi5 O24 152.9(3) . . ?
O41 Bi5 Bi15 81.2(2) . . ?
O41 Bi5 O8 87.6(3) . . ?
O41 Bi5 O9 76.8(3) . . ?
O41 Bi5 O24 82.5(3) . . ?
O41 Bi5 O27 84.1(4) . . ?
Bi4 Bi6 Bi1 68.783(15) . . ?
Bi4 Bi6 Bi8 117.871(17) . . ?
Bi4 Bi6 Bi15 118.483(19) . . ?
Bi7 Bi6 Bi1 59.293(15) . . ?
Bi7 Bi6 Bi4 120.054(18) . . ?
Bi7 Bi6 Bi8 69.903(15) . . ?
Bi7 Bi6 Bi15 118.802(19) . . ?
Bi8 Bi6 Bi1 119.189(17) . . ?
Bi15 Bi6 Bi1 166.724(18) . . ?
Bi15 Bi6 Bi8 68.641(15) . . ?
Bi17 Bi6 Bi1 65.962(14) . . ?
Bi17 Bi6 Bi4 65.415(15) . . ?
Bi17 Bi6 Bi7 67.541(16) . . ?
Bi17 Bi6 Bi8 65.295(15) . . ?
Bi17 Bi6 Bi15 126.639(17) . . ?
Bi18 Bi6 Bi1 126.243(19) . . ?
Bi18 Bi6 Bi4 65.495(15) . . ?
Bi18 Bi6 Bi7 126.940(19) . . ?
Bi18 Bi6 Bi8 64.000(16) . . ?
Bi18 Bi6 Bi15 66.256(18) . . ?
Bi18 Bi6 Bi17 70.318(17) . . ?
O4 Bi6 Bi1 78.6(2) . . ?
O4 Bi6 Bi4 113.3(2) . . ?
O4 Bi6 Bi7 32.4(2) . . ?
O4 Bi6 Bi8 41.6(2) . . ?
O4 Bi6 Bi15 106.4(2) . . ?
O4 Bi6 Bi17 48.3(2) . . ?
O4 Bi6 Bi18 94.7(2) . . ?
O4 Bi6 O5 82.7(3) . . ?
O4 Bi6 O41 138.6(3) . . ?
O4 Bi6 O43 84.8(3) . . ?
O4 Bi6 O45 70.5(3) . . ?
O5 Bi6 Bi1 158.79(18) . . ?
O5 Bi6 Bi4 110.5(2) . . ?
O5 Bi6 Bi7 107.8(2) . . ?
O5 Bi6 Bi8 41.09(19) . . ?
O5 Bi6 Bi15 32.69(18) . . ?
O5 Bi6 Bi17 94.03(18) . . ?
O5 Bi6 Bi18 45.4(2) . . ?
O41 Bi6 Bi1 106.9(2) . . ?
O41 Bi6 Bi4 41.5(2) . . ?
O41 Bi6 Bi7 161.0(2) . . ?
O41 Bi6 Bi8 111.7(2) . . ?
O41 Bi6 Bi15 77.7(2) . . ?
O41 Bi6 Bi17 95.44(19) . . ?
O41 Bi6 Bi18 48.18(19) . . ?
O41 Bi6 O5 80.9(3) . . ?
O43 Bi6 Bi1 30.46(19) . . ?
O43 Bi6 Bi4 41.3(2) . . ?
O43 Bi6 Bi7 79.8(2) . . ?
O43 Bi6 Bi8 114.57(19) . . ?
O43 Bi6 Bi15 159.5(2) . . ?
O43 Bi6 Bi17 49.58(19) . . ?
O43 Bi6 Bi18 96.27(19) . . ?
O43 Bi6 O5 138.0(3) . . ?
O43 Bi6 O41 82.6(3) . . ?
O43 Bi6 O45 68.9(3) . . ?
O45 Bi6 Bi1 95.04(18) . . ?
O45 Bi6 Bi4 57.2(2) . . ?
O45 Bi6 Bi7 98.54(19) . . ?
O45 Bi6 Bi8 60.7(2) . . ?
O45 Bi6 Bi15 98.23(18) . . ?
O45 Bi6 Bi17 34.87(18) . . ?
O45 Bi6 Bi18 35.58(18) . . ?
O45 Bi6 O5 69.1(3) . . ?
O45 Bi6 O41 68.2(3) . . ?
Bi1 Bi7 Bi6 61.113(13) . . ?
Bi9 Bi7 Bi1 74.286(14) . . ?
Bi9 Bi7 Bi6 69.320(14) . . ?
O1 Bi7 Bi1 33.2(2) . . ?
O1 Bi7 Bi6 54.2(2) . . ?
O1 Bi7 Bi9 41.5(2) . . ?
O1 Bi7 O19 73.4(3) . . ?
O1 Bi7 O22 70.5(3) . . ?
O4 Bi7 Bi1 82.7(2) . . ?
O4 Bi7 Bi6 36.2(2) . . ?
O4 Bi7 Bi9 102.8(2) . . ?
O4 Bi7 O1 88.6(3) . . ?
O4 Bi7 O19 85.1(3) . . ?
O4 Bi7 O22 85.1(3) . . ?
O19 Bi7 Bi1 105.4(2) . . ?
O19 Bi7 Bi6 67.0(3) . . ?
O19 Bi7 Bi9 38.3(2) . . ?
O19 Bi7 O22 142.8(3) . . ?
O22 Bi7 Bi1 37.7(2) . . ?
O22 Bi7 Bi6 84.4(2) . . ?
O22 Bi7 Bi9 110.4(2) . . ?
O4 Bi8 Bi6 38.13(18) . . ?
O5 Bi8 Bi6 39.64(19) . . ?
O5 Bi8 O4 77.7(3) . . ?
O7 Bi8 Bi6 90.72(18) . . ?
O7 Bi8 O4 71.1(3) . . ?
O7 Bi8 O5 113.2(3) . . ?
O7 Bi8 O33 144.0(4) . . ?
O20 Bi8 Bi6 138.2(3) . . ?
O20 Bi8 O4 100.1(3) . . ?
O20 Bi8 O5 174.8(3) . . ?
O20 Bi8 O7 70.2(3) . . ?
O20 Bi8 O33 88.8(4) . . ?
O20 Bi8 O38 83.3(4) . . ?
O20 Bi8 O42 111.4(3) . . ?
O33 Bi8 Bi6 86.1(2) . . ?
O33 Bi8 O4 84.9(3) . . ?
O33 Bi8 O5 86.3(3) . . ?
O38 Bi8 Bi6 137.9(3) . . ?
O38 Bi8 O4 173.2(3) . . ?
O38 Bi8 O5 98.3(3) . . ?
O38 Bi8 O7 115.6(3) . . ?
O38 Bi8 O33 89.4(4) . . ?
O42 Bi8 Bi6 93.71(19) . . ?
O42 Bi8 O4 114.1(3) . . ?
O42 Bi8 O5 73.8(3) . . ?
O42 Bi8 O7 68.1(3) . . ?
O42 Bi8 O33 147.9(4) . . ?
O42 Bi8 O38 69.4(3) . . ?
Bi7 Bi9 Bi2 117.589(17) . . ?
Bi7 Bi9 Bi10 111.698(17) . . ?
Bi7 Bi9 Bi13 70.468(15) . . ?
Bi10 Bi9 Bi2 59.682(14) . . ?
Bi13 Bi9 Bi2 117.414(19) . . ?
Bi13 Bi9 Bi10 60.545(14) . . ?
O1 Bi9 Bi2 84.39(18) . . ?
O1 Bi9 Bi7 36.05(18) . . ?
O1 Bi9 Bi10 108.09(19) . . ?
O1 Bi9 Bi13 97.61(18) . . ?
O1 Bi9 O15 100.9(3) . . ?
O1 Bi9 O29 158.7(3) . . ?
O2 Bi9 Bi2 31.7(2) . . ?
O2 Bi9 Bi7 103.64(19) . . ?
O2 Bi9 Bi10 34.7(2) . . ?
O2 Bi9 Bi13 86.2(2) . . ?
O2 Bi9 O1 82.4(3) . . ?
O2 Bi9 O6 71.2(3) . . ?
O2 Bi9 O15 69.7(3) . . ?
O2 Bi9 O19 95.6(3) . . ?
O2 Bi9 O29 116.9(3) . . ?
O6 Bi9 Bi2 92.8(2) . . ?
O6 Bi9 Bi7 111.8(2) . . ?
O6 Bi9 Bi10 36.5(2) . . ?
O6 Bi9 Bi13 41.7(2) . . ?
O6 Bi9 O1 131.0(3) . . ?
O6 Bi9 O15 107.2(3) . . ?
O6 Bi9 O19 73.6(3) . . ?
O6 Bi9 O29 67.6(3) . . ?
O15 Bi9 Bi2 39.2(2) . . ?
O15 Bi9 Bi7 135.6(2) . . ?
O15 Bi9 Bi10 87.8(2) . . ?
O15 Bi9 Bi13 147.1(2) . . ?
O19 Bi9 Bi2 124.9(3) . . ?
O19 Bi9 Bi7 38.4(2) . . ?
O19 Bi9 Bi10 83.7(3) . . ?
O19 Bi9 Bi13 32.0(2) . . ?
O19 Bi9 O1 68.7(3) . . ?
O19 Bi9 O15 163.5(3) . . ?
O19 Bi9 O29 115.2(3) . . ?
O29 Bi9 Bi2 107.1(2) . . ?
O29 Bi9 Bi7 135.2(2) . . ?
O29 Bi9 Bi10 93.2(2) . . ?
O29 Bi9 Bi13 92.9(2) . . ?
O29 Bi9 O15 79.3(3) . . ?
Bi2 Bi10 Bi9 60.254(14) . . ?
Bi15 Bi10 Bi2 117.856(18) . . ?
Bi15 Bi10 Bi9 110.496(17) . . ?
O2 Bi10 Bi2 32.0(2) . . ?
O2 Bi10 Bi9 35.1(2) . . ?
O2 Bi10 Bi15 103.1(2) . . ?
O2 Bi10 O6 71.4(3) . . ?
O2 Bi10 O8 84.0(3) . . ?
O2 Bi10 O16 69.4(3) . . ?
O2 Bi10 O23 110.3(3) . . ?
O2 Bi10 O28 92.5(3) . . ?
O6 Bi10 Bi2 93.1(2) . . ?
O6 Bi10 Bi9 36.3(2) . . ?
O6 Bi10 Bi15 110.3(2) . . ?
O6 Bi10 O8 132.2(3) . . ?
O6 Bi10 O16 110.5(3) . . ?
O6 Bi10 O23 66.8(3) . . ?
O8 Bi10 Bi2 85.5(2) . . ?
O8 Bi10 Bi9 110.0(2) . . ?
O8 Bi10 Bi15 36.3(2) . . ?
O8 Bi10 O16 97.3(3) . . ?
O8 Bi10 O23 160.3(3) . . ?
O16 Bi10 Bi2 38.04(19) . . ?
O16 Bi10 Bi9 89.7(2) . . ?
O16 Bi10 Bi15 132.9(2) . . ?
O23 Bi10 Bi2 99.6(2) . . ?
O23 Bi10 Bi9 88.8(3) . . ?
O23 Bi10 Bi15 142.5(2) . . ?
O23 Bi10 O16 76.4(3) . . ?
O28 Bi10 Bi2 122.0(3) . . ?
O28 Bi10 Bi9 81.1(3) . . ?
O28 Bi10 Bi15 37.5(2) . . ?
O28 Bi10 O6 72.8(3) . . ?
O28 Bi10 O8 68.0(3) . . ?
O28 Bi10 O16 158.3(3) . . ?
O28 Bi10 O23 122.7(3) . . ?
O7 Bi11 O20 74.7(3) . . ?
O7 Bi11 O31 71.5(3) . . ?
O7 Bi11 O37 87.1(3) . . ?
O7 Bi11 O66 80.8(3) . . ?
O20 Bi11 O31 101.6(4) . . ?
O37 Bi11 O20 80.5(4) . . ?
O37 Bi11 O31 156.8(3) . . ?
O66 Bi11 O20 150.6(3) . . ?
O66 Bi11 O31 85.5(3) . . ?
O66 Bi11 O37 82.2(4) . . ?
O9 Bi12 Bi4 77.1(2) . . ?
O9 Bi12 O14 80.6(3) . . ?
O9 Bi12 O30 156.8(3) . . ?
O10 Bi12 Bi4 33.5(2) . . ?
O10 Bi12 O9 88.4(3) . . ?
O10 Bi12 O14 73.3(3) . . ?
O10 Bi12 O25 82.7(4) . . ?
O10 Bi12 O30 71.2(3) . . ?
O14 Bi12 Bi4 40.9(2) . . ?
O14 Bi12 O30 102.9(3) . . ?
O25 Bi12 Bi4 111.8(3) . . ?
O25 Bi12 O9 81.9(3) . . ?
O25 Bi12 O14 150.5(3) . . ?
O25 Bi12 O30 84.7(4) . . ?
O30 Bi12 Bi4 90.6(3) . . ?
O6 Bi13 Bi9 37.7(2) . . ?
O19 Bi13 Bi9 34.9(2) . . ?
O19 Bi13 O6 72.4(3) . . ?
O19 Bi13 O28 92.4(4) . . ?
O19 Bi13 O33 87.7(4) . . ?
O28 Bi13 Bi9 82.7(3) . . ?
O28 Bi13 O6 70.8(3) . . ?
O28 Bi13 O33 86.9(4) . . ?
O33 Bi13 Bi9 120.4(3) . . ?
O33 Bi13 O6 149.0(3) . . ?
O26 Bi14 O32 81.4(4) . . ?
O26 Bi14 O38 150.2(3) . . ?
O26 Bi14 O40 82.1(4) . . ?
O38 Bi14 O32 105.0(4) . . ?
O40 Bi14 O32 154.0(3) . . ?
O40 Bi14 O38 80.4(4) . . ?
O42 Bi14 O26 80.6(3) . . ?
O42 Bi14 O32 71.7(3) . . ?
O42 Bi14 O38 74.2(3) . . ?
O42 Bi14 O40 86.0(3) . . ?
Bi5 Bi15 Bi6 62.522(15) . . ?
Bi10 Bi15 Bi5 74.345(15) . . ?
Bi10 Bi15 Bi6 70.147(15) . . ?
O5 Bi15 Bi5 83.1(2) . . ?
O5 Bi15 Bi6 37.7(2) . . ?
O5 Bi15 Bi10 106.0(2) . . ?
O5 Bi15 O8 92.4(3) . . ?
O5 Bi15 O27 81.4(3) . . ?
O5 Bi15 O28 86.4(3) . . ?
O8 Bi15 Bi5 32.9(2) . . ?
O8 Bi15 Bi6 57.5(2) . . ?
O8 Bi15 Bi10 41.6(2) . . ?
O8 Bi15 O27 70.1(3) . . ?
O8 Bi15 O28 73.2(3) . . ?
O27 Bi15 Bi5 37.5(2) . . ?
O27 Bi15 Bi6 83.7(2) . . ?
O27 Bi15 Bi10 110.9(2) . . ?
O28 Bi15 Bi5 104.0(2) . . ?
O28 Bi15 Bi6 64.7(3) . . ?
O28 Bi15 Bi10 38.1(2) . . ?
O28 Bi15 O27 140.6(3) . . ?
O6 Bi16 O17 80.8(3) . . ?
O6 Bi16 O18 79.2(3) . . ?
O6 Bi16 O23 72.7(3) . . ?
O6 Bi16 O29 72.8(3) . . ?
O17 Bi16 O23 81.3(4) . . ?
O17 Bi16 O29 149.0(3) . . ?
O18 Bi16 O17 79.9(4) . . ?
O18 Bi16 O23 148.3(3) . . ?
O18 Bi16 O29 79.4(4) . . ?
O29 Bi16 O23 105.5(4) . . ?
Bi6 Bi17 Bi19 105.88(2) . . ?
O3 Bi17 Bi6 89.78(17) . . ?
O3 Bi17 Bi19 96.79(17) . . ?
O3 Bi17 O4 128.9(2) . . ?
O3 Bi17 O43 64.6(2) . . ?
O4 Bi17 Bi6 39.34(16) . . ?
O4 Bi17 Bi19 100.99(18) . . ?
O4 Bi17 O43 69.3(2) . . ?
O7 Bi17 Bi6 92.78(19) . . ?
O7 Bi17 Bi19 40.1(2) . . ?
O7 Bi17 O3 135.5(3) . . ?
O7 Bi17 O4 68.0(3) . . ?
O7 Bi17 O43 132.2(3) . . ?
O11 Bi17 Bi6 124.7(3) . . ?
O11 Bi17 Bi19 36.3(3) . . ?
O11 Bi17 O3 67.6(3) . . ?
O11 Bi17 O4 136.3(3) . . ?
O11 Bi17 O7 74.7(3) . . ?
O11 Bi17 O43 128.3(3) . . ?
O43 Bi17 Bi6 39.52(16) . . ?
O43 Bi17 Bi19 135.44(17) . . ?
O45 Bi17 Bi6 37.7(2) . . ?
O45 Bi17 Bi19 73.52(19) . . ?
O45 Bi17 O3 74.9(3) . . ?
O45 Bi17 O4 65.2(3) . . ?
O45 Bi17 O7 80.4(3) . . ?
O45 Bi17 O11 87.0(3) . . ?
O45 Bi17 O43 62.8(3) . . ?
O5 Bi18 Bi6 41.46(18) . . ?
O5 Bi18 O10 131.8(2) . . ?
O5 Bi18 O41 71.6(2) . . ?
O10 Bi18 Bi6 90.62(18) . . ?
O10 Bi18 O41 64.9(3) . . ?
O21 Bi18 Bi6 124.1(3) . . ?
O21 Bi18 O5 134.8(3) . . ?
O21 Bi18 O10 68.8(3) . . ?
O21 Bi18 O41 129.6(3) . . ?
O41 Bi18 Bi6 40.70(17) . . ?
O42 Bi18 Bi6 95.6(2) . . ?
O42 Bi18 O5 71.4(3) . . ?
O42 Bi18 O10 131.8(3) . . ?
O42 Bi18 O21 68.4(3) . . ?
O42 Bi18 O41 136.3(3) . . ?
O45 Bi18 Bi6 38.8(2) . . ?
O45 Bi18 O5 68.3(3) . . ?
O45 Bi18 O10 74.9(3) . . ?
O45 Bi18 O21 85.4(3) . . ?
O45 Bi18 O41 64.5(3) . . ?
O45 Bi18 O42 80.6(3) . . ?
Bi20 Bi19 Bi17 63.23(2) . . ?
O7 Bi19 Bi17 39.69(19) . . ?
O7 Bi19 Bi20 102.43(19) . . ?
O7 Bi19 O42 69.0(3) . . ?
O11 Bi19 Bi17 36.6(2) . . ?
O11 Bi19 Bi20 35.9(2) . . ?
O11 Bi19 O7 74.5(3) . . ?
O11 Bi19 O42 110.1(3) . . ?
O21 Bi19 Bi17 81.5(3) . . ?
O21 Bi19 Bi20 35.5(3) . . ?
O21 Bi19 O7 110.8(3) . . ?
O21 Bi19 O11 68.3(4) . . ?
O21 Bi19 O31 169.9(4) . . ?
O21 Bi19 O42 72.2(3) . . ?
O31 Bi19 Bi17 94.6(2) . . ?
O31 Bi19 Bi20 134.6(2) . . ?
O31 Bi19 O7 70.4(3) . . ?
O31 Bi19 O11 103.1(3) . . ?
O31 Bi19 O42 116.7(3) . . ?
O32 Bi19 Bi17 152.9(3) . . ?
O32 Bi19 Bi20 130.0(3) . . ?
O32 Bi19 O7 118.3(4) . . ?
O32 Bi19 O11 165.6(4) . . ?
O32 Bi19 O21 99.6(4) . . ?
O32 Bi19 O31 88.2(4) . . ?
O32 Bi19 O42 71.5(3) . . ?
O35 Bi19 Bi17 119.5(3) . . ?
O35 Bi19 Bi20 72.3(3) . . ?
O35 Bi19 O7 145.1(4) . . ?
O35 Bi19 O11 83.9(4) . . ?
O35 Bi19 O21 85.2(4) . . ?
O35 Bi19 O31 88.7(4) . . ?
O35 Bi19 O32 87.5(4) . . ?
O35 Bi19 O42 145.5(4) . . ?
O42 Bi19 Bi17 83.28(19) . . ?
O42 Bi19 Bi20 100.2(2) . . ?
O3 Bi20 Bi19 102.16(19) . . ?
O10 Bi20 Bi19 103.9(2) . . ?
O10 Bi20 O3 66.1(3) . . ?
O11 Bi20 Bi19 37.0(3) . . ?
O11 Bi20 O3 72.4(3) . . ?
O11 Bi20 O10 110.1(3) . . ?
O11 Bi20 O30 169.1(4) . . ?
O11 Bi20 O34 98.7(4) . . ?
O21 Bi20 Bi19 36.8(3) . . ?
O21 Bi20 O3 112.4(3) . . ?
O21 Bi20 O10 76.6(3) . . ?
O21 Bi20 O11 70.5(4) . . ?
O21 Bi20 O30 99.3(4) . . ?
O21 Bi20 O34 167.2(4) . . ?
O30 Bi20 Bi19 132.1(3) . . ?
O30 Bi20 O3 116.2(3) . . ?
O30 Bi20 O10 70.0(3) . . ?
O30 Bi20 O34 90.9(4) . . ?
O34 Bi20 Bi19 130.7(3) . . ?
O34 Bi20 O3 69.1(3) . . ?
O34 Bi20 O10 114.5(3) . . ?
O36 Bi20 Bi19 73.1(3) . . ?
O36 Bi20 O3 144.1(4) . . ?
O36 Bi20 O10 149.7(4) . . ?
O36 Bi20 O11 85.9(4) . . ?
O36 Bi20 O21 85.4(4) . . ?
O36 Bi20 O30 89.5(4) . . ?
O36 Bi20 O34 86.9(4) . . ?
Bi1 O1 Bi7 113.6(3) . . ?
Bi1 O1 Bi9 142.6(3) . . ?
Bi7 O1 Bi9 102.5(3) . . ?
Bi2 O2 Bi9 114.4(4) . . ?
Bi2 O2 Bi10 114.3(3) . . ?
Bi10 O2 Bi9 110.2(3) . . ?
Bi3 O3 Bi4 115.3(3) . . ?
Bi3 O3 Bi17 110.4(3) . . ?
Bi3 O3 Bi20 113.6(3) . . ?
Bi4 O3 Bi17 108.7(3) . . ?
Bi4 O3 Bi20 109.8(3) . . ?
Bi20 O3 Bi17 97.5(3) . . ?
Bi6 O4 Bi8 100.2(3) . . ?
Bi6 O4 Bi17 92.4(3) . . ?
Bi7 O4 Bi6 111.4(3) . . ?
Bi7 O4 Bi8 132.5(4) . . ?
Bi7 O4 Bi17 113.9(3) . . ?
Bi8 O4 Bi17 98.7(3) . . ?
Bi6 O5 Bi8 99.3(3) . . ?
Bi6 O5 Bi18 93.1(3) . . ?
Bi8 O5 Bi18 100.5(3) . . ?
Bi15 O5 Bi6 109.6(3) . . ?
Bi15 O5 Bi8 130.8(4) . . ?
Bi15 O5 Bi18 116.2(4) . . ?
Bi9 O6 Bi10 107.2(3) . . ?
Bi9 O6 Bi13 100.6(3) . . ?
Bi10 O6 Bi13 101.6(3) . . ?
Bi16 O6 Bi9 117.6(4) . . ?
Bi16 O6 Bi10 118.6(4) . . ?
Bi16 O6 Bi13 108.7(3) . . ?
Bi11 O7 Bi8 110.5(4) . . ?
Bi11 O7 Bi17 112.9(4) . . ?
Bi11 O7 Bi19 111.7(3) . . ?
Bi17 O7 Bi8 110.9(3) . . ?
Bi17 O7 Bi19 100.2(3) . . ?
Bi19 O7 Bi8 110.2(3) . . ?
Bi5 O8 Bi10 143.3(4) . . ?
Bi5 O8 Bi15 114.2(4) . . ?
Bi15 O8 Bi10 102.1(3) . . ?
Bi12 O9 Bi5 143.0(4) . . ?
C3 O9 Bi5 107.1(9) . . ?
C3 O9 Bi12 108.4(9) . . ?
Bi4 O10 Bi18 108.4(3) . . ?
Bi4 O10 Bi20 110.4(3) . . ?
Bi12 O10 Bi4 114.7(4) . . ?
Bi12 O10 Bi18 111.1(3) . . ?
Bi12 O10 Bi20 112.2(3) . . ?
Bi20 O10 Bi18 99.0(3) . . ?
Bi19 O11 Bi17 107.1(4) . . ?
Bi20 O11 Bi17 115.9(4) . . ?
Bi20 O11 Bi19 107.1(4) . . ?
Bi3 O12 Bi1 143.0(4) . . ?
C96 O12 Bi1 110.9(8) . . ?
C96 O12 Bi3 102.8(8) . . ?
Bi3 O13 Bi4 99.6(3) . . ?
C4 O13 Bi3 118.2(9) . . ?
C4 O13 Bi4 142.2(9) . . ?
Bi12 O14 Bi4 98.5(3) . . ?
C9 O14 Bi4 146.7(9) . . ?
C9 O14 Bi12 114.7(9) . . ?
Bi2 O15 Bi9 98.2(3) . . ?
C42 O15 Bi2 131.3(9) . . ?
C42 O15 Bi9 127.1(8) . . ?
Bi2 O16 Bi10 97.9(3) . . ?
C23 O16 Bi2 131.3(9) . . ?
C23 O16 Bi10 130.3(9) . . ?
C14 O17 Bi16 108.8(9) . . ?
C10 O18 Bi16 116.1(8) . . ?
Bi9 O19 Bi7 103.3(4) . . ?
Bi13 O19 Bi7 143.7(4) . . ?
Bi13 O19 Bi9 113.0(4) . . ?
Bi8 O20 Bi11 102.7(3) . . ?
C39 O20 Bi8 138.0(11) . . ?
C39 O20 Bi11 119.0(10) . . ?
Bi19 O21 Bi18 108.2(4) . . ?
Bi20 O21 Bi18 110.4(4) . . ?
Bi20 O21 Bi19 107.7(4) . . ?
Bi1 O22 Bi7 102.0(4) . . ?
Bi16 O23 Bi10 99.7(3) . . ?
C8 O23 Bi10 148.7(10) . . ?
C8 O23 Bi16 110.5(9) . . ?
Bi2 O24 Bi5 144.2(4) . . ?
C5 O24 Bi2 101.9(8) . . ?
C5 O24 Bi5 108.5(8) . . ?
C73 O25 Bi12 107.4(10) . . ?
C29 O26 Bi14 112.5(10) . . ?
Bi5 O27 Bi15 100.5(4) . . ?
Bi13 O28 Bi10 113.9(4) . . ?
Bi13 O28 Bi15 141.3(4) . . ?
Bi15 O28 Bi10 104.4(4) . . ?
Bi16 O29 Bi9 101.6(4) . . ?
C22 O29 Bi9 143.2(10) . . ?
C22 O29 Bi16 114.6(9) . . ?
Bi20 O30 Bi12 106.3(4) . . ?
C123 O30 Bi12 124.0(11) . . ?
C123 O30 Bi20 128.7(11) . . ?
Bi19 O31 Bi11 106.1(3) . . ?
C54 O31 Bi11 122.7(10) . . ?
C54 O31 Bi19 129.5(10) . . ?
Bi19 O32 Bi14 104.2(3) . . ?
C172 O32 Bi14 124.8(8) . . ?
C172 O32 Bi19 129.2(9) . . ?
Bi13 O33 Bi8 138.5(5) . . ?
Bi20 O34 Bi3 105.9(3) . . ?
C109 O34 Bi3 124.3(10) . . ?
C109 O34 Bi20 128.2(10) . . ?
N71 O35 Bi19 130.0(10) . . ?
N71 O36 Bi20 135.5(12) . . ?
C19 O37 Bi11 106.9(9) . . ?
Bi8 O38 Bi14 102.7(4) . . ?
C37 O38 Bi8 141.4(12) . . ?
C37 O38 Bi14 115.9(11) . . ?
Bi2 O39 Bi1 144.4(4) . . ?
C1 O39 Bi1 111.8(8) . . ?
C1 O39 Bi2 97.3(7) . . ?
C24 O40 Bi14 106.9(9) . . ?
Bi4 O41 Bi18 99.5(3) . . ?
Bi5 O41 Bi4 131.2(4) . . ?
Bi5 O41 Bi6 116.5(4) . . ?
Bi5 O41 Bi18 111.1(3) . . ?
Bi6 O41 Bi4 99.3(3) . . ?
Bi6 O41 Bi18 91.1(3) . . ?
Bi8 O42 Bi18 105.2(3) . . ?
Bi14 O42 Bi8 112.9(4) . . ?
Bi14 O42 Bi18 111.9(4) . . ?
Bi14 O42 Bi19 111.9(3) . . ?
Bi19 O42 Bi8 110.4(4) . . ?
Bi19 O42 Bi18 103.9(3) . . ?
Bi1 O43 Bi4 133.5(4) . . ?
Bi1 O43 Bi6 114.9(3) . . ?
Bi1 O43 Bi17 110.5(3) . . ?
Bi4 O43 Bi17 97.9(2) . . ?
Bi6 O43 Bi4 100.2(3) . . ?
Bi6 O43 Bi17 90.9(2) . . ?
C152 O44 Bi3 107.4(9) . . ?
Bi17 O45 Bi6 107.4(3) . . ?
Bi18 O45 Bi6 105.6(3) . . ?
Bi18 O45 Bi17 146.3(4) . . ?
O35 N71 O46 108.2(19) . . ?
O36 N71 O35 129.0(15) . . ?
O36 N71 O46 123(2) . . ?
O39 C1 C165 118.0(13) . . ?
C6 C1 O39 121.5(13) . . ?
C6 C1 C165 120.3(13) . . ?
H2A C2 H2B 108.1 . . ?
C27 C2 H2A 109.5 . . ?
C27 C2 H2B 109.5 . . ?
C27 C2 C138 110.7(15) . . ?
C138 C2 H2A 109.5 . . ?
C138 C2 H2B 109.5 . . ?
O9 C3 C103 118.4(14) . . ?
C17 C3 O9 122.3(15) . . ?
C17 C3 C103 119.3(16) . . ?
O13 C4 C27 117.3(14) . . ?
C108 C4 O13 121.0(15) . . ?
C108 C4 C27 121.8(15) . . ?
O24 C5 C99 120.1(13) . . ?
O24 C5 C135 120.1(13) . . ?
C99 C5 C135 119.6(13) . . ?
C1 C6 C34 121.0(13) . . ?
C1 C6 C133 118.7(14) . . ?
C133 C6 C34 120.4(14) . . ?
C14 C7 C11 122.4(14) . . ?
C14 C7 C44 116.9(15) . . ?
C44 C7 C11 120.7(14) . . ?
O23 C8 C13 117.8(14) . . ?
O23 C8 C20 121.5(14) . . ?
C13 C8 C20 120.7(14) . . ?
O14 C9 C30 119.8(15) . . ?
O14 C9 C138 119.8(14) . . ?
C138 C9 C30 120.4(14) . . ?
O18 C10 C16 120.2(16) . . ?
O18 C10 C31 121.2(15) . . ?
C31 C10 C16 118.6(15) . . ?
C7 C11 H11A 108.4 . . ?
C7 C11 H11B 108.4 . . ?
C7 C11 C16 115.4(14) . . ?
H11A C11 H11B 107.5 . . ?
C16 C11 H11A 108.4 . . ?
C16 C11 H11B 108.4 . . ?
C22 C12 C38 120.3(15) . . ?
C22 C12 C219 117.7(16) . . ?
C219 C12 C38 121.9(15) . . ?
C8 C13 C113 121.3(14) . . ?
C74 C13 C8 117.0(15) . . ?
C74 C13 C113 121.6(14) . . ?
O17 C14 C7 120.6(15) . . ?
O17 C14 C43 120.0(14) . . ?
C7 C14 C43 119.4(15) . . ?
C73 C15 C121 120.2(16) . . ?
C130 C15 C73 117.8(18) . . ?
C130 C15 C121 122.0(17) . . ?
C10 C16 C11 121.6(14) . . ?
C10 C16 C40 118.3(17) . . ?
C40 C16 C11 120.1(15) . . ?
C3 C17 C107 120.6(15) . . ?
C3 C17 C140 122.0(16) . . ?
C140 C17 C107 117.4(14) . . ?
C31 C18 H18 120.0 . . ?
C31 C18 C143 120.1(18) . . ?
C143 C18 H18 120.0 . . ?
C267 C19 O37 119.3(17) . . ?
C70 C19 O37 119.3(18) . . ?
C70 C19 C267 121.4(19) . . ?
C8 C20 C57 121.4(14) . . ?
C68 C20 C8 116.8(15) . . ?
C68 C20 C57 121.8(15) . . ?
C36 C21 C34 119.2(15) . . ?
C36 C21 C42 120.3(15) . . ?
C42 C21 C34 120.4(14) . . ?
O29 C22 C12 118.5(15) . . ?
O29 C22 C35 121.9(15) . . ?
C12 C22 C35 119.4(15) . . ?
O16 C23 C62 121.9(15) . . ?
O16 C23 C115 119.6(13) . . ?
C62 C23 C115 118.4(13) . . ?
O40 C24 C33 118.5(16) . . ?
O40 C24 C41 119.1(17) . . ?
C41 C24 C33 122.4(17) . . ?
H25A C25 H25B 107.3 . . ?
C48 C25 H25A 108.1 . . ?
C48 C25 H25B 108.1 . . ?
C70 C25 H25A 108.1 . . ?
C70 C25 H25B 108.1 . . ?
C70 C25 C48 116.8(15) . . ?
C33 C26 H26 117.9 . . ?
C33 C26 C72 124(2) . . ?
C72 C26 H26 117.9 . . ?
C4 C27 C2 123.5(14) . . ?
C124 C27 C2 118.9(16) . . ?
C124 C27 C4 117.5(16) . . ?
C124 C28 C144 115.6(16) . . ?
C124 C28 C148 122.6(16) . . ?
C144 C28 C148 120.8(16) . . ?
C45 C29 O26 118.3(15) . . ?
C75 C29 O26 120.2(16) . . ?
C75 C29 C45 121.6(17) . . ?
C9 C30 C60 117.0(16) . . ?
C9 C30 C107 123.1(15) . . ?
C107 C30 C60 119.9(16) . . ?
C10 C31 C65 118.9(15) . . ?
C18 C31 C10 121.6(17) . . ?
C18 C31 C65 119.2(17) . . ?
C54 C32 C112 118.5(16) . . ?
C54 C32 C200 122.5(15) . . ?
C112 C32 C200 118.8(15) . . ?
C24 C33 C105 123.4(16) . . ?
C26 C33 C24 115.8(18) . . ?
C26 C33 C105 120.7(18) . . ?
C6 C34 H34A 108.6 . . ?
C6 C34 H34B 108.6 . . ?
C21 C34 C6 114.7(12) . . ?
C21 C34 H34A 108.6 . . ?
C21 C34 H34B 108.6 . . ?
H34A C34 H34B 107.6 . . ?
C22 C35 C65 120.7(15) . . ?
C67 C35 C22 119.1(16) . . ?
C67 C35 C65 120.2(16) . . ?
C21 C36 H36 119.2 . . ?
C21 C36 C63 121.7(16) . . ?
C63 C36 H36 119.2 . . ?
O38 C37 C61 120.7(17) . . ?
O38 C37 C100 118.1(16) . . ?
C61 C37 C100 121.1(17) . . ?
C12 C38 H38A 109.1 . . ?
C12 C38 H38B 109.1 . . ?
C12 C38 C49 112.3(15) . . ?
H38A C38 H38B 107.9 . . ?
C49 C38 H38A 109.1 . . ?
C49 C38 H38B 109.1 . . ?
O20 C39 C64 118.7(18) . . ?
O20 C39 C79 120.1(19) . . ?
C79 C39 C64 121.1(19) . . ?
C16 C40 H40 118.2 . . ?
C143 C40 C16 123.6(17) . . ?
C143 C40 H40 118.2 . . ?
C24 C41 C53 121.9(17) . . ?
C24 C41 C88 117.7(19) . . ?
C88 C41 C53 120.4(18) . . ?
O15 C42 C21 121.6(13) . . ?
C49 C42 O15 119.2(15) . . ?
C49 C42 C21 119.2(14) . . ?
C14 C43 C57 119.1(14) . . ?
C52 C43 C14 121.7(16) . . ?
C52 C43 C57 119.1(16) . . ?
C7 C44 H44 118.3 . . ?
C126 C44 C7 123.4(16) . . ?
C126 C44 H44 118.3 . . ?
C29 C45 C122 122.6(16) . . ?
C78 C45 C29 119.7(17) . . ?
C78 C45 C122 117.8(16) . . ?
C19 C267 C69 121.5(18) . . ?
C77 C267 C19 121(2) . . ?
C77 C267 C69 117.8(19) . . ?
C48 C47 H47 118.8 . . ?
C85 C47 H47 118.8 . . ?
C85 C47 C48 122.4(18) . . ?
C47 C48 C25 117.5(16) . . ?
C139 C48 C25 121.9(16) . . ?
C139 C48 C47 120.3(16) . . ?
C42 C49 C38 124.6(14) . . ?
C42 C49 C55 118.2(16) . . ?
C55 C49 C38 116.7(14) . . ?
C76 C50 H50 118.9 . . ?
C115 C50 H50 118.9 . . ?
C115 C50 C76 122.3(16) . . ?
C123 C51 C159 123.4(17) . . ?
C123 C51 C193 117.9(19) . . ?
C193 C51 C159 118.5(18) . . ?
C43 C52 H52 119.0 . . ?
C43 C52 C126 122.0(17) . . ?
C126 C52 H52 119.0 . . ?
C41 C53 H53A 108.1 . . ?
C41 C53 H53B 108.1 . . ?
H53A C53 H53B 107.3 . . ?
C100 C53 C41 116.9(18) . . ?
C100 C53 H53A 108.1 . . ?
C100 C53 H53B 108.1 . . ?
O31 C54 C129 119.9(14) . . ?
C32 C54 O31 119.0(15) . . ?
C32 C54 C129 120.8(15) . . ?
C49 C55 H55 117.8 . . ?
C63 C55 C49 124.4(16) . . ?
C63 C55 H55 117.8 . . ?
C62 C56 H56 117.8 . . ?
C76 C56 H56 117.8 . . ?
C76 C56 C62 124.4(16) . . ?
C20 C57 H57A 108.2 . . ?
C20 C57 H57B 108.2 . . ?
C43 C57 C20 116.2(15) . . ?
C43 C57 H57A 108.2 . . ?
C43 C57 H57B 108.2 . . ?
H57A C57 H57B 107.4 . . ?
C73 C58 C80 120.5(18) . . ?
C73 C58 C104 120.9(16) . . ?
C80 C58 C104 118.6(17) . . ?
C82 C59 C127 121.3(15) . . ?
C82 C59 C139 116.1(17) . . ?
C139 C59 C127 122.5(15) . . ?
C30 C60 H60 118.3 . . ?
C137 C60 C30 123.4(17) . . ?
C137 C60 H60 118.3 . . ?
C37 C61 C132 121.3(17) . . ?
C37 C61 C178 117.7(18) . . ?
C178 C61 C132 120.8(17) . . ?
C23 C62 C113 121.2(13) . . ?
C56 C62 C23 119.2(16) . . ?
C56 C62 C113 119.5(14) . . ?
C36 C63 C91 120.2(15) . . ?
C55 C63 C36 115.8(15) . . ?
C55 C63 C91 123.8(15) . . ?
C39 C64 C69 123.5(19) . . ?
C39 C64 C252 117(2) . . ?
C69 C64 C252 119(2) . . ?
C31 C65 H65A 108.8 . . ?
C31 C65 H65B 108.8 . . ?
C35 C65 C31 114.0(13) . . ?
C35 C65 H65A 108.8 . . ?
C35 C65 H65B 108.8 . . ?
H65A C65 H65B 107.7 . . ?
C139 O66 Bi11 108.9(9) . . ?
C35 C67 H67 118.1 . . ?
C106 C67 C35 123.8(17) . . ?
C106 C67 H67 118.1 . . ?
C20 C68 H68 117.8 . . ?
C20 C68 C119 124.5(16) . . ?
C119 C68 H68 117.8 . . ?
C267 C69 H69A 108.1 . . ?
C267 C69 H69B 108.1 . . ?
C64 C69 C267 116.6(18) . . ?
C64 C69 H69A 108.1 . . ?
C64 C69 H69B 108.1 . . ?
H69A C69 H69B 107.3 . . ?
C19 C70 C25 124.4(18) . . ?
C19 C70 C86 119.1(19) . . ?
C86 C70 C25 116.3(17) . . ?
C26 C72 C192 118.0(18) . . ?
C88 C72 C26 115.9(18) . . ?
C88 C72 C192 126.0(18) . . ?
O25 C73 C15 117.8(16) . . ?
O25 C73 C58 122.9(16) . . ?
C58 C73 C15 119.0(17) . . ?
C13 C74 H74 118.1 . . ?
C119 C74 C13 123.8(16) . . ?
C119 C74 H74 118.1 . . ?
C29 C75 C83 119.1(17) . . ?
C29 C75 C105 122.2(17) . . ?
C83 C75 C105 118.6(16) . . ?
C50 C76 C89 121.4(15) . . ?
C56 C76 C50 115.9(14) . . ?
C56 C76 C89 122.5(15) . . ?
C267 C77 H77 119.3 . . ?
C267 C77 C87 121(2) . . ?
C87 C77 H77 119.3 . . ?
C45 C78 H78 119.3 . . ?
C45 C78 C81 121.3(18) . . ?
C81 C78 H78 119.3 . . ?
C39 C79 C116 116(2) . . ?
C39 C79 C132 122.4(18) . . ?
C116 C79 C132 121.1(19) . . ?
C58 C80 H80 118.6 . . ?
C92 C80 C58 122.8(19) . . ?
C92 C80 H80 118.6 . . ?
C78 C81 C83 119.0(17) . . ?
C78 C81 C94 120.3(17) . . ?
C83 C81 C94 120.7(16) . . ?
C59 C82 H82 117.4 . . ?
C59 C82 C85 125.2(17) . . ?
C85 C82 H82 117.4 . . ?
C75 C83 H83 120.4 . . ?
C81 C83 C75 119.3(17) . . ?
C81 C83 H83 120.4 . . ?
C116 C84 C147 120(2) . . ?
C252 C84 C116 117(2) . . ?
C252 C84 C147 122(2) . . ?
C47 C85 C82 114.2(16) . . ?
C47 C85 C118 123.0(17) . . ?
C82 C85 C118 122.7(15) . . ?
C70 C86 H86 120.2 . . ?
C87 C86 C70 119.7(19) . . ?
C87 C86 H86 120.2 . . ?
C77 C87 C168 117.7(18) . . ?
C86 C87 C77 117.6(19) . . ?
C86 C87 C168 124.8(19) . . ?
C41 C88 H88 118.0 . . ?
C72 C88 C41 124(2) . . ?
C72 C88 H88 118.0 . . ?
C218 C89 C76 113.5(15) . . ?
C218 C89 C235 105.9(11) . . ?
C233 C89 C76 109.2(16) . . ?
C233 C89 C218 108.9(11) . . ?
C233 C89 C235 108.1(12) . . ?
C235 C89 C76 111.1(15) . . ?
H90A C90 H90B 109.5 . . ?
H90A C90 H90C 109.5 . . ?
H90B C90 H90C 109.5 . . ?
C217 C90 H90A 109.5 . . ?
C217 C90 H90B 109.5 . . ?
C217 C90 H90C 109.5 . . ?
C169 C91 C63 113.9(15) . . ?
C188 C91 C63 111.5(15) . . ?
C188 C91 C169 107.2(11) . . ?
C188 C91 C220 107.4(12) . . ?
C220 C91 C63 109.6(14) . . ?
C220 C91 C169 106.8(11) . . ?
C80 C92 C130 117.4(18) . . ?
C80 C92 C217 119.5(18) . . ?
C130 C92 C217 122.8(17) . . ?
C239 C93 C126 113.1(15) . . ?
C239 C93 C256 105.2(11) . . ?
C240 C93 C126 111.6(16) . . ?
C240 C93 C239 106.5(12) . . ?
C240 C93 C256 108.2(12) . . ?
C256 C93 C126 111.9(17) . . ?
C95 C94 C81 113.0(15) . . ?
C95 C94 C236 107.2(11) . . ?
C204 C94 C81 109.2(16) . . ?
C204 C94 C95 109.6(12) . . ?
C204 C94 C236 108.5(12) . . ?
C236 C94 C81 109.1(16) . . ?
C94 C95 H95A 109.5 . . ?
C94 C95 H95B 109.5 . . ?
C94 C95 H95C 109.5 . . ?
H95A C95 H95B 109.5 . . ?
H95A C95 H95C 109.5 . . ?
H95B C95 H95C 109.5 . . ?
O12 C96 C97 120.6(13) . . ?
O12 C96 C162 119.8(13) . . ?
C162 C96 C97 119.5(14) . . ?
C96 C97 C153 120.0(14) . . ?
C163 C97 C96 119.7(15) . . ?
C163 C97 C153 120.2(14) . . ?
C120 C98 H98 117.7 . . ?
C120 C98 C165 124.6(15) . . ?
C165 C98 H98 117.7 . . ?
C5 C99 C134 122.0(13) . . ?
C157 C99 C5 118.7(14) . . ?
C157 C99 C134 119.3(14) . . ?
C37 C100 C53 124.0(17) . . ?
C37 C100 C114 117.7(18) . . ?
C114 C100 C53 118.2(18) . . ?
C109 C101 C159 122.9(17) . . ?
C117 C101 C109 117.5(18) . . ?
C117 C101 C159 119.4(18) . . ?
C110 C102 H102 117.9 . . ?
C110 C102 C135 124.1(16) . . ?
C135 C102 H102 117.9 . . ?
C3 C103 C104 121.4(15) . . ?
C128 C103 C3 118.7(16) . . ?
C128 C103 C104 119.7(16) . . ?
C58 C104 H10A 108.5 . . ?
C58 C104 H10B 108.5 . . ?
C103 C104 C58 115.2(15) . . ?
C103 C104 H10A 108.5 . . ?
C103 C104 H10B 108.5 . . ?
H10A C104 H10B 107.5 . . ?
C33 C105 C75 117.4(16) . . ?
C33 C105 H10C 107.9 . . ?
C33 C105 H10D 107.9 . . ?
C75 C105 H10C 107.9 . . ?
C75 C105 H10D 107.9 . . ?
H10C C105 H10D 107.2 . . ?
C67 C106 C191 125.7(17) . . ?
C67 C106 C219 116.9(16) . . ?
C219 C106 C191 117.2(16) . . ?
C17 C107 H10E 108.4 . . ?
C17 C107 H10F 108.4 . . ?
C30 C107 C17 115.5(15) . . ?
C30 C107 H10E 108.4 . . ?
C30 C107 H10F 108.4 . . ?
H10E C107 H10F 107.5 . . ?
C4 C108 C144 119.4(16) . . ?
C4 C108 C153 123.7(14) . . ?
C144 C108 C153 116.9(15) . . ?
O34 C109 C101 119.3(16) . . ?
O34 C109 C158 119.7(16) . . ?
C158 C109 C101 121.0(16) . . ?
C102 C110 C136 125.3(15) . . ?
C102 C110 C157 117.0(14) . . ?
C157 C110 C136 117.6(14) . . ?
H11C C111 H11D 107.8 . . ?
C115 C111 H11C 109.0 . . ?
C115 C111 H11D 109.0 . . ?
C135 C111 H11C 109.0 . . ?
C135 C111 H11D 109.0 . . ?
C135 C111 C115 113.0(13) . . ?
C32 C112 H112 118.2 . . ?
C196 C112 C32 123.5(17) . . ?
C196 C112 H112 118.2 . . ?
C13 C113 C62 109.5(14) . . ?
C13 C113 H11E 109.8 . . ?
C13 C113 H11F 109.8 . . ?
C62 C113 H11E 109.8 . . ?
C62 C113 H11F 109.8 . . ?
H11E C113 H11F 108.2 . . ?
C100 C114 H114 118.1 . . ?
C180 C114 C100 123.8(19) . . ?
C180 C114 H114 118.1 . . ?
C23 C115 C111 120.5(13) . . ?
C50 C115 C23 119.6(15) . . ?
C50 C115 C111 119.8(15) . . ?
C79 C116 C84 125(2) . . ?
C79 C116 H116 117.5 . . ?
C84 C116 H116 117.5 . . ?
C101 C117 H117 118.5 . . ?
C101 C117 C182 123.0(19) . . ?
C182 C117 H117 118.5 . . ?
C228 C118 C85 105.7(16) . . ?
C258 C118 C85 114.1(16) . . ?
C258 C118 C228 106.9(12) . . ?
C258 C118 C264 108.5(12) . . ?
C264 C118 C85 113.8(15) . . ?
C264 C118 C228 107.3(12) . . ?
C68 C119 C224 120.1(16) . . ?
C74 C119 C68 116.0(15) . . ?
C74 C119 C224 123.8(16) . . ?
C98 C120 C133 114.6(14) . . ?
C98 C120 C146 125.6(15) . . ?
C133 C120 C146 119.7(15) . . ?
C15 C121 H12A 108.6 . . ?
C15 C121 H12B 108.6 . . ?
C15 C121 C145 114.5(18) . . ?
H12A C121 H12B 107.6 . . ?
C145 C121 H12A 108.6 . . ?
C145 C121 H12B 108.6 . . ?
C45 C122 H12C 108.8 . . ?
C45 C122 H12D 108.8 . . ?
H12C C122 H12D 107.7 . . ?
C173 C122 C45 113.7(15) . . ?
C173 C122 H12C 108.8 . . ?
C173 C122 H12D 108.8 . . ?
O30 C123 C51 119.3(17) . . ?
O30 C123 C145 118.8(17) . . ?
C51 C123 C145 121.7(17) . . ?
C27 C124 C28 123.9(17) . . ?
C27 C124 H124 118.1 . . ?
C28 C124 H124 118.1 . . ?
C129 C125 H125 118.7 . . ?
C129 C125 C196 122.7(17) . . ?
C196 C125 H125 118.7 . . ?
C44 C126 C52 116.5(16) . . ?
C44 C126 C93 123.3(16) . . ?
C52 C126 C93 120.2(16) . . ?
C59 C127 H12E 108.3 . . ?
C59 C127 H12F 108.3 . . ?
H12E C127 H12F 107.4 . . ?
C129 C127 C59 115.9(16) . . ?
C129 C127 H12E 108.3 . . ?
C129 C127 H12F 108.3 . . ?
C103 C128 H128 119.4 . . ?
C103 C128 C183 121.2(17) . . ?
C183 C128 H128 119.4 . . ?
C54 C129 C127 120.9(14) . . ?
C125 C129 C54 117.7(16) . . ?
C125 C129 C127 121.3(16) . . ?
C15 C130 C92 122.5(19) . . ?
C15 C130 H130 118.8 . . ?
C92 C130 H130 118.8 . . ?
C137 C131 H131 118.0 . . ?
C138 C131 H131 118.0 . . ?
C138 C131 C137 124.0(18) . . ?
C61 C132 H13A 109.6 . . ?
C61 C132 H13B 109.6 . . ?
C79 C132 C61 110.3(18) . . ?
C79 C132 H13A 109.6 . . ?
C79 C132 H13B 109.6 . . ?
H13A C132 H13B 108.1 . . ?
C6 C133 C120 124.0(15) . . ?
C6 C133 H133 118.0 . . ?
C120 C133 H133 118.0 . . ?
C99 C134 H13C 109.0 . . ?
C99 C134 H13D 109.0 . . ?
C99 C134 C165 112.9(12) . . ?
H13C C134 H13D 107.8 . . ?
C165 C134 H13C 109.0 . . ?
C165 C134 H13D 109.0 . . ?
C5 C135 C111 122.4(13) . . ?
C102 C135 C5 118.4(15) . . ?
C102 C135 C111 119.1(14) . . ?
C198 C136 C110 111.8(15) . . ?
C198 C136 C250 104.5(11) . . ?
C246 C136 C110 113.0(16) . . ?
C246 C136 C198 108.5(12) . . ?
C246 C136 C250 107.3(11) . . ?
C250 C136 C110 111.3(15) . . ?
C60 C137 C131 116.5(16) . . ?
C60 C137 C186 122.6(16) . . ?
C131 C137 C186 120.9(16) . . ?
C9 C138 C2 120.1(14) . . ?
C131 C138 C2 121.3(16) . . ?
C131 C138 C9 118.4(16) . . ?
C48 C139 C59 121.7(16) . . ?
C48 C139 O66 120.2(15) . . ?
O66 C139 C59 118.0(15) . . ?
C17 C140 H140 119.8 . . ?
C183 C140 C17 120.5(17) . . ?
C183 C140 H140 119.8 . . ?
C145 C141 H141 119.9 . . ?
C145 C141 C184 120(2) . . ?
C184 C141 H141 119.9 . . ?
C166 C142 C167 106.5(11) . . ?
C166 C142 C196 109.3(15) . . ?
C167 C142 C196 114.5(14) . . ?
C187 C142 C166 107.0(11) . . ?
C187 C142 C167 107.8(11) . . ?
C187 C142 C196 111.4(15) . . ?
C18 C143 C190 120.3(17) . . ?
C40 C143 C18 117.7(16) . . ?
C40 C143 C190 121.9(16) . . ?
C28 C144 C108 121.5(17) . . ?
C28 C144 H144 119.3 . . ?
C108 C144 H144 119.3 . . ?
C123 C145 C121 123.9(17) . . ?
C141 C145 C121 118.3(18) . . ?
C141 C145 C123 117.8(19) . . ?
C245 C146 C120 113.3(15) . . ?
C245 C146 C247 106.3(12) . . ?
C245 C146 C249 110.2(12) . . ?
C247 C146 C120 105.9(16) . . ?
C249 C146 C120 115.6(16) . . ?
C249 C146 C247 104.8(11) . . ?
C227 C147 C84 117(2) . . ?
C227 C147 C255 107.6(13) . . ?
C255 C147 C84 116.0(19) . . ?
C262 C147 C84 100(2) . . ?
C262 C147 C227 109.0(13) . . ?
C262 C147 C255 106.7(13) . . ?
C201 C148 C28 116.2(16) . . ?
C201 C148 C203 107.7(12) . . ?
C201 C148 C231 107.1(12) . . ?
C203 C148 C28 112.0(16) . . ?
C231 C148 C28 108.5(16) . . ?
C231 C148 C203 104.6(11) . . ?
C150 C149 C155 121.8(15) . . ?
C163 C149 C150 119.9(15) . . ?
C163 C149 C155 118.2(15) . . ?
C149 C150 H150 119.7 . . ?
C149 C150 C162 120.6(16) . . ?
C162 C150 H150 119.7 . . ?
C152 C151 C177 120.4(14) . . ?
C154 C151 C152 117.6(15) . . ?
C154 C151 C177 121.5(15) . . ?
O44 C152 C151 120.8(14) . . ?
O44 C152 C207 120.0(15) . . ?
C207 C152 C151 119.2(15) . . ?
C97 C153 C108 115.0(14) . . ?
C97 C153 H15A 108.5 . . ?
C97 C153 H15B 108.5 . . ?
C108 C153 H15A 108.5 . . ?
C108 C153 H15B 108.5 . . ?
H15A C153 H15B 107.5 . . ?
C151 C154 H154 117.9 . . ?
C161 C154 C151 124.1(17) . . ?
C161 C154 H154 117.9 . . ?
C202 C155 C149 110.6(14) . . ?
C210 C155 C149 110.8(15) . . ?
C210 C155 C202 107.8(11) . . ?
C210 C155 C211 107.4(11) . . ?
C211 C155 C149 114.2(15) . . ?
C211 C155 C202 105.8(11) . . ?
H15C C156 H15D 107.2 . . ?
C158 C156 H15C 108.0 . . ?
C158 C156 H15D 108.0 . . ?
C158 C156 C207 117.2(15) . . ?
C207 C156 H15C 108.0 . . ?
C207 C156 H15D 108.0 . . ?
C99 C157 C110 122.0(15) . . ?
C99 C157 H157 119.0 . . ?
C110 C157 H157 119.0 . . ?
C109 C158 C156 121.9(16) . . ?
C109 C158 C164 116.4(17) . . ?
C164 C158 C156 121.7(16) . . ?
C51 C159 H15E 108.8 . . ?
C51 C159 H15F 108.8 . . ?
C101 C159 C51 113.6(17) . . ?
C101 C159 H15E 108.8 . . ?
C101 C159 H15F 108.8 . . ?
H15E C159 H15F 107.7 . . ?
C189 C160 C161 111.5(16) . . ?
C212 C160 C161 113.1(15) . . ?
C212 C160 C189 106.5(11) . . ?
C212 C160 C215 108.5(12) . . ?
C215 C160 C161 110.5(15) . . ?
C215 C160 C189 106.3(11) . . ?
C154 C161 C160 119.2(16) . . ?
C208 C161 C154 117.1(16) . . ?
C208 C161 C160 123.6(16) . . ?
C96 C162 C150 119.7(14) . . ?
C96 C162 C177 121.5(14) . . ?
C150 C162 C177 118.6(14) . . ?
C97 C163 H163 119.8 . . ?
C149 C163 C97 120.4(15) . . ?
C149 C163 H163 119.8 . . ?
C158 C164 H164 117.8 . . ?
C182 C164 C158 124.4(19) . . ?
C182 C164 H164 117.8 . . ?
C1 C165 C134 123.9(13) . . ?
C98 C165 C1 117.6(14) . . ?
C98 C165 C134 118.5(14) . . ?
C142 C166 H16A 109.5 . . ?
C142 C166 H16B 109.5 . . ?
C142 C166 H16C 109.5 . . ?
H16A C166 H16B 109.5 . . ?
H16A C166 H16C 109.5 . . ?
H16B C166 H16C 109.5 . . ?
C142 C167 H16D 109.5 . . ?
C142 C167 H16E 109.5 . . ?
C142 C167 H16F 109.5 . . ?
H16D C167 H16E 109.5 . . ?
H16D C167 H16F 109.5 . . ?
H16E C167 H16F 109.5 . . ?
C226 C168 C87 109.7(17) . . ?
C226 C168 C237 107.6(12) . . ?
C237 C168 C87 110.6(18) . . ?
C241 C168 C87 114.4(18) . . ?
C241 C168 C226 108.4(12) . . ?
C241 C168 C237 105.9(12) . . ?
C91 C169 H16G 109.5 . . ?
C91 C169 H16H 109.5 . . ?
C91 C169 H16I 109.5 . . ?
H16G C169 H16H 109.5 . . ?
H16G C169 H16I 109.5 . . ?
H16H C169 H16I 109.5 . . ?
C185 C170 C183 120.4(16) . . ?
C185 C170 C216 110.0(12) . . ?
C185 C170 C266 106.1(12) . . ?
C216 C170 C183 116.4(16) . . ?
C216 C170 C266 106.4(12) . . ?
C266 C170 C183 94.9(17) . . ?
C172 C171 C176 120.0 . . ?
C172 C171 C200 120.3(9) . . ?
C176 C171 C200 118.8(9) . . ?
O32 C172 C171 119.2(9) . . ?
O32 C172 C173 120.2(9) . . ?
C173 C172 C171 120.0 . . ?
C172 C173 C122 121.1(10) . . ?
C172 C173 C174 120.0 . . ?
C174 C173 C122 118.4(10) . . ?
C173 C174 H174 120.0 . . ?
C173 C174 C175 120.0 . . ?
C175 C174 H174 120.0 . . ?
C174 C175 C176 120.0 . . ?
C174 C175 C214 117.2(10) . . ?
C176 C175 C214 122.8(10) . . ?
C171 C176 H176 120.0 . . ?
C175 C176 C171 120.0 . . ?
C175 C176 H176 120.0 . . ?
C151 C177 C162 115.1(14) . . ?
C151 C177 H17A 108.5 . . ?
C151 C177 H17B 108.5 . . ?
C162 C177 H17A 108.5 . . ?
C162 C177 H17B 108.5 . . ?
H17A C177 H17B 107.5 . . ?
C61 C178 H178 118.1 . . ?
C180 C178 C61 123.9(19) . . ?
C180 C178 H178 118.1 . . ?
H17C C179 H17D 109.5 . . ?
H17C C179 H17E 109.5 . . ?
H17D C179 H17E 109.5 . . ?
C190 C179 H17C 109.5 . . ?
C190 C179 H17D 109.5 . . ?
C190 C179 H17E 109.5 . . ?
C114 C180 C178 115.8(18) . . ?
C114 C180 C194 122.9(18) . . ?
C178 C180 C194 121.1(18) . . ?
H18A C181 H18B 109.5 . . ?
H18A C181 H18C 109.5 . . ?
H18B C181 H18C 109.5 . . ?
C191 C181 H18A 109.5 . . ?
C191 C181 H18B 109.5 . . ?
C191 C181 H18C 109.5 . . ?
C117 C182 C213 121.4(17) . . ?
C164 C182 C117 117.3(18) . . ?
C164 C182 C213 120.9(17) . . ?
C128 C183 C170 120.8(16) . . ?
C140 C183 C128 118.1(16) . . ?
C140 C183 C170 121.1(16) . . ?
C141 C184 C197 119.1(18) . . ?
C193 C184 C141 118.8(19) . . ?
C193 C184 C197 122(2) . . ?
C170 C185 H18D 109.5 . . ?
C170 C185 H18E 109.5 . . ?
C170 C185 H18F 109.5 . . ?
H18D C185 H18E 109.5 . . ?
H18D C185 H18F 109.5 . . ?
H18E C185 H18F 109.5 . . ?
C199 C186 C137 113.0(16) . . ?
C199 C186 C222 106.1(11) . . ?
C199 C186 C232 109.0(12) . . ?
C222 C186 C137 109.1(16) . . ?
C232 C186 C137 113.3(16) . . ?
C232 C186 C222 105.9(12) . . ?
C142 C187 H18G 109.5 . . ?
C142 C187 H18H 109.5 . . ?
C142 C187 H18I 109.5 . . ?
H18G C187 H18H 109.5 . . ?
H18G C187 H18I 109.5 . . ?
H18H C187 H18I 109.5 . . ?
C91 C188 H18J 109.5 . . ?
C91 C188 H18K 109.5 . . ?
C91 C188 H18L 109.5 . . ?
H18J C188 H18K 109.5 . . ?
H18J C188 H18L 109.5 . . ?
H18K C188 H18L 109.5 . . ?
C160 C189 H18M 109.5 . . ?
C160 C189 H18N 109.5 . . ?
C160 C189 H18O 109.5 . . ?
H18M C189 H18N 109.5 . . ?
H18M C189 H18O 109.5 . . ?
H18N C189 H18O 109.5 . . ?
C179 C190 C143 113.9(15) . . ?
C179 C190 C195 106.7(11) . . ?
C195 C190 C143 110.7(15) . . ?
C206 C190 C143 110.5(14) . . ?
C206 C190 C179 108.1(11) . . ?
C206 C190 C195 106.6(12) . . ?
C181 C191 C106 112.6(15) . . ?
C181 C191 C248 107.0(12) . . ?
C230 C191 C106 112.8(16) . . ?
C230 C191 C181 107.3(11) . . ?
C230 C191 C248 107.1(12) . . ?
C248 C191 C106 109.7(15) . . ?
C205 C192 C72 111.9(18) . . ?
C205 C192 C225 107.1(12) . . ?
C205 C192 C251 107.2(12) . . ?
C225 C192 C72 113.2(17) . . ?
C251 C192 C72 111.9(18) . . ?
C251 C192 C225 105.1(12) . . ?
C51 C193 H193 118.3 . . ?
C184 C193 C51 123(2) . . ?
C184 C193 H193 118.3 . . ?
C234 C194 C180 103.7(18) . . ?
C234 C194 C243 107.9(12) . . ?
C243 C194 C180 113.6(18) . . ?
C259 C194 C180 115.6(18) . . ?
C259 C194 C234 108.0(12) . . ?
C259 C194 C243 107.7(12) . . ?
C190 C195 H19A 109.5 . . ?
C190 C195 H19B 109.5 . . ?
C190 C195 H19C 109.5 . . ?
H19A C195 H19B 109.5 . . ?
H19A C195 H19C 109.5 . . ?
H19B C195 H19C 109.5 . . ?
C112 C196 C125 116.1(15) . . ?
C112 C196 C142 123.8(16) . . ?
C125 C196 C142 119.8(16) . . ?
C257 C197 C184 105.8(18) . . ?
C261 C197 C184 118.3(18) . . ?
C261 C197 C257 107.1(12) . . ?
C265 C197 C184 111.2(18) . . ?
C265 C197 C257 106.4(12) . . ?
C265 C197 C261 107.4(12) . . ?
C136 C198 H19D 109.5 . . ?
C136 C198 H19E 109.5 . . ?
C136 C198 H19F 109.5 . . ?
H19D C198 H19E 109.5 . . ?
H19D C198 H19F 109.5 . . ?
H19E C198 H19F 109.5 . . ?
C186 C199 H19G 109.5 . . ?
C186 C199 H19H 109.5 . . ?
C186 C199 H19I 109.5 . . ?
H19G C199 H19H 109.5 . . ?
H19G C199 H19I 109.5 . . ?
H19H C199 H19I 109.5 . . ?
C32 C200 H20A 109.4 . . ?
C32 C200 H20B 109.4 . . ?
C171 C200 C32 111.2(15) . . ?
C171 C200 H20A 109.4 . . ?
C171 C200 H20B 109.4 . . ?
H20A C200 H20B 108.0 . . ?
C148 C201 H20C 109.5 . . ?
C148 C201 H20D 109.5 . . ?
C148 C201 H20E 109.5 . . ?
H20C C201 H20D 109.5 . . ?
H20C C201 H20E 109.5 . . ?
H20D C201 H20E 109.5 . . ?
C155 C202 H20F 109.5 . . ?
C155 C202 H20G 109.5 . . ?
C155 C202 H20H 109.5 . . ?
H20F C202 H20G 109.5 . . ?
H20F C202 H20H 109.5 . . ?
H20G C202 H20H 109.5 . . ?
C148 C203 H20I 109.5 . . ?
C148 C203 H20J 109.5 . . ?
C148 C203 H20K 109.5 . . ?
H20I C203 H20J 109.5 . . ?
H20I C203 H20K 109.5 . . ?
H20J C203 H20K 109.5 . . ?
C94 C204 H20L 109.5 . . ?
C94 C204 H20M 109.5 . . ?
C94 C204 H20N 109.5 . . ?
H20L C204 H20M 109.5 . . ?
H20L C204 H20N 109.5 . . ?
H20M C204 H20N 109.5 . . ?
C192 C205 H20O 109.5 . . ?
C192 C205 H20P 109.5 . . ?
C192 C205 H20Q 109.5 . . ?
H20O C205 H20P 109.5 . . ?
H20O C205 H20Q 109.5 . . ?
H20P C205 H20Q 109.5 . . ?
C190 C206 H20R 109.5 . . ?
C190 C206 H20S 109.5 . . ?
C190 C206 H20T 109.5 . . ?
H20R C206 H20S 109.5 . . ?
H20R C206 H20T 109.5 . . ?
H20S C206 H20T 109.5 . . ?
C152 C207 C156 120.2(15) . . ?
C152 C207 C208 118.5(16) . . ?
C208 C207 C156 121.2(15) . . ?
C161 C208 C207 123.3(17) . . ?
C161 C208 H208 118.4 . . ?
C207 C208 H208 118.4 . . ?
H20U C209 H20V 109.5 . . ?
H20U C209 H20W 109.5 . . ?
H20V C209 H20W 109.5 . . ?
C224 C209 H20U 109.5 . . ?
C224 C209 H20V 109.5 . . ?
C224 C209 H20W 109.5 . . ?
C155 C210 H21A 109.5 . . ?
C155 C210 H21B 109.5 . . ?
C155 C210 H21C 109.5 . . ?
H21A C210 H21B 109.5 . . ?
H21A C210 H21C 109.5 . . ?
H21B C210 H21C 109.5 . . ?
C155 C211 H21D 109.5 . . ?
C155 C211 H21E 109.5 . . ?
C155 C211 H21F 109.5 . . ?
H21D C211 H21E 109.5 . . ?
H21D C211 H21F 109.5 . . ?
H21E C211 H21F 109.5 . . ?
C160 C212 H21G 109.5 . . ?
C160 C212 H21H 109.5 . . ?
C160 C212 H21I 109.5 . . ?
H21G C212 H21H 109.5 . . ?
H21G C212 H21I 109.5 . . ?
H21H C212 H21I 109.5 . . ?
C221 C213 C182 112.7(17) . . ?
C221 C213 C238 105.8(12) . . ?
C229 C213 C182 113.3(17) . . ?
C229 C213 C221 108.6(12) . . ?
C229 C213 C238 105.7(12) . . ?
C238 C213 C182 110.3(17) . . ?
C223 C214 C175 111.9(15) . . ?
C242 C214 C175 112.3(15) . . ?
C242 C214 C223 108.7(12) . . ?
C242 C214 C253 108.3(12) . . ?
C253 C214 C175 108.2(15) . . ?
C253 C214 C223 107.2(12) . . ?
C160 C215 H21J 109.5 . . ?
C160 C215 H21K 109.5 . . ?
C160 C215 H21L 109.5 . . ?
H21J C215 H21K 109.5 . . ?
H21J C215 H21L 109.5 . . ?
H21K C215 H21L 109.5 . . ?
C170 C216 H21M 109.5 . . ?
C170 C216 H21N 109.5 . . ?
C170 C216 H21O 109.5 . . ?
H21M C216 H21N 109.5 . . ?
H21M C216 H21O 109.5 . . ?
H21N C216 H21O 109.5 . . ?
C90 C217 C92 114.7(16) . . ?
C90 C217 C260 107.6(12) . . ?
C90 C217 C263 110.2(12) . . ?
C260 C217 C92 111.9(17) . . ?
C263 C217 C92 106.9(16) . . ?
C263 C217 C260 105.0(12) . . ?
C89 C218 H21P 109.5 . . ?
C89 C218 H21Q 109.5 . . ?
C89 C218 H21R 109.5 . . ?
H21P C218 H21Q 109.5 . . ?
H21P C218 H21R 109.5 . . ?
H21Q C218 H21R 109.5 . . ?
C12 C219 H219 118.6 . . ?
C106 C219 C12 122.7(16) . . ?
C106 C219 H219 118.6 . . ?
C91 C220 H22A 109.5 . . ?
C91 C220 H22B 109.5 . . ?
C91 C220 H22C 109.5 . . ?
H22A C220 H22B 109.5 . . ?
H22A C220 H22C 109.5 . . ?
H22B C220 H22C 109.5 . . ?
C213 C221 H22D 109.5 . . ?
C213 C221 H22E 109.5 . . ?
C213 C221 H22F 109.5 . . ?
H22D C221 H22E 109.5 . . ?
H22D C221 H22F 109.5 . . ?
H22E C221 H22F 109.5 . . ?
C186 C222 H22G 109.5 . . ?
C186 C222 H22H 109.5 . . ?
C186 C222 H22I 109.5 . . ?
H22G C222 H22H 109.5 . . ?
H22G C222 H22I 109.5 . . ?
H22H C222 H22I 109.5 . . ?
C214 C223 H22J 109.5 . . ?
C214 C223 H22K 109.5 . . ?
C214 C223 H22L 109.5 . . ?
H22J C223 H22K 109.5 . . ?
H22J C223 H22L 109.5 . . ?
H22K C223 H22L 109.5 . . ?
C209 C224 C119 116.3(15) . . ?
C209 C224 C244 108.6(11) . . ?
C209 C224 C254 106.1(11) . . ?
C244 C224 C119 114.2(15) . . ?
C244 C224 C254 106.2(11) . . ?
C254 C224 C119 104.6(16) . . ?
C192 C225 H22M 109.5 . . ?
C192 C225 H22N 109.5 . . ?
C192 C225 H22O 109.5 . . ?
H22M C225 H22N 109.5 . . ?
H22M C225 H22O 109.5 . . ?
H22N C225 H22O 109.5 . . ?
C168 C226 H22P 109.5 . . ?
C168 C226 H22Q 109.5 . . ?
C168 C226 H22R 109.5 . . ?
H22P C226 H22Q 109.5 . . ?
H22P C226 H22R 109.5 . . ?
H22Q C226 H22R 109.5 . . ?
C147 C227 H22S 109.5 . . ?
C147 C227 H22T 109.5 . . ?
C147 C227 H22U 109.5 . . ?
H22S C227 H22T 109.5 . . ?
H22S C227 H22U 109.5 . . ?
H22T C227 H22U 109.5 . . ?
C118 C228 H22V 109.5 . . ?
C118 C228 H22W 109.5 . . ?
C118 C228 H22X 109.5 . . ?
H22V C228 H22W 109.5 . . ?
H22V C228 H22X 109.5 . . ?
H22W C228 H22X 109.5 . . ?
C213 C229 H22Y 109.5 . . ?
C213 C229 H 109.5 . . ?
C213 C229 HA 109.5 . . ?
H22Y C229 H 109.5 . . ?
H22Y C229 HA 109.5 . . ?
H C229 HA 109.5 . . ?
C191 C230 H23A 109.5 . . ?
C191 C230 H23B 109.5 . . ?
C191 C230 H23C 109.5 . . ?
H23A C230 H23B 109.5 . . ?
H23A C230 H23C 109.5 . . ?
H23B C230 H23C 109.5 . . ?
C148 C231 H23D 109.5 . . ?
C148 C231 H23E 109.5 . . ?
C148 C231 H23F 109.5 . . ?
H23D C231 H23E 109.5 . . ?
H23D C231 H23F 109.5 . . ?
H23E C231 H23F 109.5 . . ?
C186 C232 H23G 109.5 . . ?
C186 C232 H23H 109.5 . . ?
C186 C232 H23I 109.5 . . ?
H23G C232 H23H 109.5 . . ?
H23G C232 H23I 109.5 . . ?
H23H C232 H23I 109.5 . . ?
C89 C233 H23J 109.5 . . ?
C89 C233 H23K 109.5 . . ?
C89 C233 H23L 109.5 . . ?
H23J C233 H23K 109.5 . . ?
H23J C233 H23L 109.5 . . ?
H23K C233 H23L 109.5 . . ?
C194 C234 H23M 109.5 . . ?
C194 C234 H23N 109.5 . . ?
C194 C234 H23O 109.5 . . ?
H23M C234 H23N 109.5 . . ?
H23M C234 H23O 109.5 . . ?
H23N C234 H23O 109.5 . . ?
C89 C235 H23P 109.5 . . ?
C89 C235 H23Q 109.5 . . ?
C89 C235 H23R 109.5 . . ?
H23P C235 H23Q 109.5 . . ?
H23P C235 H23R 109.5 . . ?
H23Q C235 H23R 109.5 . . ?
C94 C236 H23S 109.5 . . ?
C94 C236 H23T 109.5 . . ?
C94 C236 H23U 109.5 . . ?
H23S C236 H23T 109.5 . . ?
H23S C236 H23U 109.5 . . ?
H23T C236 H23U 109.5 . . ?
C168 C237 H23V 109.5 . . ?
C168 C237 H23W 109.5 . . ?
C168 C237 H23X 109.5 . . ?
H23V C237 H23W 109.5 . . ?
H23V C237 H23X 109.5 . . ?
H23W C237 H23X 109.5 . . ?
C213 C238 H23Y 109.5 . . ?
C213 C238 HB 109.5 . . ?
C213 C238 HC 109.5 . . ?
H23Y C238 HB 109.5 . . ?
H23Y C238 HC 109.5 . . ?
HB C238 HC 109.5 . . ?
C93 C239 H23Z 109.5 . . ?
C93 C239 HD 109.5 . . ?
C93 C239 HE 109.5 . . ?
H23Z C239 HD 109.5 . . ?
H23Z C239 HE 109.5 . . ?
HD C239 HE 109.5 . . ?
C93 C240 H24A 109.5 . . ?
C93 C240 H24B 109.5 . . ?
C93 C240 H24C 109.5 . . ?
H24A C240 H24B 109.5 . . ?
H24A C240 H24C 109.5 . . ?
H24B C240 H24C 109.5 . . ?
C168 C241 H24D 109.5 . . ?
C168 C241 H24E 109.5 . . ?
C168 C241 H24F 109.5 . . ?
H24D C241 H24E 109.5 . . ?
H24D C241 H24F 109.5 . . ?
H24E C241 H24F 109.5 . . ?
C214 C242 H24G 109.5 . . ?
C214 C242 H24H 109.5 . . ?
C214 C242 H24I 109.5 . . ?
H24G C242 H24H 109.5 . . ?
H24G C242 H24I 109.5 . . ?
H24H C242 H24I 109.5 . . ?
C194 C243 H24J 109.5 . . ?
C194 C243 H24K 109.5 . . ?
C194 C243 H24L 109.5 . . ?
H24J C243 H24K 109.5 . . ?
H24J C243 H24L 109.5 . . ?
H24K C243 H24L 109.5 . . ?
C224 C244 H24M 109.5 . . ?
C224 C244 H24N 109.5 . . ?
C224 C244 H24O 109.5 . . ?
H24M C244 H24N 109.5 . . ?
H24M C244 H24O 109.5 . . ?
H24N C244 H24O 109.5 . . ?
C146 C245 H24P 109.5 . . ?
C146 C245 H24Q 109.5 . . ?
C146 C245 H24R 109.5 . . ?
H24P C245 H24Q 109.5 . . ?
H24P C245 H24R 109.5 . . ?
H24Q C245 H24R 109.5 . . ?
C136 C246 H24S 109.5 . . ?
C136 C246 H24T 109.5 . . ?
C136 C246 H24U 109.5 . . ?
H24S C246 H24T 109.5 . . ?
H24S C246 H24U 109.5 . . ?
H24T C246 H24U 109.5 . . ?
C146 C247 H24V 109.5 . . ?
C146 C247 H24W 109.5 . . ?
C146 C247 H24X 109.5 . . ?
H24V C247 H24W 109.5 . . ?
H24V C247 H24X 109.5 . . ?
H24W C247 H24X 109.5 . . ?
C191 C248 H24Y 109.5 . . ?
C191 C248 HF 109.5 . . ?
C191 C248 HG 109.5 . . ?
H24Y C248 HF 109.5 . . ?
H24Y C248 HG 109.5 . . ?
HF C248 HG 109.5 . . ?
C146 C249 H24Z 109.5 . . ?
C146 C249 HH 109.5 . . ?
C146 C249 HI 109.5 . . ?
H24Z C249 HH 109.5 . . ?
H24Z C249 HI 109.5 . . ?
HH C249 HI 109.5 . . ?
C136 C250 H25C 109.5 . . ?
C136 C250 H25D 109.5 . . ?
C136 C250 H25E 109.5 . . ?
H25C C250 H25D 109.5 . . ?
H25C C250 H25E 109.5 . . ?
H25D C250 H25E 109.5 . . ?
C192 C251 H25F 109.5 . . ?
C192 C251 H25G 109.5 . . ?
C192 C251 H25H 109.5 . . ?
H25F C251 H25G 109.5 . . ?
H25F C251 H25H 109.5 . . ?
H25G C251 H25H 109.5 . . ?
C64 C252 H252 118.5 . . ?
C84 C252 C64 123(2) . . ?
C84 C252 H252 118.5 . . ?
C214 C253 H25I 109.5 . . ?
C214 C253 H25J 109.5 . . ?
C214 C253 H25K 109.5 . . ?
H25I C253 H25J 109.5 . . ?
H25I C253 H25K 109.5 . . ?
H25J C253 H25K 109.5 . . ?
C224 C254 H25L 109.5 . . ?
C224 C254 H25M 109.5 . . ?
C224 C254 H25N 109.5 . . ?
H25L C254 H25M 109.5 . . ?
H25L C254 H25N 109.5 . . ?
H25M C254 H25N 109.5 . . ?
C147 C255 H25O 109.5 . . ?
C147 C255 H25P 109.5 . . ?
C147 C255 H25Q 109.5 . . ?
H25O C255 H25P 109.5 . . ?
H25O C255 H25Q 109.5 . . ?
H25P C255 H25Q 109.5 . . ?
C93 C256 H25R 109.5 . . ?
C93 C256 H25S 109.5 . . ?
C93 C256 H25T 109.5 . . ?
H25R C256 H25S 109.5 . . ?
H25R C256 H25T 109.5 . . ?
H25S C256 H25T 109.5 . . ?
C197 C257 H25U 109.5 . . ?
C197 C257 H25V 109.5 . . ?
C197 C257 H25W 109.5 . . ?
H25U C257 H25V 109.5 . . ?
H25U C257 H25W 109.5 . . ?
H25V C257 H25W 109.5 . . ?
C118 C258 H25X 109.5 . . ?
C118 C258 H25Y 109.5 . . ?
C118 C258 HJ 109.5 . . ?
H25X C258 H25Y 109.5 . . ?
H25X C258 HJ 109.5 . . ?
H25Y C258 HJ 109.5 . . ?
C194 C259 H25Z 109.5 . . ?
C194 C259 HK 109.5 . . ?
C194 C259 HL 109.5 . . ?
H25Z C259 HK 109.5 . . ?
H25Z C259 HL 109.5 . . ?
HK C259 HL 109.5 . . ?
C217 C260 H26A 109.5 . . ?
C217 C260 H26B 109.5 . . ?
C217 C260 H26C 109.5 . . ?
H26A C260 H26B 109.5 . . ?
H26A C260 H26C 109.5 . . ?
H26B C260 H26C 109.5 . . ?
C197 C261 H26D 109.5 . . ?
C197 C261 H26E 109.5 . . ?
C197 C261 H26F 109.5 . . ?
H26D C261 H26E 109.5 . . ?
H26D C261 H26F 109.5 . . ?
H26E C261 H26F 109.5 . . ?
C147 C262 H26G 109.5 . . ?
C147 C262 H26H 109.5 . . ?
C147 C262 H26I 109.5 . . ?
H26G C262 H26H 109.5 . . ?
H26G C262 H26I 109.5 . . ?
H26H C262 H26I 109.5 . . ?
C217 C263 H26J 109.5 . . ?
C217 C263 H26K 109.5 . . ?
C217 C263 H26L 109.5 . . ?
H26J C263 H26K 109.5 . . ?
H26J C263 H26L 109.5 . . ?
H26K C263 H26L 109.5 . . ?
C118 C264 H26M 109.5 . . ?
C118 C264 H26N 109.5 . . ?
C118 C264 H26O 109.5 . . ?
H26M C264 H26N 109.5 . . ?
H26M C264 H26O 109.5 . . ?
H26N C264 H26O 109.5 . . ?
C197 C265 H26P 109.5 . . ?
C197 C265 H26Q 109.5 . . ?
C197 C265 H26R 109.5 . . ?
H26P C265 H26Q 109.5 . . ?
H26P C265 H26R 109.5 . . ?
H26Q C265 H26R 109.5 . . ?
C170 C266 H26S 109.5 . . ?
C170 C266 H26T 109.5 . . ?
C170 C266 H26U 109.5 . . ?
H26S C266 H26T 109.5 . . ?
H26S C266 H26U 109.5 . . ?
H26T C266 H26U 109.5 . . ?

loop_
_geom_bond_atom_site_label_1
_geom_bond_atom_site_label_2
_geom_bond_distance
_geom_bond_site_symmetry_2
_geom_bond_publ_flag
Bi1 Bi6 3.6682(7) . ?
Bi1 Bi7 3.6021(7) . ?
Bi1 O1 2.149(8) . ?
Bi1 O12 2.653(9) . ?
Bi1 O22 2.249(9) . ?
Bi1 O39 2.479(8) . ?
Bi1 O43 2.050(8) . ?
Bi2 Bi9 3.6841(7) . ?
Bi2 Bi10 3.6629(8) . ?
Bi2 O2 2.129(8) . ?
Bi2 O15 2.350(9) . ?
Bi2 O16 2.279(9) . ?
Bi2 O24 2.354(9) . ?
Bi2 O39 2.425(9) . ?
Bi3 Bi4 3.6470(7) . ?
Bi3 O3 2.108(8) . ?
Bi3 O12 2.284(9) . ?
Bi3 O13 2.341(8) . ?
Bi3 O34 2.463(10) . ?
Bi3 O44 2.207(9) . ?
Bi4 Bi6 3.6308(7) . ?
Bi4 Bi12 3.6412(8) . ?
Bi4 O3 2.209(8) . ?
Bi4 O10 2.209(8) . ?
Bi4 O13 2.434(8) . ?
Bi4 O14 2.409(9) . ?
Bi4 O41 2.440(9) . ?
Bi4 O43 2.433(8) . ?
Bi5 Bi15 3.5990(8) . ?
Bi5 O8 2.141(9) . ?
Bi5 O9 2.621(8) . ?
Bi5 O24 2.565(9) . ?
Bi5 O27 2.230(9) . ?
Bi5 O41 2.089(8) . ?
Bi6 Bi7 3.6133(8) . ?
Bi6 Bi8 3.6529(7) . ?
Bi6 Bi15 3.6356(7) . ?
Bi6 Bi17 3.6120(8) . ?
Bi6 Bi18 3.5608(9) . ?
Bi6 O4 2.292(8) . ?
Bi6 O5 2.361(8) . ?
Bi6 O41 2.322(8) . ?
Bi6 O43 2.299(8) . ?
Bi6 O45 2.316(8) . ?
Bi7 Bi9 3.5778(7) . ?
Bi7 O1 2.156(7) . ?
Bi7 O4 2.078(8) . ?
Bi7 O19 2.285(9) . ?
Bi7 O22 2.385(10) . ?
Bi8 O4 2.466(8) . ?
Bi8 O5 2.433(8) . ?
Bi8 O7 2.410(8) . ?
Bi8 O20 2.374(9) . ?
Bi8 O33 2.421(10) . ?
Bi8 O38 2.398(9) . ?
Bi8 O42 2.393(9) . ?
Bi9 Bi10 3.6771(8) . ?
Bi9 Bi13 3.6625(7) . ?
Bi9 O1 2.427(8) . ?
Bi9 O2 2.252(8) . ?
Bi9 O6 2.278(8) . ?
Bi9 O15 2.523(8) . ?
Bi9 O19 2.278(9) . ?
Bi9 O29 2.480(9) . ?
Bi10 Bi15 3.5395(8) . ?
Bi10 O2 2.230(8) . ?
Bi10 O6 2.292(9) . ?
Bi10 O8 2.402(9) . ?
Bi10 O16 2.570(9) . ?
Bi10 O23 2.550(9) . ?
Bi10 O28 2.256(8) . ?
Bi11 O7 2.122(8) . ?
Bi11 O20 2.398(9) . ?
Bi11 O31 2.410(10) . ?
Bi11 O37 2.226(9) . ?
Bi11 O66 2.160(10) . ?
Bi12 O9 2.246(9) . ?
Bi12 O10 2.116(8) . ?
Bi12 O14 2.398(9) . ?
Bi12 O25 2.185(10) . ?
Bi12 O30 2.429(10) . ?
Bi13 O6 2.480(8) . ?
Bi13 O19 2.111(10) . ?
Bi13 O28 2.158(9) . ?
Bi13 O33 2.274(9) . ?
Bi14 O26 2.194(10) . ?
Bi14 O32 2.476(10) . ?
Bi14 O38 2.401(12) . ?
Bi14 O40 2.200(9) . ?
Bi14 O42 2.102(8) . ?
Bi15 O5 2.084(8) . ?
Bi15 O8 2.144(9) . ?
Bi15 O27 2.449(10) . ?
Bi15 O28 2.225(9) . ?
Bi16 O6 2.102(8) . ?
Bi16 O17 2.212(10) . ?
Bi16 O18 2.187(9) . ?
Bi16 O23 2.392(10) . ?
Bi16 O29 2.352(10) . ?
Bi17 Bi19 3.6169(9) . ?
Bi17 O3 2.600(8) . ?
Bi17 O4 2.697(8) . ?
Bi17 O7 2.347(8) . ?
Bi17 O11 2.255(8) . ?
Bi17 O43 2.750(8) . ?
Bi17 O45 2.164(7) . ?
Bi18 O5 2.540(9) . ?
Bi18 O10 2.581(9) . ?
Bi18 O21 2.426(8) . ?
Bi18 O41 2.654(8) . ?
Bi18 O42 2.419(8) . ?
Bi18 O45 2.151(7) . ?
Bi19 Bi20 3.5619(10) . ?
Bi19 O7 2.368(9) . ?
Bi19 O11 2.242(11) . ?
Bi19 O21 2.239(10) . ?
Bi19 O31 2.241(10) . ?
Bi19 O32 2.230(9) . ?
Bi19 O35 2.211(14) . ?
Bi19 O42 2.380(9) . ?
Bi20 O3 2.402(8) . ?
Bi20 O10 2.386(8) . ?
Bi20 O11 2.186(9) . ?
Bi20 O21 2.172(10) . ?
Bi20 O30 2.243(12) . ?
Bi20 O34 2.268(10) . ?
Bi20 O36 2.148(13) . ?
O9 C3 1.356(18) . ?
O12 C96 1.375(17) . ?
O13 C4 1.375(17) . ?
O14 C9 1.350(17) . ?
O15 C42 1.389(17) . ?
O16 C23 1.348(16) . ?
O17 C14 1.359(18) . ?
O18 C10 1.365(18) . ?
O20 C39 1.37(2) . ?
O23 C8 1.361(18) . ?
O24 C5 1.377(16) . ?
O25 C73 1.35(2) . ?
O26 C29 1.40(2) . ?
O29 C22 1.328(19) . ?
O30 C123 1.36(2) . ?
O31 C54 1.395(18) . ?
O32 C172 1.379(11) . ?
O34 C109 1.342(19) . ?
O35 N71 1.34(2) . ?
O36 N71 1.17(2) . ?
O37 C19 1.39(2) . ?
O38 C37 1.35(2) . ?
O39 C1 1.393(16) . ?
O40 C24 1.380(19) . ?
O44 C152 1.345(18) . ?
O46 N71 1.486(10) . ?
C1 C6 1.37(2) . ?
C1 C165 1.41(2) . ?
C2 H2A 0.9700 . ?
C2 H2B 0.9700 . ?
C2 C27 1.48(2) . ?
C2 C138 1.49(2) . ?
C3 C17 1.34(2) . ?
C3 C103 1.43(2) . ?
C4 C27 1.41(2) . ?
C4 C108 1.35(2) . ?
C5 C99 1.41(2) . ?
C5 C135 1.42(2) . ?
C6 C34 1.52(2) . ?
C6 C133 1.38(2) . ?
C7 C11 1.47(2) . ?
C7 C14 1.41(2) . ?
C7 C44 1.42(2) . ?
C8 C13 1.40(2) . ?
C8 C20 1.41(2) . ?
C9 C30 1.42(2) . ?
C9 C138 1.42(2) . ?
C10 C16 1.40(2) . ?
C10 C31 1.40(2) . ?
C11 H11A 0.9700 . ?
C11 H11B 0.9700 . ?
C11 C16 1.54(2) . ?
C12 C22 1.42(2) . ?
C12 C38 1.44(2) . ?
C12 C219 1.43(2) . ?
C13 C74 1.39(2) . ?
C13 C113 1.51(2) . ?
C14 C43 1.41(2) . ?
C15 C73 1.45(2) . ?
C15 C121 1.50(3) . ?
C15 C130 1.38(3) . ?
C16 C40 1.40(2) . ?
C17 C107 1.55(2) . ?
C17 C140 1.40(2) . ?
C18 H18 0.9300 . ?
C18 C31 1.36(2) . ?
C18 C143 1.43(2) . ?
C19 C267 1.37(3) . ?
C19 C70 1.36(3) . ?
C20 C57 1.54(2) . ?
C20 C68 1.37(2) . ?
C21 C34 1.49(2) . ?
C21 C36 1.38(2) . ?
C21 C42 1.40(2) . ?
C22 C35 1.43(2) . ?
C23 C62 1.40(2) . ?
C23 C115 1.43(2) . ?
C24 C33 1.44(3) . ?
C24 C41 1.39(3) . ?
C25 H25A 0.9700 . ?
C25 H25B 0.9700 . ?
C25 C48 1.54(2) . ?
C25 C70 1.52(3) . ?
C26 H26 0.9300 . ?
C26 C33 1.38(2) . ?
C26 C72 1.44(3) . ?
C27 C124 1.38(2) . ?
C28 C124 1.41(2) . ?
C28 C144 1.41(3) . ?
C28 C148 1.50(2) . ?
C29 C45 1.39(2) . ?
C29 C75 1.34(2) . ?
C30 C60 1.44(2) . ?
C30 C107 1.43(2) . ?
C31 C65 1.56(2) . ?
C32 C54 1.38(2) . ?
C32 C112 1.39(2) . ?
C32 C200 1.55(2) . ?
C33 C105 1.50(3) . ?
C34 H34A 0.9700 . ?
C34 H34B 0.9700 . ?
C35 C65 1.54(2) . ?
C35 C67 1.39(2) . ?
C36 H36 0.9300 . ?
C36 C63 1.42(2) . ?
C37 C61 1.39(3) . ?
C37 C100 1.40(3) . ?
C38 H38A 0.9700 . ?
C38 H38B 0.9700 . ?
C38 C49 1.52(2) . ?
C39 C64 1.42(3) . ?
C39 C79 1.40(3) . ?
C40 H40 0.9300 . ?
C40 C143 1.34(3) . ?
C41 C53 1.53(3) . ?
C41 C88 1.40(3) . ?
C42 C49 1.38(2) . ?
C43 C52 1.33(2) . ?
C43 C57 1.52(2) . ?
C44 H44 0.9300 . ?
C44 C126 1.39(2) . ?
C45 C78 1.36(2) . ?
C45 C122 1.55(2) . ?
C267 C69 1.53(3) . ?
C267 C77 1.34(3) . ?
C47 H47 0.9300 . ?
C47 C48 1.40(2) . ?
C47 C85 1.37(2) . ?
C48 C139 1.33(2) . ?
C49 C55 1.42(2) . ?
C50 H50 0.9300 . ?
C50 C76 1.42(2) . ?
C50 C115 1.39(2) . ?
C51 C123 1.39(3) . ?
C51 C159 1.51(3) . ?
C51 C193 1.39(3) . ?
C52 H52 0.9300 . ?
C52 C126 1.42(2) . ?
C53 H53A 0.9700 . ?
C53 H53B 0.9700 . ?
C53 C100 1.47(3) . ?
C54 C129 1.40(2) . ?
C55 H55 0.9300 . ?
C55 C63 1.35(2) . ?
C56 H56 0.9300 . ?
C56 C62 1.39(2) . ?
C56 C76 1.37(2) . ?
C57 H57A 0.9700 . ?
C57 H57B 0.9700 . ?
C58 C73 1.35(3) . ?
C58 C80 1.39(2) . ?
C58 C104 1.52(2) . ?
C59 C82 1.38(2) . ?
C59 C127 1.51(2) . ?
C59 C139 1.39(2) . ?
C60 H60 0.9300 . ?
C60 C137 1.37(3) . ?
C61 C132 1.51(3) . ?
C61 C178 1.42(3) . ?
C62 C113 1.52(2) . ?
C63 C91 1.55(2) . ?
C64 C69 1.46(3) . ?
C64 C252 1.46(3) . ?
C65 H65A 0.9700 . ?
C65 H65B 0.9700 . ?
O66 C139 1.390(18) . ?
C67 H67 0.9300 . ?
C67 C106 1.37(2) . ?
C68 H68 0.9300 . ?
C68 C119 1.39(2) . ?
C69 H69A 0.9700 . ?
C69 H69B 0.9700 . ?
C70 C86 1.45(3) . ?
C72 C88 1.38(3) . ?
C72 C192 1.55(2) . ?
C74 H74 0.9300 . ?
C74 C119 1.37(2) . ?
C75 C83 1.43(3) . ?
C75 C105 1.50(2) . ?
C76 C89 1.51(2) . ?
C77 H77 0.9300 . ?
C77 C87 1.44(3) . ?
C78 H78 0.9300 . ?
C78 C81 1.38(3) . ?
C79 C116 1.41(3) . ?
C79 C132 1.48(3) . ?
C80 H80 0.9300 . ?
C80 C92 1.36(3) . ?
C81 C83 1.40(3) . ?
C81 C94 1.55(2) . ?
C82 H82 0.9300 . ?
C82 C85 1.41(3) . ?
C83 H83 0.9300 . ?
C84 C116 1.41(3) . ?
C84 C147 1.48(3) . ?
C84 C252 1.33(3) . ?
C85 C118 1.53(2) . ?
C86 H86 0.9300 . ?
C86 C87 1.38(3) . ?
C87 C168 1.51(3) . ?
C88 H88 0.9300 . ?
C89 C218 1.440(13) . ?
C89 C233 1.426(13) . ?
C89 C235 1.454(13) . ?
C90 H90A 0.9600 . ?
C90 H90B 0.9600 . ?
C90 H90C 0.9600 . ?
C90 C217 1.424(13) . ?
C91 C169 1.452(13) . ?
C91 C188 1.436(13) . ?
C91 C220 1.447(13) . ?
C92 C130 1.39(3) . ?
C92 C217 1.56(3) . ?
C93 C126 1.50(2) . ?
C93 C239 1.451(13) . ?
C93 C240 1.431(13) . ?
C93 C256 1.454(13) . ?
C94 C95 1.441(13) . ?
C94 C204 1.431(13) . ?
C94 C236 1.448(13) . ?
C95 H95A 0.9600 . ?
C95 H95B 0.9600 . ?
C95 H95C 0.9600 . ?
C96 C97 1.42(2) . ?
C96 C162 1.39(2) . ?
C97 C153 1.50(2) . ?
C97 C163 1.39(2) . ?
C98 H98 0.9300 . ?
C98 C120 1.36(2) . ?
C98 C165 1.40(2) . ?
C99 C134 1.50(2) . ?
C99 C157 1.40(2) . ?
C100 C114 1.43(3) . ?
C101 C109 1.43(3) . ?
C101 C117 1.38(2) . ?
C101 C159 1.46(3) . ?
C102 H102 0.9300 . ?
C102 C110 1.36(2) . ?
C102 C135 1.39(2) . ?
C103 C104 1.50(2) . ?
C103 C128 1.37(2) . ?
C104 H10A 0.9700 . ?
C104 H10B 0.9700 . ?
C105 H10C 0.9700 . ?
C105 H10D 0.9700 . ?
C106 C191 1.55(2) . ?
C106 C219 1.41(2) . ?
C107 H10E 0.9700 . ?
C107 H10F 0.9700 . ?
C108 C144 1.41(2) . ?
C108 C153 1.55(2) . ?
C109 C158 1.41(2) . ?
C110 C136 1.54(2) . ?
C110 C157 1.42(2) . ?
C111 H11C 0.9700 . ?
C111 H11D 0.9700 . ?
C111 C115 1.51(2) . ?
C111 C135 1.49(2) . ?
C112 H112 0.9300 . ?
C112 C196 1.34(2) . ?
C113 H11E 0.9700 . ?
C113 H11F 0.9700 . ?
C114 H114 0.9300 . ?
C114 C180 1.37(3) . ?
C116 H116 0.9300 . ?
C117 H117 0.9300 . ?
C117 C182 1.42(3) . ?
C118 C228 1.449(13) . ?
C118 C258 1.436(13) . ?
C118 C264 1.440(13) . ?
C119 C224 1.48(2) . ?
C120 C133 1.41(2) . ?
C120 C146 1.50(2) . ?
C121 H12A 0.9700 . ?
C121 H12B 0.9700 . ?
C121 C145 1.51(3) . ?
C122 H12C 0.9700 . ?
C122 H12D 0.9700 . ?
C122 C173 1.50(2) . ?
C123 C145 1.40(3) . ?
C124 H124 0.9300 . ?
C125 H125 0.9300 . ?
C125 C129 1.37(2) . ?
C125 C196 1.44(2) . ?
C127 H12E 0.9700 . ?
C127 H12F 0.9700 . ?
C127 C129 1.48(2) . ?
C128 H128 0.9300 . ?
C128 C183 1.44(2) . ?
C130 H130 0.9300 . ?
C131 H131 0.9300 . ?
C131 C137 1.41(3) . ?
C131 C138 1.38(2) . ?
C132 H13A 0.9700 . ?
C132 H13B 0.9700 . ?
C133 H133 0.9300 . ?
C134 H13C 0.9700 . ?
C134 H13D 0.9700 . ?
C134 C165 1.51(2) . ?
C136 C198 1.446(13) . ?
C136 C246 1.434(13) . ?
C136 C250 1.460(13) . ?
C137 C186 1.53(2) . ?
C140 H140 0.9300 . ?
C140 C183 1.36(2) . ?
C141 H141 0.9300 . ?
C141 C145 1.39(3) . ?
C141 C184 1.44(3) . ?
C142 C166 1.447(13) . ?
C142 C167 1.447(13) . ?
C142 C187 1.443(13) . ?
C142 C196 1.54(2) . ?
C143 C190 1.57(2) . ?
C144 H144 0.9300 . ?
C146 C245 1.423(13) . ?
C146 C247 1.464(13) . ?
C146 C249 1.436(13) . ?
C147 C227 1.433(13) . ?
C147 C255 1.449(13) . ?
C147 C262 1.429(13) . ?
C148 C201 1.440(13) . ?
C148 C203 1.462(13) . ?
C148 C231 1.450(13) . ?
C149 C150 1.39(2) . ?
C149 C155 1.57(2) . ?
C149 C163 1.38(2) . ?
C150 H150 0.9300 . ?
C150 C162 1.40(2) . ?
C151 C152 1.42(2) . ?
C151 C154 1.41(2) . ?
C151 C177 1.49(2) . ?
C152 C207 1.41(2) . ?
C153 H15A 0.9700 . ?
C153 H15B 0.9700 . ?
C154 H154 0.9300 . ?
C154 C161 1.36(2) . ?
C155 C202 1.453(13) . ?
C155 C210 1.436(13) . ?
C155 C211 1.450(13) . ?
C156 H15C 0.9700 . ?
C156 H15D 0.9700 . ?
C156 C158 1.48(2) . ?
C156 C207 1.52(2) . ?
C157 H157 0.9300 . ?
C158 C164 1.43(2) . ?
C159 H15E 0.9700 . ?
C159 H15F 0.9700 . ?
C160 C161 1.54(2) . ?
C160 C189 1.457(13) . ?
C160 C212 1.435(13) . ?
C160 C215 1.442(13) . ?
C161 C208 1.36(2) . ?
C162 C177 1.51(2) . ?
C163 H163 0.9300 . ?
C164 H164 0.9300 . ?
C164 C182 1.33(3) . ?
C166 H16A 0.9600 . ?
C166 H16B 0.9600 . ?
C166 H16C 0.9600 . ?
C167 H16D 0.9600 . ?
C167 H16E 0.9600 . ?
C167 H16F 0.9600 . ?
C168 C226 1.445(13) . ?
C168 C237 1.448(13) . ?
C168 C241 1.440(13) . ?
C169 H16G 0.9600 . ?
C169 H16H 0.9600 . ?
C169 H16I 0.9600 . ?
C170 C183 1.52(2) . ?
C170 C185 1.432(13) . ?
C170 C216 1.435(13) . ?
C170 C266 1.453(13) . ?
C171 C172 1.3900 . ?
C171 C176 1.3900 . ?
C171 C200 1.53(2) . ?
C172 C173 1.3900 . ?
C173 C174 1.3900 . ?
C174 H174 0.9300 . ?
C174 C175 1.3900 . ?
C175 C176 1.3900 . ?
C175 C214 1.559(18) . ?
C176 H176 0.9300 . ?
C177 H17A 0.9700 . ?
C177 H17B 0.9700 . ?
C178 H178 0.9300 . ?
C178 C180 1.39(3) . ?
C179 H17C 0.9600 . ?
C179 H17D 0.9600 . ?
C179 H17E 0.9600 . ?
C179 C190 1.441(13) . ?
C180 C194 1.49(3) . ?
C181 H18A 0.9600 . ?
C181 H18B 0.9600 . ?
C181 H18C 0.9600 . ?
C181 C191 1.441(13) . ?
C182 C213 1.57(2) . ?
C184 C193 1.32(3) . ?
C184 C197 1.56(3) . ?
C185 H18D 0.9600 . ?
C185 H18E 0.9600 . ?
C185 H18F 0.9600 . ?
C186 C199 1.438(13) . ?
C186 C222 1.461(13) . ?
C186 C232 1.439(13) . ?
C187 H18G 0.9600 . ?
C187 H18H 0.9600 . ?
C187 H18I 0.9600 . ?
C188 H18J 0.9600 . ?
C188 H18K 0.9600 . ?
C188 H18L 0.9600 . ?
C189 H18M 0.9600 . ?
C189 H18N 0.9600 . ?
C189 H18O 0.9600 . ?
C190 C195 1.448(13) . ?
C190 C206 1.439(13) . ?
C191 C230 1.440(13) . ?
C191 C248 1.453(13) . ?
C192 C205 1.438(13) . ?
C192 C225 1.454(13) . ?
C192 C251 1.453(13) . ?
C193 H193 0.9300 . ?
C194 C234 1.439(13) . ?
C194 C243 1.444(13) . ?
C194 C259 1.428(13) . ?
C195 H19A 0.9600 . ?
C195 H19B 0.9600 . ?
C195 H19C 0.9600 . ?
C197 C257 1.448(13) . ?
C197 C261 1.439(13) . ?
C197 C265 1.438(13) . ?
C198 H19D 0.9600 . ?
C198 H19E 0.9600 . ?
C198 H19F 0.9600 . ?
C199 H19G 0.9600 . ?
C199 H19H 0.9600 . ?
C199 H19I 0.9600 . ?
C200 H20A 0.9700 . ?
C200 H20B 0.9700 . ?
C201 H20C 0.9600 . ?
C201 H20D 0.9600 . ?
C201 H20E 0.9600 . ?
C202 H20F 0.9600 . ?
C202 H20G 0.9600 . ?
C202 H20H 0.9600 . ?
C203 H20I 0.9600 . ?
C203 H20J 0.9600 . ?
C203 H20K 0.9600 . ?
C204 H20L 0.9600 . ?
C204 H20M 0.9600 . ?
C204 H20N 0.9600 . ?
C205 H20O 0.9600 . ?
C205 H20P 0.9600 . ?
C205 H20Q 0.9600 . ?
C206 H20R 0.9600 . ?
C206 H20S 0.9600 . ?
C206 H20T 0.9600 . ?
C207 C208 1.41(2) . ?
C208 H208 0.9300 . ?
C209 H20U 0.9600 . ?
C209 H20V 0.9600 . ?
C209 H20W 0.9600 . ?
C209 C224 1.431(13) . ?
C210 H21A 0.9600 . ?
C210 H21B 0.9600 . ?
C210 H21C 0.9600 . ?
C211 H21D 0.9600 . ?
C211 H21E 0.9600 . ?
C211 H21F 0.9600 . ?
C212 H21G 0.9600 . ?
C212 H21H 0.9600 . ?
C212 H21I 0.9600 . ?
C213 C221 1.442(13) . ?
C213 C229 1.433(13) . ?
C213 C238 1.458(13) . ?
C214 C223 1.440(13) . ?
C214 C242 1.430(13) . ?
C214 C253 1.432(13) . ?
C215 H21J 0.9600 . ?
C215 H21K 0.9600 . ?
C215 H21L 0.9600 . ?
C216 H21M 0.9600 . ?
C216 H21N 0.9600 . ?
C216 H21O 0.9600 . ?
C217 C260 1.459(13) . ?
C217 C263 1.443(13) . ?
C218 H21P 0.9600 . ?
C218 H21Q 0.9600 . ?
C218 H21R 0.9600 . ?
C219 H219 0.9300 . ?
C220 H22A 0.9600 . ?
C220 H22B 0.9600 . ?
C220 H22C 0.9600 . ?
C221 H22D 0.9600 . ?
C221 H22E 0.9600 . ?
C221 H22F 0.9600 . ?
C222 H22G 0.9600 . ?
C222 H22H 0.9600 . ?
C222 H22I 0.9600 . ?
C223 H22J 0.9600 . ?
C223 H22K 0.9600 . ?
C223 H22L 0.9600 . ?
C224 C244 1.438(13) . ?
C224 C254 1.463(13) . ?
C225 H22M 0.9600 . ?
C225 H22N 0.9600 . ?
C225 H22O 0.9600 . ?
C226 H22P 0.9600 . ?
C226 H22Q 0.9600 . ?
C226 H22R 0.9600 . ?
C227 H22S 0.9600 . ?
C227 H22T 0.9600 . ?
C227 H22U 0.9600 . ?
C228 H22V 0.9600 . ?
C228 H22W 0.9600 . ?
C228 H22X 0.9600 . ?
C229 H22Y 0.9600 . ?
C229 H 0.9600 . ?
C229 HA 0.9600 . ?
C230 H23A 0.9600 . ?
C230 H23B 0.9600 . ?
C230 H23C 0.9600 . ?
C231 H23D 0.9600 . ?
C231 H23E 0.9600 . ?
C231 H23F 0.9600 . ?
C232 H23G 0.9600 . ?
C232 H23H 0.9600 . ?
C232 H23I 0.9600 . ?
C233 H23J 0.9600 . ?
C233 H23K 0.9600 . ?
C233 H23L 0.9600 . ?
C234 H23M 0.9600 . ?
C234 H23N 0.9600 . ?
C234 H23O 0.9600 . ?
C235 H23P 0.9600 . ?
C235 H23Q 0.9600 . ?
C235 H23R 0.9600 . ?
C236 H23S 0.9600 . ?
C236 H23T 0.9600 . ?
C236 H23U 0.9600 . ?
C237 H23V 0.9600 . ?
C237 H23W 0.9600 . ?
C237 H23X 0.9600 . ?
C238 H23Y 0.9600 . ?
C238 HB 0.9600 . ?
C238 HC 0.9600 . ?
C239 H23Z 0.9600 . ?
C239 HD 0.9600 . ?
C239 HE 0.9600 . ?
C240 H24A 0.9600 . ?
C240 H24B 0.9600 . ?
C240 H24C 0.9600 . ?
C241 H24D 0.9600 . ?
C241 H24E 0.9600 . ?
C241 H24F 0.9600 . ?
C242 H24G 0.9600 . ?
C242 H24H 0.9600 . ?
C242 H24I 0.9600 . ?
C243 H24J 0.9600 . ?
C243 H24K 0.9600 . ?
C243 H24L 0.9600 . ?
C244 H24M 0.9600 . ?
C244 H24N 0.9600 . ?
C244 H24O 0.9600 . ?
C245 H24P 0.9600 . ?
C245 H24Q 0.9600 . ?
C245 H24R 0.9600 . ?
C246 H24S 0.9600 . ?
C246 H24T 0.9600 . ?
C246 H24U 0.9600 . ?
C247 H24V 0.9600 . ?
C247 H24W 0.9600 . ?
C247 H24X 0.9600 . ?
C248 H24Y 0.9600 . ?
C248 HF 0.9600 . ?
C248 HG 0.9600 . ?
C249 H24Z 0.9600 . ?
C249 HH 0.9600 . ?
C249 HI 0.9600 . ?
C250 H25C 0.9600 . ?
C250 H25D 0.9600 . ?
C250 H25E 0.9600 . ?
C251 H25F 0.9600 . ?
C251 H25G 0.9600 . ?
C251 H25H 0.9600 . ?
C252 H252 0.9300 . ?
C253 H25I 0.9600 . ?
C253 H25J 0.9600 . ?
C253 H25K 0.9600 . ?
C254 H25L 0.9600 . ?
C254 H25M 0.9600 . ?
C254 H25N 0.9600 . ?
C255 H25O 0.9600 . ?
C255 H25P 0.9600 . ?
C255 H25Q 0.9600 . ?
C256 H25R 0.9600 . ?
C256 H25S 0.9600 . ?
C256 H25T 0.9600 . ?
C257 H25U 0.9600 . ?
C257 H25V 0.9600 . ?
C257 H25W 0.9600 . ?
C258 H25X 0.9600 . ?
C258 H25Y 0.9600 . ?
C258 HJ 0.9600 . ?
C259 H25Z 0.9600 . ?
C259 HK 0.9600 . ?
C259 HL 0.9600 . ?
C260 H26A 0.9600 . ?
C260 H26B 0.9600 . ?
C260 H26C 0.9600 . ?
C261 H26D 0.9600 . ?
C261 H26E 0.9600 . ?
C261 H26F 0.9600 . ?
C262 H26G 0.9600 . ?
C262 H26H 0.9600 . ?
C262 H26I 0.9600 . ?
C263 H26J 0.9600 . ?
C263 H26K 0.9600 . ?
C263 H26L 0.9600 . ?
C264 H26M 0.9600 . ?
C264 H26N 0.9600 . ?
C264 H26O 0.9600 . ?
C265 H26P 0.9600 . ?
C265 H26Q 0.9600 . ?
C265 H26R 0.9600 . ?
C266 H26S 0.9600 . ?
C266 H26T 0.9600 . ?
C266 H26U 0.9600 . ?
